data_7053202
loop_
_publ_author_name
'Linguito, Stephen L.'
'Zhang, Xiao'
'Padmanabhan, Moothetty'
'Biradar, Ankush V.'
'Xu, Taotao'
'Emge, Thomas J.'
'Asefa, Tewodros'
'Li, Jing'

_publ_section_title
;
 New polyoxomolybdate compounds synthesized in situ using ionic liquid
 1-butyl-3-methyl-imidazolium tetrafluoroborate as green solvent
;
_journal_issue 9
_journal_name_full 'New Journal of Chemistry'
_journal_page_first 2894
_journal_paper_doi 10.1039/c3nj00669g
_journal_volume 37
_journal_year 2013
_chemical_formula_moiety '3(C8 H15 N2), (Mo12 O40 P)'
_chemical_formula_sum 'C24 H45 Mo12 N6 O40 P'
_chemical_formula_weight 2239.91
_chemical_name_systematic
;
?
;
_space_group_IT_number 2
_symmetry_cell_setting triclinic
_symmetry_space_group_name_Hall '-P 1'
_symmetry_space_group_name_H-M 'P -1'
_atom_sites_solution_hydrogens geom
_atom_sites_solution_primary direct
_atom_sites_solution_secondary difmap
_audit_creation_method SHELXL-97
_cell_angle_alpha 96.282(1)
_cell_angle_beta 105.243(1)
_cell_angle_gamma 100.756(1)
_cell_formula_units_Z 4
_cell_length_a 12.8716(6)
_cell_length_b 21.1033(9)
_cell_length_c 21.6102(10)
_cell_measurement_reflns_used 9026
_cell_measurement_temperature 100(2)
_cell_measurement_theta_max 30.52
_cell_measurement_theta_min 2.19
_cell_volume 5485.7(4)
_computing_cell_refinement 'Bruker SAINT'
_computing_data_collection 'Bruker APEX2'
_computing_data_reduction 'Bruker SAINT'
_computing_molecular_graphics 'Bruker SHELXTL'
_computing_publication_material 'Bruker SHELXTL'
_computing_structure_refinement 'SHELXL-97 (Sheldrick, 2008)'
_computing_structure_solution 'SHELXS-97 (Sheldrick, 2008)'
_diffrn_ambient_temperature 100(2)
_diffrn_measured_fraction_theta_full 0.981
_diffrn_measured_fraction_theta_max 0.981
_diffrn_measurement_device_type 'Bruker APEX-II CCD'
_diffrn_measurement_method '\f and \w scans'
_diffrn_radiation_monochromator graphite
_diffrn_radiation_source 'fine-focus sealed tube'
_diffrn_radiation_type MoK\a
_diffrn_radiation_wavelength 0.71073
_diffrn_reflns_av_R_equivalents 0.0509
_diffrn_reflns_av_sigmaI/netI 0.0908
_diffrn_reflns_limit_h_max 18
_diffrn_reflns_limit_h_min -18
_diffrn_reflns_limit_k_max 30
_diffrn_reflns_limit_k_min -30
_diffrn_reflns_limit_l_max 30
_diffrn_reflns_limit_l_min -29
_diffrn_reflns_number 65680
_diffrn_reflns_theta_full 30.57
_diffrn_reflns_theta_max 30.57
_diffrn_reflns_theta_min 1.75
_exptl_absorpt_coefficient_mu 2.780
_exptl_absorpt_correction_T_max 0.896
_exptl_absorpt_correction_T_min 0.466
_exptl_absorpt_correction_type multi-scan
_exptl_absorpt_process_details 'Bruker SAINT (SADABS)'
_exptl_crystal_colour light_green
_exptl_crystal_density_diffrn 2.712
_exptl_crystal_density_method 'not measured'
_exptl_crystal_description needle
_exptl_crystal_F_000 4280
_exptl_crystal_size_max 0.33
_exptl_crystal_size_mid 0.07
_exptl_crystal_size_min 0.04
_refine_diff_density_max 1.687
_refine_diff_density_min -1.774
_refine_diff_density_rms 0.227
_refine_ls_extinction_method none
_refine_ls_goodness_of_fit_ref 0.998
_refine_ls_hydrogen_treatment constr
_refine_ls_matrix_type full
_refine_ls_number_parameters 2274
_refine_ls_number_reflns 33022
_refine_ls_number_restraints 5187
_refine_ls_restrained_S_all 0.954
_refine_ls_R_factor_all 0.0939
_refine_ls_R_factor_gt 0.0573
_refine_ls_shift/su_max 0.002
_refine_ls_shift/su_mean 0.000
_refine_ls_structure_factor_coef Fsqd
_refine_ls_weighting_details 'calc w=1/[\s^2^(Fo^2^)+(0.0500P)^2^+4.0000P] where P=(Fo^2^+2Fc^2^)/3'
_refine_ls_weighting_scheme calc
_refine_ls_wR_factor_gt 0.1079
_refine_ls_wR_factor_ref 0.1208
_reflns_number_gt 22984
_reflns_number_total 33022
_reflns_threshold_expression >2sigma(I)
_cod_data_source_file c3nj00669g.txt
_cod_data_source_block sll-20a
_cod_depositor_comments
;
The following automatic conversions were performed:

'_symmetry_cell_setting' value 'Triclinic' changed to 'triclinic'
according to /home/saulius/struct/CIF-dictionaries/cif_core.dic
dictionary named 'cif_core.dic' version 2.4.2 from 2011-04-26.

Automatic conversion script
Id: cif_fix_values 1891 2012-01-12 08:04:46Z andrius 
;
_cod_original_sg_symbol_H-M P-1
_cod_database_code 7053202

loop_
_symmetry_equiv_pos_as_xyz
'x, y, z'
'-x, -y, -z'

loop_
_atom_site_label
_atom_site_type_symbol
_atom_site_fract_x
_atom_site_fract_y
_atom_site_fract_z
_atom_site_U_iso_or_equiv
_atom_site_adp_type
_atom_site_occupancy
_atom_site_symmetry_multiplicity
_atom_site_calc_flag
_atom_site_refinement_flags
_atom_site_disorder_assembly
_atom_site_disorder_group
Mo1 Mo 0.43365(4) 0.34235(3) 0.62504(2) 0.01431(11) Uani 1 1 d DU . .
Mo2 Mo 0.24887(4) 0.22118(3) 0.65586(3) 0.01546(11) Uani 1 1 d DU . .
Mo3 Mo -0.03274(4) 0.16371(3) 0.53796(3) 0.01547(11) Uani 1 1 d DU . .
Mo4 Mo 0.06497(4) 0.33738(3) 0.62042(2) 0.01387(10) Uani 1 1 d DU . .
Mo5 Mo 0.23366(4) 0.44228(2) 0.56080(2) 0.01297(10) Uani 1 1 d DU . .
Mo6 Mo -0.02299(4) 0.36507(3) 0.46427(2) 0.01291(10) Uani 1 1 d DU . .
Mo7 Mo -0.07020(4) 0.19428(3) 0.38155(2) 0.01418(10) Uani 1 1 d DU . .
Mo8 Mo 0.13473(4) 0.32665(3) 0.34877(2) 0.01352(10) Uani 1 1 d DU . .
Mo9 Mo 0.39056(4) 0.37738(3) 0.45631(2) 0.01396(10) Uani 1 1 d DU . .
Mo10 Mo 0.30002(4) 0.21779(3) 0.38113(3) 0.01555(11) Uani 1 1 d DU . .
Mo11 Mo 0.11010(4) 0.10195(3) 0.44212(3) 0.01620(11) Uani 1 1 d DU . .
Mo12 Mo 0.39179(4) 0.18473(3) 0.54945(3) 0.01521(11) Uani 1 1 d DU . .
P1 P 0.18207(12) 0.27297(7) 0.50182(7) 0.0110(3) Uani 1 1 d DU . .
O1 O 0.2726(3) 0.26075(17) 0.55807(16) 0.0132(7) Uani 1 1 d DU . .
O2 O 0.1351(3) 0.32948(16) 0.52607(16) 0.0117(7) Uani 1 1 d DU . .
O3 O 0.0887(3) 0.21135(16) 0.47713(16) 0.0131(7) Uani 1 1 d DU . .
O4 O 0.2297(3) 0.29062(17) 0.44663(16) 0.0124(7) Uani 1 1 d DU . .
O5 O 0.5558(3) 0.3892(2) 0.67154(19) 0.0191(9) Uani 1 1 d DU . .
O6 O 0.3430(3) 0.39957(18) 0.61569(18) 0.0155(8) Uani 1 1 d DU . .
O7 O 0.3800(3) 0.29762(19) 0.68225(19) 0.0174(8) Uani 1 1 d DU . .
O8 O 0.4825(3) 0.26110(19) 0.59846(19) 0.0174(8) Uani 1 1 d DU . .
O9 O 0.2560(4) 0.2015(2) 0.7297(2) 0.0223(10) Uani 1 1 d DU . .
O10 O 0.3355(3) 0.17293(19) 0.62714(19) 0.0180(8) Uani 1 1 d DU . .
O11 O 0.1148(3) 0.17262(19) 0.60509(19) 0.0166(8) Uani 1 1 d DU . .
O12 O 0.1700(3) 0.29517(19) 0.65735(19) 0.0156(8) Uani 1 1 d DU . .
O13 O -0.1187(4) 0.1200(2) 0.5719(2) 0.0230(10) Uani 1 1 d DU . .
O14 O -0.0225(3) 0.24780(18) 0.57455(19) 0.0164(8) Uani 1 1 d DU . .
O15 O -0.1215(3) 0.1639(2) 0.45630(19) 0.0177(9) Uani 1 1 d DU . .
O16 O 0.0218(3) 0.09191(19) 0.49628(19) 0.0170(8) Uani 1 1 d DU . .
O17 O 0.0024(3) 0.3508(2) 0.6778(2) 0.0198(9) Uani 1 1 d DU . .
O18 O 0.1545(3) 0.41785(18) 0.62631(18) 0.0148(8) Uani 1 1 d DU . .
O19 O -0.0412(3) 0.3613(2) 0.54501(18) 0.0164(8) Uani 1 1 d DU . .
O20 O 0.2897(3) 0.52162(19) 0.59294(19) 0.0162(8) Uani 1 1 d DU . .
O21 O 0.0980(3) 0.44499(18) 0.50688(18) 0.0135(8) Uani 1 1 d DU . .
O22 O 0.3026(3) 0.42732(18) 0.49904(18) 0.0138(8) Uani 1 1 d DU . .
O23 O -0.1229(3) 0.4021(2) 0.4288(2) 0.0192(9) Uani 1 1 d DU . .
O24 O -0.0811(3) 0.27969(18) 0.42779(19) 0.0157(8) Uani 1 1 d DU . .
O25 O 0.0643(3) 0.36601(19) 0.39953(18) 0.0154(8) Uani 1 1 d DU . .
O26 O -0.1927(3) 0.1745(2) 0.32361(19) 0.0187(9) Uani 1 1 d DU . .
O27 O -0.0191(3) 0.11908(19) 0.37613(19) 0.0174(8) Uani 1 1 d DU . .
O28 O 0.0213(3) 0.24439(18) 0.34577(18) 0.0147(8) Uani 1 1 d DU . .
O29 O 0.0805(3) 0.3455(2) 0.27532(19) 0.0198(9) Uani 1 1 d DU . .
O30 O 0.2699(3) 0.38308(19) 0.37764(18) 0.0154(8) Uani 1 1 d DU . .
O31 O 0.2116(3) 0.25798(19) 0.32310(18) 0.0172(8) Uani 1 1 d DU . .
O32 O 0.4908(3) 0.4374(2) 0.4501(2) 0.0187(9) Uani 1 1 d DU . .
O33 O 0.4078(3) 0.30574(19) 0.40765(19) 0.0155(8) Uani 1 1 d DU . .
O34 O 0.4460(3) 0.35757(19) 0.53687(18) 0.0159(8) Uani 1 1 d DU . .
O35 O 0.3625(4) 0.1789(2) 0.3342(2) 0.0219(10) Uani 1 1 d DU . .
O36 O 0.1914(3) 0.15262(19) 0.38856(19) 0.0176(8) Uani 1 1 d DU . .
O37 O 0.3854(3) 0.20685(19) 0.46907(18) 0.0163(8) Uani 1 1 d DU . .
O38 O 0.1027(4) 0.0244(2) 0.4104(2) 0.0242(10) Uani 1 1 d DU . .
O39 O 0.2439(3) 0.12484(19) 0.50468(19) 0.0179(9) Uani 1 1 d DU . .
O40 O 0.4751(3) 0.1319(2) 0.5567(2) 0.0224(10) Uani 1 1 d DU . .
Mo13 Mo 0.6663(4) 0.0927(2) -0.0812(3) 0.01766(19) Uani 0.50 1 d PDU . .
Mo14 Mo 0.7579(4) -0.0292(2) -0.0071(2) 0.0159(6) Uani 0.50 1 d PDU . .
Mo15 Mo 0.6054(4) -0.1096(2) 0.0989(2) 0.0182(7) Uani 0.50 1 d PDU . .
Mo16 Mo 0.7319(3) 0.06876(17) 0.13988(19) 0.0165(6) Uani 0.50 1 d PDU . .
Mo17 Mo 0.5942(4) 0.1722(2) 0.05933(18) 0.0182(4) Uani 0.50 1 d PDU . .
Mo18 Mo 0.4755(4) 0.0785(2) 0.1501(2) 0.0188(6) Uani 0.50 1 d PDU . .
Mo19 Mo 0.3384(4) -0.0953(2) 0.0815(3) 0.01766(19) Uani 0.50 1 d PDU . .
Mo20 Mo 0.2389(4) 0.0366(3) -0.0009(2) 0.0179(7) Uani 0.50 1 d PDU . .
Mo21 Mo 0.3775(4) 0.1084(2) -0.0979(2) 0.0167(6) Uani 0.50 1 d PDU . .
Mo22 Mo 0.2603(3) -0.05437(17) -0.1352(2) 0.0172(6) Uani 0.50 1 d PDU . .
Mo23 Mo 0.4065(4) -0.1694(2) -0.04648(18) 0.0182(4) Uani 0.50 1 d PDU . .
Mo24 Mo 0.5402(4) -0.0668(2) -0.1467(2) 0.0181(6) Uani 0.50 1 d PDU . .
P2 P 0.5000 0.0000 0.0000 0.0157(4) Uani 1 2 d SDU . .
O41 O 0.5807(3) 0.0007(2) -0.0405(2) 0.0149(12) Uani 0.50 1 d PDU . .
O42 O 0.5512(4) 0.0553(2) 0.06019(18) 0.0156(12) Uani 0.50 1 d PDU . .
O43 O 0.4739(4) -0.06376(17) 0.0245(2) 0.0156(12) Uani 0.50 1 d PDU . .
O44 O 0.3934(3) 0.0167(2) -0.0396(2) 0.0158(12) Uani 0.50 1 d PDU . .
O45 O 0.7240(7) 0.1476(4) -0.1205(4) 0.017(2) Uani 0.50 1 d PDU . .
O46 O 0.6700(6) 0.1428(3) -0.0056(3) 0.0153(16) Uani 0.50 1 d PDU . .
O47 O 0.7783(6) 0.0530(3) -0.0462(4) 0.0182(16) Uani 0.50 1 d PDU . .
O48 O 0.6087(7) 0.0156(3) -0.1533(3) 0.0178(17) Uani 0.50 1 d PDU . .
O49 O 0.8866(7) -0.0408(6) 0.0074(5) 0.022(2) Uani 0.50 1 d PDU . .
O50 O 0.6896(6) -0.0724(4) -0.0897(3) 0.0180(18) Uani 0.50 1 d PDU . .
O51 O 0.6928(6) -0.0869(3) 0.0361(3) 0.0195(17) Uani 0.50 1 d PDU . .
O52 O 0.7738(6) 0.0370(3) 0.0709(3) 0.0154(15) Uani 0.50 1 d PDU . .
O53 O 0.6823(8) -0.1536(4) 0.1431(5) 0.025(2) Uani 0.50 1 d PDU . .
O54 O 0.6684(6) -0.0254(3) 0.1407(3) 0.0191(17) Uani 0.50 1 d PDU . .
O55 O 0.4790(5) -0.1209(4) 0.1249(4) 0.0202(18) Uani 0.50 1 d PDU . .
O56 O 0.5189(6) -0.1784(3) 0.0219(3) 0.0200(19) Uani 0.50 1 d PDU . .
O57 O 0.8472(8) 0.0826(6) 0.2020(5) 0.019(3) Uani 0.50 1 d PDU . .
O58 O 0.7249(5) 0.1505(3) 0.1199(3) 0.0168(15) Uani 0.50 1 d PDU . .
O59 O 0.6207(5) 0.0804(4) 0.1878(3) 0.0173(16) Uani 0.50 1 d PDU . .
O60 O 0.6417(10) 0.2536(3) 0.0683(5) 0.020(2) Uani 0.50 1 d PDU . .
O61 O 0.5265(6) 0.1638(3) 0.1235(3) 0.0216(16) Uani 0.50 1 d PDU . .
O62 O 0.4719(6) 0.1563(3) -0.0100(3) 0.0156(17) Uani 0.50 1 d PDU . .
O63 O 0.4336(9) 0.1060(6) 0.2133(4) 0.026(3) Uani 0.50 1 d PDU . .
O64 O 0.4222(6) -0.0095(3) 0.1383(4) 0.0203(18) Uani 0.50 1 d PDU . .
O65 O 0.3416(5) 0.0764(4) 0.0754(3) 0.0185(18) Uani 0.50 1 d PDU . .
O66 O 0.2599(7) -0.1244(4) 0.1277(4) 0.022(2) Uani 0.50 1 d PDU . .
O67 O 0.3175(6) -0.1646(3) 0.0167(3) 0.0191(18) Uani 0.50 1 d PDU . .
O68 O 0.2570(6) -0.0468(3) 0.0331(4) 0.0213(18) Uani 0.50 1 d PDU . .
O69 O 0.1195(7) 0.0466(6) 0.0128(5) 0.025(2) Uani 0.50 1 d PDU . .
O70 O 0.2637(6) 0.1000(3) -0.0500(3) 0.0183(16) Uani 0.50 1 d PDU . .
O71 O 0.1767(6) -0.0266(4) -0.0850(3) 0.0185(16) Uani 0.50 1 d PDU . .
O72 O 0.3466(8) 0.1713(4) -0.1353(5) 0.020(2) Uani 0.50 1 d PDU . .
O73 O 0.2880(6) 0.0370(3) -0.1556(3) 0.0180(16) Uani 0.50 1 d PDU . .
O74 O 0.5089(5) 0.1007(4) -0.1121(4) 0.0159(17) Uani 0.50 1 d PDU . .
O75 O 0.1646(9) -0.0928(6) -0.2055(5) 0.019(3) Uani 0.50 1 d PDU . .
O76 O 0.2966(6) -0.1214(3) -0.0932(3) 0.0163(15) Uani 0.50 1 d PDU . .
O77 O 0.3992(5) -0.0535(4) -0.1614(4) 0.0199(17) Uani 0.50 1 d PDU . .
O78 O 0.3510(10) -0.2461(4) -0.0852(5) 0.025(2) Uani 0.50 1 d PDU . .
O79 O 0.4913(6) -0.1349(3) -0.0962(3) 0.0184(16) Uani 0.50 1 d PDU . .
O80 O 0.5372(9) -0.1134(5) -0.2152(4) 0.023(2) Uani 0.50 1 d PDU . .
Mo25 Mo -0.12093(16) 0.58939(16) -0.11385(17) 0.0158(3) Uani 0.50 1 d PDU . .
Mo26 Mo 0.0893(3) 0.67157(19) 0.01954(19) 0.0161(6) Uani 0.50 1 d PDU . .
Mo27 Mo 0.20044(19) 0.58026(12) 0.15062(13) 0.0144(4) Uani 0.50 1 d PDU . .
Mo28 Mo -0.0950(4) 0.5921(2) 0.1102(2) 0.0161(6) Uani 0.50 1 d PDU . .
Mo29 Mo -0.2810(3) 0.4881(2) -0.02385(18) 0.0164(4) Uani 0.50 1 d PDU . .
Mo30 Mo -0.1394(4) 0.4257(2) 0.1033(2) 0.0123(8) Uani 0.50 1 d PDU . .
Mo31 Mo 0.15143(16) 0.41490(16) 0.11620(17) 0.0158(3) Uani 0.50 1 d PDU . .
Mo32 Mo -0.0752(3) 0.32519(19) -0.02882(19) 0.0165(6) Uani 0.50 1 d PDU . .
Mo33 Mo -0.17578(19) 0.40699(13) -0.14917(12) 0.0170(4) Uani 0.50 1 d PDU . .
Mo34 Mo 0.0940(4) 0.3983(2) -0.1100(2) 0.0186(7) Uani 0.50 1 d PDU . .
Mo35 Mo 0.2945(3) 0.5079(2) 0.03539(18) 0.0164(4) Uani 0.50 1 d PDU . .
Mo36 Mo 0.1459(4) 0.5782(2) -0.1014(2) 0.0184(10) Uani 0.50 1 d PDU . .
P3 P 0.0000 0.5000 0.0000 0.0175(5) Uani 1 2 d SDU . .
O81 O 0.0235(4) 0.55851(19) -0.0336(2) 0.0157(12) Uani 0.50 1 d PDU . .
O82 O -0.0880(3) 0.5005(2) 0.0340(2) 0.0153(12) Uani 0.50 1 d PDU . .
O83 O 0.1114(3) 0.4999(2) 0.05109(19) 0.0142(12) Uani 0.50 1 d PDU . .
O84 O -0.0231(4) 0.43641(18) -0.0488(2) 0.0146(12) Uani 0.50 1 d PDU . .
O85 O -0.2042(8) 0.6163(5) -0.1741(5) 0.020(2) Uani 0.50 1 d PDU . .
O86 O -0.2126(6) 0.5582(3) -0.0668(3) 0.0164(15) Uani 0.50 1 d PDU . .
O87 O -0.0445(6) 0.6646(3) -0.0563(3) 0.0203(18) Uani 0.50 1 d PDU . .
O88 O 0.0130(5) 0.5946(4) -0.1455(3) 0.0188(17) Uani 0.50 1 d PDU . .
O89 O 0.1195(9) 0.7529(3) 0.0442(5) 0.023(2) Uani 0.50 1 d PDU . .
O90 O 0.1652(6) 0.6617(3) -0.0400(3) 0.0180(16) Uani 0.50 1 d PDU . .
O91 O 0.1782(6) 0.6421(3) 0.0856(3) 0.0138(15) Uani 0.50 1 d PDU . .
O92 O -0.0296(5) 0.6436(3) 0.0622(3) 0.0132(15) Uani 0.50 1 d PDU . .
O93 O 0.2770(9) 0.6342(5) 0.2173(5) 0.014(2) Uani 0.50 1 d PDU . .
O94 O 0.0595(4) 0.5828(3) 0.1522(3) 0.0129(15) Uani 0.50 1 d PDU . .
O95 O 0.2055(6) 0.5008(3) 0.1762(3) 0.0135(14) Uani 0.50 1 d PDU . .
O96 O 0.3179(5) 0.5672(3) 0.1090(3) 0.0153(15) Uani 0.50 1 d PDU . .
O97 O -0.1147(7) 0.6450(4) 0.1664(4) 0.021(2) Uani 0.50 1 d PDU . .
O98 O -0.2326(6) 0.5638(4) 0.0503(3) 0.0159(19) Uani 0.50 1 d PDU . .
O99 O -0.1294(7) 0.5080(3) 0.1446(4) 0.0142(17) Uani 0.50 1 d PDU . .
O100 O -0.4145(6) 0.4887(6) -0.0515(4) 0.018(2) Uani 0.50 1 d PDU . .
O101 O -0.2762(6) 0.4350(4) 0.0385(3) 0.0160(18) Uani 0.50 1 d PDU . .
O102 O -0.2572(6) 0.4310(3) -0.0857(3) 0.0205(16) Uani 0.50 1 d PDU . .
O103 O -0.1951(7) 0.3772(4) 0.1481(4) 0.0156(19) Uani 0.50 1 d PDU . .
O104 O 0.0076(5) 0.4253(4) 0.1314(3) 0.0129(15) Uani 0.50 1 d PDU . .
O105 O -0.1410(6) 0.3596(3) 0.0277(3) 0.0159(16) Uani 0.50 1 d PDU . .
O106 O 0.1887(8) 0.3642(4) 0.1691(5) 0.017(2) Uani 0.50 1 d PDU . .
O107 O 0.2734(5) 0.4379(3) 0.0884(3) 0.0138(14) Uani 0.50 1 d PDU . .
O108 O 0.0659(5) 0.3576(3) 0.0441(3) 0.0140(16) Uani 0.50 1 d PDU . .
O109 O -0.1005(9) 0.2446(3) -0.0244(5) 0.019(2) Uani 0.50 1 d PDU . .
O110 O -0.1762(6) 0.3285(3) -0.1050(3) 0.0177(16) Uani 0.50 1 d PDU . .
O111 O 0.0351(6) 0.3261(3) -0.0796(3) 0.0153(15) Uani 0.50 1 d PDU . .
O112 O -0.2811(9) 0.3755(6) -0.2163(5) 0.026(3) Uani 0.50 1 d PDU . .
O113 O -0.0567(5) 0.3879(4) -0.1721(3) 0.0211(16) Uani 0.50 1 d PDU . .
O114 O -0.1467(6) 0.4948(3) -0.1522(3) 0.0192(15) Uani 0.50 1 d PDU . .
O115 O 0.1560(7) 0.3658(5) -0.1620(4) 0.020(2) Uani 0.50 1 d PDU . .
O116 O 0.2096(6) 0.4338(4) -0.0375(3) 0.0137(18) Uani 0.50 1 d PDU . .
O117 O 0.1093(7) 0.4896(3) -0.1289(4) 0.0185(19) Uani 0.50 1 d PDU . .
O118 O 0.4239(6) 0.5069(6) 0.0333(5) 0.021(2) Uani 0.50 1 d PDU . .
O119 O 0.2527(6) 0.5602(4) -0.0243(3) 0.0155(18) Uani 0.50 1 d PDU . .
O120 O 0.2294(7) 0.6061(4) -0.1454(4) 0.019(2) Uani 0.50 1 d PDU . .
N1 N 0.7889(5) -0.0128(3) 0.3386(3) 0.0271(12) Uani 1 1 d U A .
N2 N 0.6886(5) 0.0445(3) 0.3751(3) 0.0294(11) Uani 1 1 d U . .
C1 C 0.7198(6) 0.0260(3) 0.3240(3) 0.0276(13) Uani 1 1 d U A .
H1 H 0.6960 0.0386 0.2826 0.033 Uiso 1 1 calc R . .
C2 C 0.8030(6) -0.0192(4) 0.4026(3) 0.0289(14) Uani 1 1 d U . .
H2 H 0.8491 -0.0440 0.4264 0.035 Uiso 1 1 calc R A .
C3 C 0.7398(6) 0.0160(4) 0.4259(4) 0.0292(14) Uani 1 1 d U A .
H3 H 0.7320 0.0203 0.4686 0.035 Uiso 1 1 calc R . .
C4 C 0.8477(7) -0.0400(4) 0.2963(4) 0.0358(17) Uani 1 1 d U . .
H4A H 0.8934 -0.0673 0.3194 0.054 Uiso 1 1 calc R A .
H4B H 0.8950 -0.0043 0.2843 0.054 Uiso 1 1 calc R . .
H4C H 0.7941 -0.0668 0.2569 0.054 Uiso 1 1 calc R . .
C5A C 0.6233(8) 0.0946(5) 0.3815(5) 0.0318(14) Uani 0.768(10) 1 d PDU A 1
H5A1 H 0.5862 0.1016 0.3373 0.038 Uiso 0.768(10) 1 calc PR A 1
H5A2 H 0.6754 0.1363 0.4045 0.038 Uiso 0.768(10) 1 calc PR A 1
C6A C 0.5367(7) 0.0801(4) 0.4166(5) 0.0302(17) Uani 0.768(10) 1 d PDU A 1
H6A1 H 0.4992 0.1170 0.4169 0.036 Uiso 0.768(10) 1 calc PR A 1
H6A2 H 0.5743 0.0781 0.4624 0.036 Uiso 0.768(10) 1 calc PR A 1
C7A C 0.4495(8) 0.0171(5) 0.3878(5) 0.0333(19) Uani 0.768(10) 1 d PDU A 1
H7A1 H 0.4128 0.0178 0.3416 0.040 Uiso 0.768(10) 1 calc PR A 1
H7A2 H 0.4853 -0.0206 0.3898 0.040 Uiso 0.768(10) 1 calc PR A 1
C8A C 0.3635(8) 0.0089(6) 0.4248(6) 0.037(2) Uani 0.768(10) 1 d PDU A 1
H8A1 H 0.3069 -0.0312 0.4046 0.055 Uiso 0.768(10) 1 calc PR A 1
H8A2 H 0.3290 0.0466 0.4235 0.055 Uiso 0.768(10) 1 calc PR A 1
H8A3 H 0.3993 0.0061 0.4701 0.055 Uiso 0.768(10) 1 calc PR A 1
C5B C 0.6137(19) 0.0879(10) 0.3621(16) 0.0318(14) Uani 0.232(10) 1 d PDU A 2
H5B1 H 0.6121 0.1016 0.3196 0.038 Uiso 0.232(10) 1 calc PR A 2
H5B2 H 0.6419 0.1276 0.3959 0.038 Uiso 0.232(10) 1 calc PR A 2
C6B C 0.4986(19) 0.0571(16) 0.3611(13) 0.033(2) Uani 0.232(10) 1 d PDU A 2
H6B1 H 0.4675 0.0231 0.3217 0.039 Uiso 0.232(10) 1 calc PR A 2
H6B2 H 0.4551 0.0912 0.3551 0.039 Uiso 0.232(10) 1 calc PR A 2
C7B C 0.4761(19) 0.0255(18) 0.4180(14) 0.032(3) Uani 0.232(10) 1 d PDU A 2
H7B1 H 0.4980 -0.0171 0.4187 0.039 Uiso 0.232(10) 1 calc PR A 2
H7B2 H 0.5150 0.0545 0.4602 0.039 Uiso 0.232(10) 1 calc PR A 2
C8B C 0.3504(17) 0.0167(18) 0.4023(15) 0.032(4) Uani 0.232(10) 1 d PDU A 2
H8B1 H 0.3232 -0.0103 0.4313 0.048 Uiso 0.232(10) 1 calc PR A 2
H8B2 H 0.3153 -0.0047 0.3570 0.048 Uiso 0.232(10) 1 calc PR A 2
H8B3 H 0.3323 0.0596 0.4085 0.048 Uiso 0.232(10) 1 calc PR A 2
N3 N 0.5479(5) 0.2939(3) 0.2992(3) 0.0316(13) Uani 1 1 d U . .
N4 N 0.4681(4) 0.3748(3) 0.2884(3) 0.0195(10) Uani 1 1 d U . .
C9 C 0.5565(6) 0.3559(3) 0.3217(3) 0.0287(14) Uani 1 1 d U . .
H9 H 0.6160 0.3826 0.3560 0.034 Uiso 1 1 calc R . .
C10 C 0.4520(6) 0.2722(3) 0.2512(4) 0.0298(14) Uani 1 1 d U . .
H10 H 0.4247 0.2292 0.2270 0.036 Uiso 1 1 calc R . .
C11 C 0.4024(6) 0.3219(3) 0.2437(3) 0.0272(14) Uani 1 1 d U . .
H11 H 0.3338 0.3210 0.2129 0.033 Uiso 1 1 calc R . .
C12 C 0.6265(7) 0.2549(4) 0.3254(5) 0.055(2) Uani 1 1 d U . .
H12A H 0.6019 0.2104 0.3006 0.083 Uiso 1 1 calc R . .
H12B H 0.6309 0.2534 0.3712 0.083 Uiso 1 1 calc R . .
H12C H 0.6995 0.2748 0.3221 0.083 Uiso 1 1 calc R . .
C13 C 0.4511(6) 0.4421(3) 0.2923(3) 0.0214(12) Uani 1 1 d U . .
H13A H 0.4983 0.4683 0.3345 0.026 Uiso 1 1 calc R . .
H13B H 0.3731 0.4413 0.2902 0.026 Uiso 1 1 calc R . .
C14 C 0.4794(6) 0.4746(3) 0.2367(3) 0.0247(13) Uani 1 1 d U . .
H14A H 0.4283 0.4503 0.1946 0.030 Uiso 1 1 calc R . .
H14B H 0.4685 0.5199 0.2413 0.030 Uiso 1 1 calc R . .
C15 C 0.5986(6) 0.4761(4) 0.2362(3) 0.0284(14) Uani 1 1 d U . .
H15A H 0.6481 0.4902 0.2813 0.034 Uiso 1 1 calc R . .
H15B H 0.6046 0.4314 0.2208 0.034 Uiso 1 1 calc R . .
C16 C 0.6366(7) 0.5215(4) 0.1935(4) 0.047(2) Uani 1 1 d U . .
H16A H 0.7131 0.5206 0.1950 0.071 Uiso 1 1 calc R . .
H16B H 0.6326 0.5661 0.2091 0.071 Uiso 1 1 calc R . .
H16C H 0.5890 0.5072 0.1487 0.071 Uiso 1 1 calc R . .
N5 N 0.0251(4) 0.4950(3) 0.3230(2) 0.0195(10) Uani 1 1 d U B .
N6 N 0.1895(5) 0.5398(3) 0.3827(3) 0.0239(11) Uani 1 1 d U . .
C17 C 0.0892(6) 0.5141(3) 0.3833(3) 0.0231(12) Uani 1 1 d U B .
H17 H 0.0663 0.5098 0.4213 0.028 Uiso 1 1 calc R . .
C18 C 0.0860(6) 0.5087(4) 0.2821(3) 0.0272(14) Uani 1 1 d U . .
H18 H 0.0600 0.5000 0.2360 0.033 Uiso 1 1 calc R B .
C19 C 0.1916(6) 0.5371(4) 0.3188(3) 0.0273(14) Uani 1 1 d U B .
H19 H 0.2534 0.5519 0.3037 0.033 Uiso 1 1 calc R . .
C20 C -0.0917(5) 0.4606(4) 0.3022(3) 0.0261(14) Uani 1 1 d U . .
H20A H -0.1190 0.4525 0.2546 0.039 Uiso 1 1 calc R B .
H20B H -0.1350 0.4874 0.3200 0.039 Uiso 1 1 calc R . .
H20C H -0.0992 0.4187 0.3182 0.039 Uiso 1 1 calc R . .
C21A C 0.2989(8) 0.5663(4) 0.4371(4) 0.0177(16) Uani 0.695(8) 1 d PDU B 1
H21A H 0.3099 0.5344 0.4673 0.021 Uiso 0.695(8) 1 calc PR B 1
H21B H 0.3614 0.5724 0.4180 0.021 Uiso 0.695(8) 1 calc PR B 1
C22A C 0.2966(8) 0.6315(4) 0.4744(4) 0.0189(15) Uani 0.695(8) 1 d PDU B 1
H22A H 0.2343 0.6245 0.4936 0.023 Uiso 0.695(8) 1 calc PR B 1
H22B H 0.3657 0.6464 0.5107 0.023 Uiso 0.695(8) 1 calc PR B 1
C23A C 0.2846(8) 0.6851(4) 0.4334(4) 0.0223(17) Uani 0.695(8) 1 d PDU B 1
H23A H 0.2101 0.6739 0.4017 0.027 Uiso 0.695(8) 1 calc PR B 1
H23B H 0.3395 0.6876 0.4086 0.027 Uiso 0.695(8) 1 calc PR B 1
C24A C 0.3014(9) 0.7521(5) 0.4749(5) 0.030(2) Uani 0.695(8) 1 d PDU B 1
H24A H 0.2937 0.7852 0.4466 0.045 Uiso 0.695(8) 1 calc PR B 1
H24B H 0.3754 0.7636 0.5060 0.045 Uiso 0.695(8) 1 calc PR B 1
H24C H 0.2458 0.7502 0.4985 0.045 Uiso 0.695(8) 1 calc PR B 1
C21B C 0.2552(12) 0.5791(7) 0.4433(9) 0.019(2) Uani 0.305(8) 1 d PDU B 2
H21C H 0.3269 0.5662 0.4568 0.022 Uiso 0.305(8) 1 calc PR B 2
H21D H 0.2172 0.5713 0.4769 0.022 Uiso 0.305(8) 1 calc PR B 2
C22B C 0.2756(18) 0.6514(8) 0.4383(9) 0.020(2) Uani 0.305(8) 1 d PDU B 2
H22C H 0.3197 0.6600 0.4076 0.024 Uiso 0.305(8) 1 calc PR B 2
H22D H 0.2041 0.6635 0.4210 0.024 Uiso 0.305(8) 1 calc PR B 2
C23B C 0.3367(17) 0.6930(8) 0.5043(9) 0.023(2) Uani 0.305(8) 1 d PDU B 2
H23C H 0.4155 0.6909 0.5160 0.028 Uiso 0.305(8) 1 calc PR B 2
H23D H 0.3047 0.6762 0.5379 0.028 Uiso 0.305(8) 1 calc PR B 2
C24B C 0.327(2) 0.7633(8) 0.5018(11) 0.032(4) Uani 0.305(8) 1 d PDU B 2
H24D H 0.3671 0.7904 0.5442 0.047 Uiso 0.305(8) 1 calc PR B 2
H24E H 0.2487 0.7652 0.4913 0.047 Uiso 0.305(8) 1 calc PR B 2
H24F H 0.3580 0.7796 0.4683 0.047 Uiso 0.305(8) 1 calc PR B 2
N7A N 0.5020(16) 0.3005(11) 0.8852(7) 0.0231(19) Uani 0.497(12) 1 d PDU C 1
N8A N 0.4765(16) 0.3438(11) 0.9740(6) 0.0266(17) Uani 0.497(12) 1 d PDU C 1
C25A C 0.5422(18) 0.3138(13) 0.9485(7) 0.0246(19) Uani 0.497(12) 1 d PDU C 1
H25A H 0.6082 0.3037 0.9728 0.030 Uiso 0.497(12) 1 calc PR C 1
C26A C 0.4047(14) 0.3224(10) 0.8679(7) 0.025(2) Uani 0.497(12) 1 d PDU C 1
H26A H 0.3570 0.3186 0.8252 0.030 Uiso 0.497(12) 1 calc PR C 1
C27A C 0.3913(14) 0.3499(9) 0.9233(7) 0.025(2) Uani 0.497(12) 1 d PDU C 1
H27A H 0.3327 0.3701 0.9269 0.030 Uiso 0.497(12) 1 calc PR C 1
C28A C 0.549(2) 0.2683(13) 0.8388(10) 0.027(3) Uani 0.497(12) 1 d PDU C 1
H28A H 0.5033 0.2665 0.7943 0.040 Uiso 0.497(12) 1 calc PR C 1
H28B H 0.5519 0.2238 0.8471 0.040 Uiso 0.497(12) 1 calc PR C 1
H28C H 0.6243 0.2932 0.8442 0.040 Uiso 0.497(12) 1 calc PR C 1
C29A C 0.4925(16) 0.3666(9) 1.0426(7) 0.033(2) Uani 0.497(12) 1 d PDU C 1
H29A H 0.4649 0.4071 1.0471 0.040 Uiso 0.497(12) 1 calc PR C 1
H29B H 0.5726 0.3775 1.0657 0.040 Uiso 0.497(12) 1 calc PR C 1
C30A C 0.4345(13) 0.3170(7) 1.0742(7) 0.040(2) Uani 0.497(12) 1 d PDU C 1
H30A H 0.4936 0.2991 1.1008 0.048 Uiso 0.497(12) 1 calc PR C 1
H30B H 0.4079 0.3428 1.1055 0.048 Uiso 0.497(12) 1 calc PR C 1
C31A C 0.3429(13) 0.2601(8) 1.0433(8) 0.047(3) Uani 0.497(12) 1 d PDU C 1
H31A H 0.3741 0.2209 1.0489 0.056 Uiso 0.497(12) 1 calc PR C 1
H31B H 0.3220 0.2617 0.9961 0.056 Uiso 0.497(12) 1 calc PR C 1
C32A C 0.2363(15) 0.2470(12) 1.0617(12) 0.042(4) Uani 0.497(12) 1 d PDU C 1
H32A H 0.1840 0.2096 1.0314 0.063 Uiso 0.497(12) 1 calc PR C 1
H32B H 0.2045 0.2857 1.0596 0.063 Uiso 0.497(12) 1 calc PR C 1
H32C H 0.2513 0.2372 1.1061 0.063 Uiso 0.497(12) 1 calc PR C 1
N7B N 0.5063(16) 0.2981(12) 0.8727(7) 0.0273(19) Uani 0.503(12) 1 d PDU C 2
N8B N 0.4778(15) 0.3422(11) 0.9611(6) 0.0267(18) Uani 0.503(12) 1 d PDU C 2
C25B C 0.5415(18) 0.3088(13) 0.9365(7) 0.0263(19) Uani 0.503(12) 1 d PDU C 2
H25B H 0.6030 0.2950 0.9617 0.032 Uiso 0.503(12) 1 calc PR C 2
C26B C 0.4161(15) 0.3258(10) 0.8548(8) 0.029(2) Uani 0.503(12) 1 d PDU C 2
H26B H 0.3722 0.3244 0.8116 0.034 Uiso 0.503(12) 1 calc PR C 2
C27B C 0.4017(15) 0.3547(10) 0.9086(8) 0.030(2) Uani 0.503(12) 1 d PDU C 2
H27B H 0.3481 0.3797 0.9106 0.036 Uiso 0.503(12) 1 calc PR C 2
C28B C 0.546(2) 0.2590(13) 0.8270(10) 0.030(3) Uani 0.503(12) 1 d PDU C 2
H28D H 0.5019 0.2582 0.7823 0.045 Uiso 0.503(12) 1 calc PR C 2
H28E H 0.5397 0.2143 0.8363 0.045 Uiso 0.503(12) 1 calc PR C 2
H28F H 0.6239 0.2786 0.8319 0.045 Uiso 0.503(12) 1 calc PR C 2
C29B C 0.4878(13) 0.3628(10) 1.0296(7) 0.034(2) Uani 0.503(12) 1 d PDU C 2
H29C H 0.5095 0.4112 1.0386 0.041 Uiso 0.503(12) 1 calc PR C 2
H29D H 0.5501 0.3468 1.0557 0.041 Uiso 0.503(12) 1 calc PR C 2
C30B C 0.3914(11) 0.3429(7) 1.0553(7) 0.037(2) Uani 0.503(12) 1 d PDU C 2
H30C H 0.4237 0.3394 1.1014 0.044 Uiso 0.503(12) 1 calc PR C 2
H30D H 0.3565 0.3809 1.0559 0.044 Uiso 0.503(12) 1 calc PR C 2
C31B C 0.2986(13) 0.2844(7) 1.0284(7) 0.040(3) Uani 0.503(12) 1 d PDU C 2
H31C H 0.3194 0.2572 0.9953 0.048 Uiso 0.503(12) 1 calc PR C 2
H31D H 0.2342 0.3003 1.0047 0.048 Uiso 0.503(12) 1 calc PR C 2
C32B C 0.2576(18) 0.2387(12) 1.0706(11) 0.041(4) Uani 0.503(12) 1 d PDU C 2
H32D H 0.1984 0.2026 1.0430 0.061 Uiso 0.503(12) 1 calc PR C 2
H32E H 0.2291 0.2628 1.1014 0.061 Uiso 0.503(12) 1 calc PR C 2
H32F H 0.3187 0.2212 1.0946 0.061 Uiso 0.503(12) 1 calc PR C 2
N9A N -0.0260(8) 0.2100(5) 0.1376(5) 0.0280(16) Uani 0.656(8) 1 d PDU D 1
N10A N 0.0900(10) 0.1487(6) 0.1510(5) 0.0301(16) Uani 0.656(8) 1 d PDU D 1
C33A C 0.0613(9) 0.1974(5) 0.1795(5) 0.0292(18) Uani 0.656(8) 1 d PDU D 1
H33A H 0.0963 0.2200 0.2226 0.035 Uiso 0.656(8) 1 calc PR D 1
C34A C -0.0538(9) 0.1656(6) 0.0821(5) 0.0253(18) Uani 0.656(8) 1 d PDU D 1
H34A H -0.1124 0.1638 0.0440 0.030 Uiso 0.656(8) 1 calc PR D 1
C35A C 0.0150(9) 0.1248(6) 0.0899(5) 0.0307(18) Uani 0.656(8) 1 d PDU D 1
H35A H 0.0129 0.0876 0.0602 0.037 Uiso 0.656(8) 1 calc PR D 1
C36A C -0.0813(10) 0.2612(6) 0.1492(7) 0.041(3) Uani 0.656(8) 1 d PDU D 1
H36A H -0.1428 0.2596 0.1105 0.062 Uiso 0.656(8) 1 calc PR D 1
H36B H -0.0291 0.3037 0.1584 0.062 Uiso 0.656(8) 1 calc PR D 1
H36C H -0.1098 0.2553 0.1865 0.062 Uiso 0.656(8) 1 calc PR D 1
C37A C 0.1884(10) 0.1240(5) 0.1760(7) 0.038(2) Uani 0.656(8) 1 d PDU D 1
H37A H 0.2301 0.1477 0.2203 0.046 Uiso 0.656(8) 1 calc PR D 1
H37B H 0.2371 0.1300 0.1475 0.046 Uiso 0.656(8) 1 calc PR D 1
C38A C 0.1492(11) 0.0508(5) 0.1774(6) 0.042(2) Uani 0.656(8) 1 d PDU D 1
H38A H 0.0846 0.0313 0.1392 0.051 Uiso 0.656(8) 1 calc PR D 1
H38B H 0.2090 0.0280 0.1750 0.051 Uiso 0.656(8) 1 calc PR D 1
C39A C 0.1174(12) 0.0415(6) 0.2399(6) 0.042(2) Uani 0.656(8) 1 d PDU D 1
H39A H 0.1801 0.0632 0.2785 0.050 Uiso 0.656(8) 1 calc PR D 1
H39B H 0.0534 0.0608 0.2410 0.050 Uiso 0.656(8) 1 calc PR D 1
C40A C 0.0882(15) -0.0312(6) 0.2403(8) 0.061(3) Uani 0.656(8) 1 d PDU D 1
H40A H 0.0678 -0.0388 0.2799 0.092 Uiso 0.656(8) 1 calc PR D 1
H40B H 0.1520 -0.0499 0.2391 0.092 Uiso 0.656(8) 1 calc PR D 1
H40C H 0.0258 -0.0521 0.2021 0.092 Uiso 0.656(8) 1 calc PR D 1
N9B N -0.0499(14) 0.2115(9) 0.1594(8) 0.026(2) Uani 0.344(8) 1 d PDU D 2
N10B N 0.0685(18) 0.1526(12) 0.1535(9) 0.030(2) Uani 0.344(8) 1 d PDU D 2
C33B C 0.0312(16) 0.1867(10) 0.1930(9) 0.026(2) Uani 0.344(8) 1 d PDU D 2
H33B H 0.0577 0.1931 0.2392 0.031 Uiso 0.344(8) 1 calc PR D 2
C34B C -0.0644(17) 0.1906(11) 0.0947(8) 0.026(2) Uani 0.344(8) 1 d PDU D 2
H34B H -0.1181 0.2000 0.0595 0.031 Uiso 0.344(8) 1 calc PR D 2
C35B C 0.0098(17) 0.1549(12) 0.0895(9) 0.028(2) Uani 0.344(8) 1 d PDU D 2
H35B H 0.0203 0.1352 0.0505 0.033 Uiso 0.344(8) 1 calc PR D 2
C36B C -0.1191(16) 0.2460(10) 0.1850(10) 0.030(4) Uani 0.344(8) 1 d PDU D 2
H36D H -0.1731 0.2573 0.1491 0.044 Uiso 0.344(8) 1 calc PR D 2
H36E H -0.0736 0.2861 0.2142 0.044 Uiso 0.344(8) 1 calc PR D 2
H36F H -0.1578 0.2183 0.2092 0.044 Uiso 0.344(8) 1 calc PR D 2
C37B C 0.1518(18) 0.1157(11) 0.1771(13) 0.039(2) Uani 0.344(8) 1 d PDU D 2
H37C H 0.2194 0.1460 0.2064 0.047 Uiso 0.344(8) 1 calc PR D 2
H37D H 0.1714 0.0947 0.1398 0.047 Uiso 0.344(8) 1 calc PR D 2
C38B C 0.1104(19) 0.0635(11) 0.2134(13) 0.046(3) Uani 0.344(8) 1 d PDU D 2
H38C H 0.0427 0.0340 0.1833 0.055 Uiso 0.344(8) 1 calc PR D 2
H38D H 0.0885 0.0853 0.2494 0.055 Uiso 0.344(8) 1 calc PR D 2
C39B C 0.1896(18) 0.0213(12) 0.2421(13) 0.052(3) Uani 0.344(8) 1 d PDU D 2
H39C H 0.2140 -0.0018 0.2080 0.062 Uiso 0.344(8) 1 calc PR D 2
H39D H 0.2553 0.0480 0.2763 0.062 Uiso 0.344(8) 1 calc PR D 2
C40B C 0.1191(18) -0.0262(10) 0.2704(13) 0.056(4) Uani 0.344(8) 1 d PDU D 2
H40D H 0.1632 -0.0550 0.2920 0.084 Uiso 0.344(8) 1 calc PR D 2
H40E H 0.0558 -0.0526 0.2354 0.084 Uiso 0.344(8) 1 calc PR D 2
H40F H 0.0925 -0.0019 0.3020 0.084 Uiso 0.344(8) 1 calc PR D 2
N11A N -0.0125(7) 0.8162(4) 0.1559(4) 0.0300(14) Uani 0.736(7) 1 d PDU E 1
N12A N 0.0833(7) 0.7762(4) 0.2352(4) 0.0317(14) Uani 0.736(7) 1 d PDU E 1
C41A C 0.0823(8) 0.7980(5) 0.1798(5) 0.0318(15) Uani 0.736(7) 1 d PDU E 1
H41A H 0.1404 0.8003 0.1599 0.038 Uiso 0.736(7) 1 calc PR E 1
C42A C -0.0762(10) 0.8050(9) 0.1969(5) 0.0303(16) Uani 0.736(7) 1 d PDU E 1
H42A H -0.1480 0.8128 0.1917 0.036 Uiso 0.736(7) 1 calc PR E 1
C43A C -0.0183(8) 0.7810(6) 0.2453(5) 0.0335(17) Uani 0.736(7) 1 d PDU E 1
H43A H -0.0421 0.7689 0.2813 0.040 Uiso 0.736(7) 1 calc PR E 1
C44A C -0.0424(11) 0.8442(7) 0.0955(5) 0.047(3) Uani 0.736(7) 1 d PDU E 1
H44A H -0.1165 0.8528 0.0885 0.070 Uiso 0.736(7) 1 calc PR E 1
H44B H -0.0415 0.8131 0.0586 0.070 Uiso 0.736(7) 1 calc PR E 1
H44C H 0.0111 0.8852 0.0995 0.070 Uiso 0.736(7) 1 calc PR E 1
C45A C 0.1777(7) 0.7595(5) 0.2855(5) 0.0294(16) Uani 0.736(7) 1 d PDU E 1
H45A H 0.1802 0.7799 0.3296 0.035 Uiso 0.736(7) 1 calc PR E 1
H45B H 0.1638 0.7115 0.2839 0.035 Uiso 0.736(7) 1 calc PR E 1
C46A C 0.2872(7) 0.7834(4) 0.2734(5) 0.0301(17) Uani 0.736(7) 1 d PDU E 1
H46A H 0.2792 0.7700 0.2268 0.036 Uiso 0.736(7) 1 calc PR E 1
H46B H 0.3417 0.7613 0.2986 0.036 Uiso 0.736(7) 1 calc PR E 1
C47A C 0.3334(8) 0.8571(5) 0.2914(6) 0.032(2) Uani 0.736(7) 1 d PDU E 1
H47A H 0.2787 0.8797 0.2673 0.038 Uiso 0.736(7) 1 calc PR E 1
H47B H 0.3449 0.8707 0.3385 0.038 Uiso 0.736(7) 1 calc PR E 1
C48A C 0.4415(7) 0.8781(5) 0.2760(4) 0.034(2) Uani 0.736(7) 1 d PDU E 1
H48A H 0.4685 0.9255 0.2889 0.051 Uiso 0.736(7) 1 calc PR E 1
H48B H 0.4301 0.8662 0.2292 0.051 Uiso 0.736(7) 1 calc PR E 1
H48C H 0.4961 0.8560 0.2999 0.051 Uiso 0.736(7) 1 calc PR E 1
N11B N -0.0308(7) 0.8010(5) 0.1591(4) 0.029(2) Uani 0.264(7) 1 d PRDU E 2
N12B N 0.0889(7) 0.7837(5) 0.2430(4) 0.0307(19) Uani 0.264(7) 1 d PRDU E 2
C41B C 0.0698(7) 0.7897(5) 0.1809(4) 0.031(2) Uani 0.264(7) 1 d PRDU E 2
H41B H 0.1198 0.7865 0.1559 0.038 Uiso 0.264(7) 1 calc PR E 2
C42B C -0.074(2) 0.804(3) 0.2104(12) 0.030(2) Uani 0.264(7) 1 d PDU E 2
H42B H -0.1445 0.8128 0.2089 0.036 Uiso 0.264(7) 1 calc PR E 2
C43B C -0.0011(18) 0.7941(16) 0.2633(11) 0.030(2) Uani 0.264(7) 1 d PDU E 2
H43B H -0.0094 0.7940 0.3056 0.037 Uiso 0.264(7) 1 calc PR E 2
C44B C -0.072(2) 0.8104(15) 0.0916(9) 0.028(4) Uani 0.264(7) 1 d PDU E 2
H44D H -0.1465 0.8182 0.0838 0.042 Uiso 0.264(7) 1 calc PR E 2
H44E H -0.0735 0.7711 0.0622 0.042 Uiso 0.264(7) 1 calc PR E 2
H44F H -0.0228 0.8481 0.0838 0.042 Uiso 0.264(7) 1 calc PR E 2
C45B C 0.1606(19) 0.7351(10) 0.2625(11) 0.032(2) Uani 0.264(7) 1 d PDU E 2
H45C H 0.1161 0.6917 0.2633 0.038 Uiso 0.264(7) 1 calc PR E 2
H45D H 0.2086 0.7302 0.2340 0.038 Uiso 0.264(7) 1 calc PR E 2
C46B C 0.226(2) 0.7714(10) 0.3304(10) 0.032(2) Uani 0.264(7) 1 d PDU E 2
H46C H 0.2791 0.7460 0.3506 0.038 Uiso 0.264(7) 1 calc PR E 2
H46D H 0.1743 0.7736 0.3570 0.038 Uiso 0.264(7) 1 calc PR E 2
C47B C 0.2888(19) 0.8402(9) 0.3324(12) 0.032(3) Uani 0.264(7) 1 d PDU E 2
H47C H 0.2345 0.8671 0.3177 0.039 Uiso 0.264(7) 1 calc PR E 2
H47D H 0.3307 0.8589 0.3781 0.039 Uiso 0.264(7) 1 calc PR E 2
C48B C 0.368(2) 0.8464(16) 0.2918(16) 0.034(4) Uani 0.264(7) 1 d PDU E 2
H48D H 0.3960 0.8927 0.2912 0.051 Uiso 0.264(7) 1 calc PR E 2
H48E H 0.3298 0.8236 0.2473 0.051 Uiso 0.264(7) 1 calc PR E 2
H48F H 0.4300 0.8268 0.3106 0.051 Uiso 0.264(7) 1 calc PR E 2

loop_
_atom_site_aniso_label
_atom_site_aniso_U_11
_atom_site_aniso_U_22
_atom_site_aniso_U_33
_atom_site_aniso_U_23
_atom_site_aniso_U_13
_atom_site_aniso_U_12
Mo1 0.0098(2) 0.0165(3) 0.0145(2) 0.0002(2) -0.00006(19) 0.0045(2)
Mo2 0.0140(3) 0.0179(3) 0.0151(2) 0.0050(2) 0.0025(2) 0.0063(2)
Mo3 0.0117(2) 0.0157(3) 0.0194(3) 0.0056(2) 0.0039(2) 0.0032(2)
Mo4 0.0121(2) 0.0172(3) 0.0147(2) 0.0034(2) 0.0058(2) 0.0057(2)
Mo5 0.0117(2) 0.0129(2) 0.0148(2) 0.00119(19) 0.00368(19) 0.00458(19)
Mo6 0.0100(2) 0.0147(2) 0.0158(2) 0.00363(19) 0.00399(19) 0.00612(19)
Mo7 0.0087(2) 0.0153(3) 0.0164(2) 0.0011(2) 0.00065(19) 0.00272(19)
Mo8 0.0114(2) 0.0176(3) 0.0119(2) 0.00233(19) 0.00309(19) 0.0043(2)
Mo9 0.0097(2) 0.0168(3) 0.0154(2) 0.0011(2) 0.00412(19) 0.00316(19)
Mo10 0.0123(2) 0.0187(3) 0.0154(2) -0.0021(2) 0.0039(2) 0.0058(2)
Mo11 0.0132(3) 0.0133(2) 0.0202(3) 0.0001(2) 0.0015(2) 0.0046(2)
Mo12 0.0107(2) 0.0163(3) 0.0183(3) 0.0015(2) 0.0015(2) 0.0070(2)
P1 0.0064(6) 0.0136(7) 0.0130(7) 0.0009(5) 0.0020(5) 0.0042(5)
O1 0.0078(17) 0.0166(18) 0.0147(17) 0.0017(14) 0.0016(14) 0.0047(14)
O2 0.0092(17) 0.0128(17) 0.0144(17) 0.0015(14) 0.0028(14) 0.0069(14)
O3 0.0118(17) 0.0118(17) 0.0135(17) -0.0012(14) 0.0018(14) 0.0016(14)
O4 0.0115(17) 0.0126(18) 0.0134(17) -0.0010(14) 0.0035(14) 0.0055(14)
O5 0.0130(19) 0.024(2) 0.017(2) -0.0003(17) 0.0002(16) 0.0048(17)
O6 0.017(2) 0.0151(19) 0.0138(19) -0.0023(15) 0.0032(16) 0.0062(16)
O7 0.0138(19) 0.021(2) 0.0165(19) 0.0029(16) 0.0008(16) 0.0057(16)
O8 0.0117(19) 0.023(2) 0.018(2) 0.0042(16) 0.0008(16) 0.0085(16)
O9 0.021(2) 0.025(2) 0.021(2) 0.0083(18) 0.0047(18) 0.0050(18)
O10 0.018(2) 0.014(2) 0.021(2) 0.0038(16) 0.0013(17) 0.0070(16)
O11 0.0147(19) 0.016(2) 0.020(2) 0.0039(16) 0.0032(16) 0.0063(16)
O12 0.0138(19) 0.0161(19) 0.018(2) 0.0020(16) 0.0052(16) 0.0065(16)
O13 0.020(2) 0.023(2) 0.027(2) 0.0089(19) 0.0079(18) 0.0038(18)
O14 0.015(2) 0.0178(19) 0.018(2) 0.0060(15) 0.0061(16) 0.0053(16)
O15 0.0089(18) 0.021(2) 0.024(2) 0.0078(17) 0.0041(16) 0.0038(16)
O16 0.0123(19) 0.0141(19) 0.023(2) 0.0039(16) 0.0017(16) 0.0031(16)
O17 0.019(2) 0.022(2) 0.023(2) 0.0056(17) 0.0103(18) 0.0093(18)
O18 0.0126(19) 0.0172(19) 0.0139(19) 0.0014(15) 0.0012(15) 0.0062(15)
O19 0.0134(19) 0.019(2) 0.0203(19) 0.0048(16) 0.0075(16) 0.0074(16)
O20 0.016(2) 0.0168(19) 0.015(2) 0.0010(16) 0.0042(16) 0.0043(16)
O21 0.0143(19) 0.0119(18) 0.0148(19) 0.0014(15) 0.0040(15) 0.0051(15)
O22 0.0136(19) 0.0150(19) 0.0151(19) 0.0030(15) 0.0064(16) 0.0054(15)
O23 0.017(2) 0.024(2) 0.019(2) 0.0045(17) 0.0056(17) 0.0105(18)
O24 0.0088(19) 0.0180(19) 0.021(2) 0.0015(16) 0.0049(16) 0.0040(15)
O25 0.018(2) 0.018(2) 0.0114(18) 0.0037(15) 0.0046(16) 0.0058(16)
O26 0.014(2) 0.020(2) 0.020(2) 0.0018(17) 0.0015(16) 0.0058(17)
O27 0.0143(19) 0.0156(19) 0.019(2) -0.0002(16) 0.0017(16) 0.0019(16)
O28 0.0165(19) 0.0130(19) 0.0157(19) 0.0022(15) 0.0049(16) 0.0055(15)
O29 0.017(2) 0.024(2) 0.019(2) 0.0053(17) 0.0049(17) 0.0058(18)
O30 0.0125(18) 0.022(2) 0.0117(18) 0.0032(16) 0.0046(15) 0.0032(16)
O31 0.016(2) 0.021(2) 0.0150(19) -0.0006(16) 0.0064(16) 0.0041(16)
O32 0.013(2) 0.023(2) 0.019(2) 0.0030(17) 0.0046(17) 0.0015(16)
O33 0.0081(18) 0.023(2) 0.017(2) 0.0004(16) 0.0066(16) 0.0030(15)
O34 0.0110(19) 0.019(2) 0.0170(18) 0.0014(16) 0.0022(15) 0.0045(16)
O35 0.023(2) 0.025(2) 0.018(2) -0.0029(17) 0.0066(18) 0.0090(19)
O36 0.0133(19) 0.020(2) 0.020(2) 0.0008(16) 0.0036(16) 0.0061(16)
O37 0.0117(19) 0.019(2) 0.0176(18) 0.0005(16) 0.0036(15) 0.0057(16)
O38 0.023(2) 0.015(2) 0.033(2) -0.0008(18) 0.0040(19) 0.0065(17)
O39 0.0125(18) 0.017(2) 0.021(2) 0.0022(16) 0.0011(16) 0.0029(16)
O40 0.017(2) 0.023(2) 0.028(2) 0.0035(18) 0.0032(18) 0.0116(18)
Mo13 0.0160(4) 0.0196(4) 0.0146(3) 0.0056(3) 0.0039(3) -0.0035(3)
Mo14 0.0121(9) 0.0191(11) 0.0144(12) 0.0008(9) 0.0030(8) 0.0006(7)
Mo15 0.0152(13) 0.0186(11) 0.0148(11) 0.0069(8) -0.0015(8) -0.0047(8)
Mo16 0.0125(8) 0.0218(14) 0.0113(8) 0.0044(9) 0.0014(6) -0.0037(8)
Mo17 0.0159(3) 0.0164(4) 0.0209(12) 0.0062(7) 0.0049(8) -0.0008(3)
Mo18 0.0136(11) 0.0268(15) 0.0126(9) 0.0010(8) 0.0036(8) -0.0019(10)
Mo19 0.0160(4) 0.0196(4) 0.0146(3) 0.0056(3) 0.0039(3) -0.0035(3)
Mo20 0.0135(10) 0.0230(13) 0.0134(11) 0.0024(8) 0.0025(8) -0.0027(8)
Mo21 0.0146(12) 0.0147(10) 0.0186(11) 0.0061(8) 0.0036(8) -0.0025(8)
Mo22 0.0124(8) 0.0199(13) 0.0151(9) 0.0037(8) 0.0008(6) -0.0024(8)
Mo23 0.0159(3) 0.0164(4) 0.0209(12) 0.0062(7) 0.0049(8) -0.0008(3)
Mo24 0.0147(12) 0.0224(13) 0.0153(10) 0.0016(8) 0.0044(8) 0.0003(10)
P2 0.0115(10) 0.0199(11) 0.0115(10) 0.0035(8) 0.0003(8) -0.0026(8)
O41 0.015(3) 0.014(3) 0.015(3) 0.003(2) 0.004(2) 0.000(2)
O42 0.010(3) 0.019(3) 0.014(3) 0.002(2) 0.002(2) -0.003(2)
O43 0.016(3) 0.017(3) 0.012(3) 0.004(2) 0.003(2) -0.001(2)
O44 0.016(3) 0.015(3) 0.014(3) 0.001(2) 0.003(2) 0.001(2)
O45 0.016(4) 0.018(4) 0.014(4) 0.002(3) 0.005(3) 0.000(3)
O46 0.012(4) 0.012(3) 0.018(3) 0.006(3) 0.000(3) -0.004(3)
O47 0.021(4) 0.019(3) 0.014(4) -0.002(3) 0.007(3) 0.001(3)
O48 0.020(4) 0.022(3) 0.014(3) 0.005(3) 0.009(3) 0.006(3)
O49 0.018(3) 0.027(5) 0.022(5) 0.009(4) 0.004(3) 0.006(3)
O50 0.018(3) 0.019(4) 0.018(3) 0.001(3) 0.006(3) 0.007(3)
O51 0.015(4) 0.017(4) 0.021(4) 0.001(3) 0.001(3) 0.000(3)
O52 0.015(4) 0.016(3) 0.014(3) 0.006(3) 0.001(3) 0.000(3)
O53 0.019(5) 0.023(4) 0.025(4) 0.007(4) -0.005(3) 0.000(4)
O54 0.018(4) 0.020(3) 0.017(4) 0.008(3) 0.003(3) -0.002(3)
O55 0.020(3) 0.020(4) 0.017(4) 0.009(3) 0.002(3) -0.003(3)
O56 0.018(4) 0.014(4) 0.023(4) 0.007(3) -0.002(3) -0.001(3)
O57 0.014(4) 0.025(5) 0.014(4) 0.005(4) 0.002(3) -0.001(4)
O58 0.014(3) 0.018(3) 0.015(3) 0.002(3) 0.003(3) -0.003(3)
O59 0.015(3) 0.022(4) 0.013(3) 0.004(3) 0.003(3) 0.001(3)
O60 0.018(4) 0.022(3) 0.016(5) -0.001(3) -0.001(3) 0.002(3)
O61 0.019(4) 0.020(3) 0.023(4) -0.002(3) 0.006(3) 0.002(3)
O62 0.012(3) 0.013(4) 0.020(3) 0.001(3) 0.003(3) 0.002(3)
O63 0.021(5) 0.034(5) 0.021(4) -0.002(3) 0.011(4) -0.001(4)
O64 0.018(4) 0.027(3) 0.015(4) 0.002(3) 0.007(3) 0.000(3)
O65 0.015(3) 0.025(4) 0.014(3) -0.001(3) 0.006(3) 0.002(3)
O66 0.021(4) 0.023(4) 0.018(4) 0.005(3) 0.006(3) -0.003(3)
O67 0.018(4) 0.018(4) 0.018(3) 0.005(3) 0.004(3) -0.005(3)
O68 0.020(4) 0.023(4) 0.017(4) 0.001(3) 0.004(3) -0.001(3)
O69 0.017(4) 0.034(5) 0.021(5) 0.000(4) 0.005(3) 0.001(3)
O70 0.016(4) 0.020(4) 0.016(4) 0.002(3) 0.001(3) 0.000(3)
O71 0.016(3) 0.022(4) 0.015(3) 0.002(3) 0.003(3) 0.001(3)
O72 0.013(4) 0.020(4) 0.021(4) 0.004(3) 0.000(3) -0.005(3)
O73 0.016(4) 0.021(3) 0.016(3) 0.005(3) 0.004(3) 0.001(3)
O74 0.019(3) 0.012(4) 0.013(4) 0.002(3) 0.001(3) 0.001(3)
O75 0.017(4) 0.018(4) 0.017(4) -0.002(3) 0.001(3) 0.004(3)
O76 0.017(4) 0.016(3) 0.013(3) 0.001(3) 0.003(3) -0.001(3)
O77 0.018(3) 0.025(4) 0.017(4) 0.007(3) 0.006(3) 0.003(3)
O78 0.023(5) 0.021(3) 0.025(5) 0.002(3) 0.001(4) -0.001(3)
O79 0.021(4) 0.015(3) 0.017(4) 0.001(3) 0.004(3) 0.000(3)
O80 0.017(5) 0.025(4) 0.021(4) -0.002(3) 0.001(3) -0.001(4)
Mo25 0.0115(10) 0.0210(5) 0.0154(3) 0.0085(3) 0.0048(8) 0.0009(8)
Mo26 0.0115(10) 0.0190(9) 0.0177(12) 0.0086(8) 0.0044(7) 0.0001(7)
Mo27 0.0131(10) 0.0158(9) 0.0138(6) 0.0033(6) 0.0032(7) 0.0027(6)
Mo28 0.0088(11) 0.0233(12) 0.0163(12) 0.0078(8) 0.0039(8) 0.0005(8)
Mo29 0.0137(8) 0.0214(5) 0.0154(11) 0.0076(7) 0.0065(7) 0.0013(5)
Mo30 0.0116(14) 0.0133(12) 0.0111(16) 0.0020(10) 0.0039(11) 0.0003(10)
Mo31 0.0115(10) 0.0210(5) 0.0154(3) 0.0085(3) 0.0048(8) 0.0009(8)
Mo32 0.0136(12) 0.0198(9) 0.0127(10) 0.0019(7) 0.0029(7) -0.0025(7)
Mo33 0.0130(10) 0.0249(11) 0.0097(6) 0.0015(7) 0.0018(6) -0.0016(6)
Mo34 0.0133(12) 0.0269(14) 0.0131(12) 0.0034(9) 0.0038(8) -0.0017(9)
Mo35 0.0137(8) 0.0214(5) 0.0154(11) 0.0076(7) 0.0065(7) 0.0013(5)
Mo36 0.0092(14) 0.0307(19) 0.0155(18) 0.0116(14) 0.0030(11) 0.0013(12)
P3 0.0179(11) 0.0191(11) 0.0127(10) 0.0053(8) 0.0027(8) -0.0019(9)
O81 0.013(3) 0.021(3) 0.014(3) 0.007(2) 0.006(2) 0.002(2)
O82 0.013(3) 0.020(3) 0.013(3) 0.005(2) 0.004(2) 0.000(2)
O83 0.014(3) 0.017(3) 0.012(3) 0.004(2) 0.005(2) 0.001(2)
O84 0.008(3) 0.017(3) 0.018(3) 0.005(2) 0.002(2) 0.003(2)
O85 0.014(4) 0.029(5) 0.019(4) 0.010(4) 0.006(3) 0.000(4)
O86 0.014(3) 0.023(4) 0.013(3) 0.008(3) 0.004(3) 0.004(3)
O87 0.017(4) 0.022(4) 0.020(3) 0.011(3) 0.000(3) 0.003(3)
O88 0.011(3) 0.029(4) 0.017(4) 0.014(3) 0.002(3) 0.002(3)
O89 0.020(5) 0.020(3) 0.029(5) 0.011(3) 0.005(4) 0.003(3)
O90 0.013(4) 0.022(3) 0.017(3) 0.009(3) 0.002(3) -0.001(3)
O91 0.010(3) 0.013(3) 0.017(3) 0.004(3) 0.002(3) 0.002(3)
O92 0.009(3) 0.016(3) 0.016(4) 0.005(3) 0.002(3) 0.006(3)
O93 0.014(4) 0.014(4) 0.014(4) 0.004(3) 0.002(3) 0.005(3)
O94 0.009(3) 0.011(4) 0.016(4) 0.000(3) 0.003(3) -0.002(3)
O95 0.018(4) 0.014(3) 0.008(3) 0.004(2) 0.002(3) 0.003(3)
O96 0.009(3) 0.017(3) 0.018(3) 0.003(3) 0.002(3) -0.001(3)
O97 0.016(4) 0.022(4) 0.023(4) 0.003(3) 0.010(4) -0.003(4)
O98 0.009(3) 0.025(4) 0.014(3) 0.007(3) 0.005(3) 0.001(3)
O99 0.006(4) 0.020(3) 0.015(4) 0.003(3) 0.004(3) -0.002(3)
O100 0.014(3) 0.028(5) 0.011(4) 0.003(3) 0.001(3) 0.005(3)
O101 0.012(3) 0.023(4) 0.012(4) 0.006(3) 0.004(3) -0.001(3)
O102 0.015(4) 0.028(4) 0.018(3) 0.010(3) 0.004(3) 0.004(3)
O103 0.017(4) 0.020(4) 0.010(3) 0.005(3) 0.005(3) 0.003(3)
O104 0.011(3) 0.014(4) 0.012(4) 0.007(3) 0.003(3) -0.004(3)
O105 0.016(4) 0.018(3) 0.011(3) 0.001(3) 0.006(3) -0.005(3)
O106 0.013(4) 0.015(4) 0.016(4) 0.005(3) -0.005(3) 0.000(3)
O107 0.007(3) 0.016(3) 0.016(3) 0.000(3) 0.002(3) -0.001(3)
O108 0.014(3) 0.015(3) 0.013(3) 0.008(3) -0.002(3) 0.007(3)
O109 0.020(5) 0.019(3) 0.017(4) 0.005(3) 0.005(4) 0.001(3)
O110 0.017(3) 0.024(4) 0.010(3) 0.004(3) 0.004(3) -0.003(3)
O111 0.010(3) 0.016(3) 0.018(4) 0.001(3) 0.004(3) 0.001(3)
O112 0.020(4) 0.037(5) 0.018(4) 0.010(4) 0.004(3) 0.000(4)
O113 0.018(3) 0.026(4) 0.017(3) 0.006(3) 0.004(3) -0.001(3)
O114 0.013(4) 0.027(3) 0.018(4) 0.006(3) 0.004(3) 0.004(3)
O115 0.013(4) 0.023(4) 0.013(4) -0.007(3) 0.000(3) -0.010(3)
O116 0.008(3) 0.019(4) 0.015(3) 0.005(3) 0.007(3) 0.004(3)
O117 0.011(4) 0.026(3) 0.020(4) 0.007(3) 0.006(3) 0.003(3)
O118 0.011(3) 0.029(5) 0.019(5) 0.004(4) 0.002(3) 0.001(3)
O119 0.010(3) 0.022(4) 0.014(3) 0.002(3) 0.005(3) 0.000(3)
O120 0.016(4) 0.021(4) 0.020(4) 0.006(3) 0.008(3) 0.000(3)
N1 0.027(3) 0.026(3) 0.026(2) 0.008(2) 0.008(2) 0.000(2)
N2 0.024(2) 0.031(2) 0.032(2) 0.010(2) 0.007(2) 0.0046(19)
C1 0.026(3) 0.028(3) 0.027(3) 0.011(2) 0.003(2) 0.001(2)
C2 0.026(3) 0.034(3) 0.028(3) 0.013(2) 0.008(2) 0.006(2)
C3 0.028(3) 0.034(3) 0.027(3) 0.009(2) 0.010(2) 0.005(2)
C4 0.048(4) 0.028(4) 0.032(3) 0.007(3) 0.015(3) 0.004(3)
C5A 0.026(2) 0.031(3) 0.037(3) 0.009(2) 0.008(2) 0.0043(19)
C6A 0.027(3) 0.027(3) 0.038(3) 0.010(3) 0.011(3) 0.005(3)
C7A 0.029(3) 0.032(3) 0.041(4) 0.006(3) 0.013(3) 0.007(3)
C8A 0.030(4) 0.036(4) 0.047(5) 0.007(4) 0.015(4) 0.007(3)
C5B 0.026(2) 0.031(3) 0.037(3) 0.009(2) 0.008(2) 0.0043(19)
C6B 0.028(3) 0.031(4) 0.039(4) 0.008(3) 0.010(3) 0.005(3)
C7B 0.029(4) 0.031(4) 0.037(4) 0.006(4) 0.012(4) 0.005(4)
C8B 0.029(5) 0.032(7) 0.036(7) 0.003(6) 0.013(5) 0.010(5)
N3 0.025(3) 0.022(2) 0.042(3) 0.007(2) -0.001(2) 0.006(2)
N4 0.015(2) 0.017(2) 0.022(2) 0.0015(18) -0.0001(19) 0.0024(18)
C9 0.025(3) 0.025(3) 0.029(3) 0.002(2) -0.004(2) 0.006(2)
C10 0.026(3) 0.020(3) 0.037(3) 0.000(2) 0.002(2) 0.002(2)
C11 0.024(3) 0.021(3) 0.031(3) 0.001(2) 0.000(2) 0.003(2)
C12 0.040(4) 0.039(4) 0.076(5) 0.015(4) -0.009(4) 0.013(3)
C13 0.024(3) 0.021(3) 0.021(3) 0.002(2) 0.008(2) 0.009(2)
C14 0.028(3) 0.026(3) 0.023(3) 0.005(2) 0.009(2) 0.010(2)
C15 0.025(3) 0.035(3) 0.029(3) 0.011(3) 0.009(2) 0.009(3)
C16 0.045(4) 0.051(4) 0.054(4) 0.023(4) 0.025(4) 0.009(4)
N5 0.023(2) 0.023(2) 0.018(2) 0.0087(19) 0.0106(18) 0.0096(19)
N6 0.029(2) 0.021(2) 0.017(2) 0.0013(18) 0.0002(19) 0.005(2)
C17 0.036(3) 0.017(3) 0.017(2) 0.002(2) 0.013(2) 0.002(2)
C18 0.026(3) 0.040(3) 0.016(2) 0.004(2) 0.009(2) 0.005(3)
C19 0.025(3) 0.036(3) 0.020(2) -0.001(2) 0.009(2) 0.004(2)
C20 0.020(3) 0.031(3) 0.032(3) 0.007(3) 0.015(3) 0.004(3)
C21A 0.019(3) 0.021(3) 0.013(3) 0.004(3) 0.005(2) 0.004(3)
C22A 0.016(3) 0.024(3) 0.019(3) -0.003(2) 0.008(2) 0.008(2)
C23A 0.017(3) 0.024(3) 0.026(3) -0.001(3) 0.009(3) 0.005(3)
C24A 0.023(4) 0.030(4) 0.032(5) -0.005(4) 0.007(4) 0.004(4)
C21B 0.019(4) 0.022(3) 0.017(3) 0.000(3) 0.007(3) 0.009(3)
C22B 0.018(4) 0.022(3) 0.022(4) 0.000(3) 0.009(3) 0.007(4)
C23B 0.020(4) 0.025(4) 0.025(4) -0.001(3) 0.010(3) 0.005(4)
C24B 0.030(7) 0.030(5) 0.034(7) -0.004(5) 0.008(6) 0.010(5)
N7A 0.023(3) 0.022(3) 0.027(3) 0.005(3) 0.014(3) 0.003(3)
N8A 0.024(3) 0.025(3) 0.031(3) 0.004(3) 0.006(3) 0.007(2)
C25A 0.024(3) 0.024(3) 0.027(3) 0.005(3) 0.009(3) 0.005(3)
C26A 0.024(3) 0.026(3) 0.026(3) 0.008(3) 0.010(3) 0.003(3)
C27A 0.024(3) 0.026(3) 0.029(4) 0.007(3) 0.010(3) 0.006(3)
C28A 0.028(5) 0.028(6) 0.025(5) 0.003(4) 0.014(4) -0.002(4)
C29A 0.032(3) 0.039(4) 0.031(3) 0.001(3) 0.012(3) 0.013(3)
C30A 0.040(4) 0.044(4) 0.041(4) 0.008(3) 0.014(3) 0.014(3)
C31A 0.048(4) 0.047(4) 0.049(4) 0.010(4) 0.016(4) 0.014(4)
C32A 0.044(5) 0.043(6) 0.045(6) 0.011(5) 0.019(5) 0.011(5)
N7B 0.026(3) 0.022(3) 0.032(3) 0.005(3) 0.006(3) 0.004(3)
N8B 0.023(3) 0.023(3) 0.033(3) 0.003(3) 0.007(3) 0.006(3)
C25B 0.023(3) 0.023(3) 0.032(3) 0.004(3) 0.006(3) 0.005(3)
C26B 0.026(3) 0.026(3) 0.032(4) 0.004(3) 0.006(3) 0.005(3)
C27B 0.024(3) 0.028(3) 0.036(4) 0.003(3) 0.005(3) 0.008(3)
C28B 0.029(5) 0.027(6) 0.031(5) 0.002(4) 0.005(5) 0.007(4)
C29B 0.031(3) 0.037(3) 0.036(3) 0.003(3) 0.011(3) 0.012(3)
C30B 0.033(4) 0.043(4) 0.037(4) 0.005(3) 0.013(3) 0.013(3)
C31B 0.042(4) 0.043(4) 0.041(4) 0.006(4) 0.018(4) 0.014(3)
C32B 0.037(6) 0.050(6) 0.041(6) 0.010(5) 0.021(5) 0.010(5)
N9A 0.028(3) 0.025(3) 0.026(3) 0.002(3) 0.004(2) 0.002(2)
N10A 0.029(3) 0.032(3) 0.027(3) 0.001(2) 0.009(2) 0.004(2)
C33A 0.028(3) 0.029(3) 0.026(3) -0.001(3) 0.005(3) 0.005(3)
C34A 0.026(3) 0.030(3) 0.020(3) 0.005(3) 0.008(3) 0.000(3)
C35A 0.031(3) 0.032(3) 0.026(3) -0.004(3) 0.009(3) 0.001(3)
C36A 0.032(5) 0.040(5) 0.045(5) 0.001(4) -0.001(4) 0.012(4)
C37A 0.035(4) 0.039(3) 0.042(4) 0.000(3) 0.013(3) 0.011(3)
C38A 0.044(4) 0.043(3) 0.044(3) 0.004(3) 0.019(3) 0.014(3)
C39A 0.043(4) 0.045(4) 0.047(4) 0.007(3) 0.023(3) 0.018(3)
C40A 0.068(6) 0.053(5) 0.061(6) 0.010(5) 0.021(5) 0.007(5)
N9B 0.025(3) 0.026(3) 0.025(4) 0.004(3) 0.006(3) 0.002(3)
N10B 0.028(3) 0.032(3) 0.027(3) 0.000(3) 0.007(3) 0.004(3)
C33B 0.026(3) 0.027(3) 0.024(3) 0.003(3) 0.007(3) 0.004(3)
C34B 0.027(4) 0.027(4) 0.023(3) 0.004(3) 0.007(3) 0.001(3)
C35B 0.028(3) 0.029(3) 0.024(3) 0.003(3) 0.008(3) 0.002(3)
C36B 0.028(6) 0.026(6) 0.033(6) 0.000(5) 0.008(5) 0.007(5)
C37B 0.035(4) 0.041(3) 0.041(3) -0.001(3) 0.011(3) 0.011(3)
C38B 0.045(4) 0.047(4) 0.048(4) 0.004(3) 0.015(4) 0.016(4)
C39B 0.050(4) 0.050(4) 0.055(4) 0.006(4) 0.013(4) 0.014(4)
C40B 0.061(7) 0.050(6) 0.055(7) 0.007(5) 0.015(5) 0.014(5)
N11A 0.025(3) 0.035(3) 0.030(3) -0.001(2) 0.011(2) 0.007(2)
N12A 0.027(2) 0.031(3) 0.042(3) 0.012(2) 0.014(2) 0.007(2)
C41A 0.026(3) 0.036(3) 0.034(3) 0.001(2) 0.012(2) 0.008(3)
C42A 0.022(3) 0.033(3) 0.036(3) 0.003(3) 0.012(2) 0.004(3)
C43A 0.029(3) 0.033(3) 0.042(3) 0.008(3) 0.015(3) 0.007(3)
C44A 0.047(5) 0.057(6) 0.036(4) 0.009(4) 0.009(4) 0.017(4)
C45A 0.031(3) 0.028(3) 0.034(3) 0.009(3) 0.013(3) 0.010(3)
C46A 0.029(3) 0.031(3) 0.032(3) 0.007(3) 0.009(3) 0.011(3)
C47A 0.030(4) 0.032(4) 0.033(4) 0.002(3) 0.007(3) 0.008(3)
C48A 0.034(4) 0.034(4) 0.032(4) 0.009(4) 0.006(4) 0.006(3)
N11B 0.025(3) 0.033(4) 0.032(3) 0.001(3) 0.012(3) 0.007(3)
N12B 0.027(3) 0.031(3) 0.037(3) 0.007(3) 0.013(3) 0.008(3)
C41B 0.027(3) 0.034(4) 0.035(3) 0.002(3) 0.011(3) 0.008(3)
C42B 0.025(3) 0.033(4) 0.033(3) 0.004(3) 0.013(3) 0.005(3)
C43B 0.026(3) 0.031(4) 0.036(3) 0.005(3) 0.013(3) 0.006(3)
C44B 0.025(6) 0.033(6) 0.029(5) 0.000(5) 0.013(4) 0.009(5)
C45B 0.030(4) 0.030(4) 0.038(4) 0.008(3) 0.012(3) 0.009(3)
C46B 0.031(4) 0.030(4) 0.035(4) 0.006(4) 0.009(3) 0.009(3)
C47B 0.030(4) 0.033(4) 0.034(4) 0.007(4) 0.009(4) 0.007(4)
C48B 0.033(6) 0.037(6) 0.033(6) 0.004(5) 0.010(5) 0.009(5)

loop_
_atom_type_symbol
_atom_type_description
_atom_type_scat_dispersion_real
_atom_type_scat_dispersion_imag
_atom_type_scat_source
C C 0.0033 0.0016 'International Tables Vol C Tables 4.2.6.8 and 6.1.1.4'
H H 0.0000 0.0000 'International Tables Vol C Tables 4.2.6.8 and 6.1.1.4'
N N 0.0061 0.0033 'International Tables Vol C Tables 4.2.6.8 and 6.1.1.4'
O O 0.0106 0.0060 'International Tables Vol C Tables 4.2.6.8 and 6.1.1.4'
P P 0.1023 0.0942 'International Tables Vol C Tables 4.2.6.8 and 6.1.1.4'
Mo Mo -1.6832 0.6857 'International Tables Vol C Tables 4.2.6.8 and 6.1.1.4'

loop_
_geom_angle_atom_site_label_1
_geom_angle_atom_site_label_2
_geom_angle_atom_site_label_3
_geom_angle
O5 Mo1 O6 103.25(19)
O5 Mo1 O7 103.71(19)
O6 Mo1 O7 98.18(18)
O5 Mo1 O34 99.45(18)
O6 Mo1 O34 85.24(16)
O7 Mo1 O34 155.07(17)
O5 Mo1 O8 99.77(18)
O6 Mo1 O8 154.64(16)
O7 Mo1 O8 86.46(17)
O34 Mo1 O8 80.61(16)
O5 Mo1 O1 170.93(17)
O6 Mo1 O1 85.81(15)
O7 Mo1 O1 74.69(14)
O34 Mo1 O1 80.98(14)
O8 Mo1 O1 71.30(14)
O9 Mo2 O10 102.6(2)
O9 Mo2 O11 103.6(2)
O10 Mo2 O11 98.07(18)
O9 Mo2 O7 98.19(19)
O10 Mo2 O7 87.63(17)
O11 Mo2 O7 155.61(17)
O9 Mo2 O12 100.97(19)
O10 Mo2 O12 154.90(17)
O11 Mo2 O12 84.72(17)
O7 Mo2 O12 80.47(16)
O9 Mo2 O1 169.65(17)
O10 Mo2 O1 74.54(15)
O11 Mo2 O1 86.70(15)
O7 Mo2 O1 71.92(14)
O12 Mo2 O1 80.76(14)
O13 Mo3 O14 102.7(2)
O13 Mo3 O15 103.21(19)
O14 Mo3 O15 98.90(18)
O13 Mo3 O16 100.25(19)
O14 Mo3 O16 154.47(17)
O15 Mo3 O16 86.58(17)
O13 Mo3 O11 101.18(19)
O14 Mo3 O11 84.50(17)
O15 Mo3 O11 153.94(17)
O16 Mo3 O11 80.15(16)
O13 Mo3 O3 170.99(18)
O14 Mo3 O3 86.18(15)
O15 Mo3 O3 73.43(14)
O16 Mo3 O3 71.42(14)
O11 Mo3 O3 81.09(14)
O17 Mo4 O12 103.93(19)
O17 Mo4 O18 102.73(19)
O12 Mo4 O18 98.85(17)
O17 Mo4 O14 100.97(19)
O12 Mo4 O14 85.00(17)
O18 Mo4 O14 154.25(16)
O17 Mo4 O19 99.37(18)
O12 Mo4 O19 154.29(16)
O18 Mo4 O19 86.36(17)
O14 Mo4 O19 79.98(16)
O17 Mo4 O2 169.69(16)
O12 Mo4 O2 86.34(14)
O18 Mo4 O2 74.24(14)
O14 Mo4 O2 80.66(14)
O19 Mo4 O2 70.77(13)
O20 Mo5 O22 103.03(18)
O20 Mo5 O21 102.78(18)
O22 Mo5 O21 98.53(17)
O20 Mo5 O6 100.55(18)
O22 Mo5 O6 85.17(16)
O21 Mo5 O6 154.84(16)
O20 Mo5 O18 99.01(18)
O22 Mo5 O18 155.48(16)
O21 Mo5 O18 86.82(16)
O6 Mo5 O18 80.35(16)
O20 Mo5 O2 170.90(16)
O22 Mo5 O2 86.04(14)
O21 Mo5 O2 74.86(14)
O6 Mo5 O2 80.62(14)
O18 Mo5 O2 72.20(13)
O23 Mo6 O24 102.57(19)
O23 Mo6 O19 103.07(19)
O24 Mo6 O19 98.91(18)
O23 Mo6 O21 98.90(18)
O24 Mo6 O21 156.04(16)
O19 Mo6 O21 86.37(17)
O23 Mo6 O25 100.91(18)
O24 Mo6 O25 85.44(17)
O19 Mo6 O25 154.01(17)
O21 Mo6 O25 80.14(16)
O23 Mo6 O2 170.50(17)
O24 Mo6 O2 86.87(14)
O19 Mo6 O2 74.05(14)
O21 Mo6 O2 72.04(13)
O25 Mo6 O2 80.67(14)
O26 Mo7 O28 104.23(19)
O26 Mo7 O27 103.10(19)
O28 Mo7 O27 99.42(18)
O26 Mo7 O24 100.26(18)
O28 Mo7 O24 85.32(16)
O27 Mo7 O24 154.14(17)
O26 Mo7 O15 98.73(18)
O28 Mo7 O15 154.37(17)
O27 Mo7 O15 86.15(17)
O24 Mo7 O15 79.48(16)
O26 Mo7 O3 169.38(17)
O28 Mo7 O3 86.39(15)
O27 Mo7 O3 74.87(14)
O24 Mo7 O3 80.12(14)
O15 Mo7 O3 70.82(13)
O29 Mo8 O25 102.90(19)
O29 Mo8 O30 102.88(19)
O25 Mo8 O30 99.08(18)
O29 Mo8 O31 99.63(18)
O25 Mo8 O31 154.43(17)
O30 Mo8 O31 87.46(17)
O29 Mo8 O28 100.24(18)
O25 Mo8 O28 84.39(17)
O30 Mo8 O28 155.16(16)
O31 Mo8 O28 79.82(16)
O29 Mo8 O4 171.16(17)
O25 Mo8 O4 85.94(14)
O30 Mo8 O4 75.30(14)
O31 Mo8 O4 71.75(13)
O28 Mo8 O4 80.47(13)
O32 Mo9 O34 103.70(19)
O32 Mo9 O33 103.00(19)
O34 Mo9 O33 98.37(18)
O32 Mo9 O22 102.04(18)
O34 Mo9 O22 85.04(16)
O33 Mo9 O22 153.10(16)
O32 Mo9 O30 98.97(18)
O34 Mo9 O30 154.99(16)
O33 Mo9 O30 86.56(17)
O22 Mo9 O30 79.99(16)
O32 Mo9 O4 170.52(16)
O34 Mo9 O4 85.72(15)
O33 Mo9 O4 74.20(14)
O22 Mo9 O4 79.50(14)
O30 Mo9 O4 71.98(13)
O35 Mo10 O36 103.4(2)
O35 Mo10 O31 102.92(19)
O36 Mo10 O31 97.89(18)
O35 Mo10 O37 100.58(19)
O36 Mo10 O37 86.04(17)
O31 Mo10 O37 154.53(16)
O35 Mo10 O33 99.27(19)
O36 Mo10 O33 155.57(16)
O31 Mo10 O33 85.69(17)
O37 Mo10 O33 80.94(16)
O35 Mo10 O4 170.33(18)
O36 Mo10 O4 86.19(15)
O31 Mo10 O4 74.09(14)
O37 Mo10 O4 81.13(14)
O33 Mo10 O4 71.49(13)
O38 Mo11 O39 103.6(2)
O38 Mo11 O16 102.7(2)
O39 Mo11 O16 97.91(18)
O38 Mo11 O27 98.89(19)
O39 Mo11 O27 154.97(17)
O16 Mo11 O27 87.51(17)
O38 Mo11 O36 101.7(2)
O39 Mo11 O36 84.24(17)
O16 Mo11 O36 154.21(17)
O27 Mo11 O36 80.63(16)
O38 Mo11 O3 170.38(17)
O39 Mo11 O3 85.88(15)
O16 Mo11 O3 74.18(14)
O27 Mo11 O3 72.05(13)
O36 Mo11 O3 80.38(14)
O40 Mo12 O8 103.24(19)
O40 Mo12 O37 103.5(2)
O8 Mo12 O37 97.74(18)
O40 Mo12 O39 101.51(19)
O8 Mo12 O39 153.64(17)
O37 Mo12 O39 85.11(17)
O40 Mo12 O10 99.73(19)
O8 Mo12 O10 86.56(17)
O37 Mo12 O10 154.65(17)
O39 Mo12 O10 80.44(16)
O40 Mo12 O1 170.36(17)
O8 Mo12 O1 73.72(14)
O37 Mo12 O1 86.03(14)
O39 Mo12 O1 80.38(14)
O10 Mo12 O1 71.14(13)
O4 P1 O1 109.9(2)
O4 P1 O3 109.7(2)
O1 P1 O3 109.5(2)
O4 P1 O2 109.6(2)
O1 P1 O2 109.3(2)
O3 P1 O2 108.8(2)
P1 O1 Mo2 126.65(19)
P1 O1 Mo1 125.6(2)
Mo2 O1 Mo1 88.96(11)
P1 O1 Mo12 125.58(19)
Mo2 O1 Mo12 88.92(11)
Mo1 O1 Mo12 89.22(11)
P1 O2 Mo5 125.64(19)
P1 O2 Mo6 125.60(19)
Mo5 O2 Mo6 89.38(11)
P1 O2 Mo4 126.05(19)
Mo5 O2 Mo4 89.06(11)
Mo6 O2 Mo4 89.44(11)
P1 O3 Mo7 126.1(2)
P1 O3 Mo11 125.7(2)
Mo7 O3 Mo11 88.46(11)
P1 O3 Mo3 126.08(19)
Mo7 O3 Mo3 89.63(11)
Mo11 O3 Mo3 88.87(11)
P1 O4 Mo8 126.39(19)
P1 O4 Mo10 125.45(19)
Mo8 O4 Mo10 89.51(11)
P1 O4 Mo9 126.05(19)
Mo8 O4 Mo9 88.37(11)
Mo10 O4 Mo9 89.13(11)
Mo1 O6 Mo5 151.8(2)
Mo1 O7 Mo2 124.4(2)
Mo12 O8 Mo1 125.7(2)
Mo2 O10 Mo12 125.3(2)
Mo2 O11 Mo3 151.4(2)
Mo4 O12 Mo2 152.0(2)
Mo3 O14 Mo4 152.0(2)
Mo3 O15 Mo7 126.1(2)
Mo11 O16 Mo3 125.4(2)
Mo4 O18 Mo5 124.5(2)
Mo6 O19 Mo4 125.7(2)
Mo5 O21 Mo6 123.69(19)
Mo5 O22 Mo9 152.6(2)
Mo6 O24 Mo7 151.3(2)
Mo8 O25 Mo6 152.2(2)
Mo7 O27 Mo11 124.6(2)
Mo7 O28 Mo8 151.8(2)
Mo8 O30 Mo9 124.3(2)
Mo10 O31 Mo8 124.6(2)
Mo9 O33 Mo10 125.17(19)
Mo9 O34 Mo1 151.8(2)
Mo10 O36 Mo11 151.6(2)
Mo12 O37 Mo10 151.2(2)
Mo11 O39 Mo12 152.9(2)
O45 Mo13 O46 103.1(4)
O45 Mo13 O47 103.7(4)
O46 Mo13 O47 97.2(4)
O45 Mo13 O48 99.3(4)
O46 Mo13 O48 155.3(4)
O47 Mo13 O48 87.4(4)
O45 Mo13 O74 99.4(4)
O46 Mo13 O74 85.1(4)
O47 Mo13 O74 155.5(4)
O48 Mo13 O74 81.0(4)
O45 Mo13 O41 170.4(4)
O46 Mo13 O41 86.5(3)
O47 Mo13 O41 74.6(3)
O48 Mo13 O41 71.3(2)
O74 Mo13 O41 81.3(3)
O49 Mo14 O50 103.7(5)
O49 Mo14 O51 103.8(5)
O50 Mo14 O51 98.4(4)
O49 Mo14 O52 101.1(5)
O50 Mo14 O52 153.6(4)
O51 Mo14 O52 84.2(3)
O49 Mo14 O47 98.8(5)
O50 Mo14 O47 86.8(4)
O51 Mo14 O47 154.9(4)
O52 Mo14 O47 80.7(3)
O49 Mo14 O41 169.9(5)
O50 Mo14 O41 73.6(3)
O51 Mo14 O41 86.3(3)
O52 Mo14 O41 80.5(3)
O47 Mo14 O41 71.5(2)
O53 Mo15 O54 103.3(4)
O53 Mo15 O55 104.1(5)
O54 Mo15 O55 98.2(4)
O53 Mo15 O56 99.8(4)
O54 Mo15 O56 154.5(4)
O55 Mo15 O56 86.4(4)
O53 Mo15 O51 100.8(5)
O54 Mo15 O51 84.9(4)
O55 Mo15 O51 153.4(4)
O56 Mo15 O51 80.3(3)
O53 Mo15 O43 170.1(4)
O54 Mo15 O43 86.6(3)
O55 Mo15 O43 73.1(3)
O56 Mo15 O43 70.7(3)
O51 Mo15 O43 80.8(3)
O57 Mo16 O52 103.4(5)
O57 Mo16 O58 103.6(5)
O52 Mo16 O58 98.1(4)
O57 Mo16 O54 100.3(5)
O52 Mo16 O54 85.0(3)
O58 Mo16 O54 154.4(4)
O57 Mo16 O59 100.6(5)
O52 Mo16 O59 153.8(4)
O58 Mo16 O59 86.2(3)
O54 Mo16 O59 80.5(3)
O57 Mo16 O42 171.8(5)
O52 Mo16 O42 84.8(3)
O58 Mo16 O42 74.4(2)
O54 Mo16 O42 80.7(3)
O59 Mo16 O42 71.4(2)
O60 Mo17 O62 102.8(5)
O60 Mo17 O61 103.2(5)
O62 Mo17 O61 98.6(4)
O60 Mo17 O58 98.9(4)
O62 Mo17 O58 155.6(4)
O61 Mo17 O58 87.0(3)
O60 Mo17 O46 99.0(5)
O62 Mo17 O46 85.2(3)
O61 Mo17 O46 155.9(4)
O58 Mo17 O46 80.5(3)
O60 Mo17 O42 171.1(4)
O62 Mo17 O42 86.2(3)
O61 Mo17 O42 75.6(3)
O58 Mo17 O42 72.2(2)
O46 Mo17 O42 81.1(3)
O63 Mo18 O64 102.5(5)
O63 Mo18 O59 102.9(5)
O64 Mo18 O59 98.2(4)
O63 Mo18 O61 99.2(5)
O64 Mo18 O61 155.8(4)
O59 Mo18 O61 87.2(4)
O63 Mo18 O65 100.5(5)
O64 Mo18 O65 84.7(4)
O59 Mo18 O65 155.1(4)
O61 Mo18 O65 80.9(3)
O63 Mo18 O42 171.5(5)
O64 Mo18 O42 85.9(3)
O59 Mo18 O42 74.6(3)
O61 Mo18 O42 72.7(2)
O65 Mo18 O42 81.0(3)
O66 Mo19 O68 103.8(5)
O66 Mo19 O67 104.4(4)
O68 Mo19 O67 97.8(4)
O66 Mo19 O55 99.6(4)
O68 Mo19 O55 154.5(4)
O67 Mo19 O55 86.0(4)
O66 Mo19 O64 99.9(4)
O68 Mo19 O64 85.4(4)
O67 Mo19 O64 153.8(4)
O55 Mo19 O64 80.6(4)
O66 Mo19 O43 170.1(4)
O68 Mo19 O43 86.2(3)
O67 Mo19 O43 73.7(3)
O55 Mo19 O43 70.7(2)
O64 Mo19 O43 80.7(3)
O69 Mo20 O65 102.7(5)
O69 Mo20 O70 101.7(5)
O65 Mo20 O70 98.6(4)
O69 Mo20 O71 99.0(4)
O65 Mo20 O71 156.0(4)
O70 Mo20 O71 86.8(4)
O69 Mo20 O68 102.1(5)
O65 Mo20 O68 84.7(4)
O70 Mo20 O68 154.6(4)
O71 Mo20 O68 80.8(3)
O69 Mo20 O44 170.5(4)
O65 Mo20 O44 86.5(3)
O70 Mo20 O44 74.6(3)
O71 Mo20 O44 72.3(2)
O68 Mo20 O44 80.6(3)
O72 Mo21 O73 102.9(4)
O72 Mo21 O74 103.4(5)
O73 Mo21 O74 98.5(4)
O72 Mo21 O70 98.7(4)
O73 Mo21 O70 87.0(4)
O74 Mo21 O70 155.4(4)
O72 Mo21 O62 100.7(4)
O73 Mo21 O62 154.7(4)
O74 Mo21 O62 84.6(4)
O70 Mo21 O62 80.7(3)
O72 Mo21 O44 170.5(4)
O73 Mo21 O44 75.1(3)
O74 Mo21 O44 86.1(3)
O70 Mo21 O44 72.0(2)
O62 Mo21 O44 80.1(3)
O75 Mo22 O76 103.7(5)
O75 Mo22 O71 103.2(5)
O76 Mo22 O71 97.7(4)
O75 Mo22 O77 100.2(5)
O76 Mo22 O77 85.1(3)
O71 Mo22 O77 155.1(4)
O75 Mo22 O73 99.5(5)
O76 Mo22 O73 154.5(4)
O71 Mo22 O73 87.0(3)
O77 Mo22 O73 80.6(3)
O75 Mo22 O44 171.2(5)
O76 Mo22 O44 85.1(3)
O71 Mo22 O44 74.8(3)
O77 Mo22 O44 80.8(3)
O73 Mo22 O44 72.0(2)
O78 Mo23 O56 103.4(5)
O78 Mo23 O79 103.5(5)
O56 Mo23 O79 97.8(4)
O78 Mo23 O67 99.7(5)
O56 Mo23 O67 86.7(4)
O79 Mo23 O67 154.5(4)
O78 Mo23 O76 101.4(5)
O56 Mo23 O76 153.7(4)
O79 Mo23 O76 84.6(3)
O67 Mo23 O76 80.7(3)
O78 Mo23 O43 170.1(5)
O56 Mo23 O43 73.3(3)
O79 Mo23 O43 86.2(3)
O67 Mo23 O43 71.0(2)
O76 Mo23 O43 80.8(3)
O80 Mo24 O48 104.2(5)
O80 Mo24 O77 104.4(5)
O48 Mo24 O77 97.7(4)
O80 Mo24 O79 101.2(5)
O48 Mo24 O79 152.8(4)
O77 Mo24 O79 85.0(3)
O80 Mo24 O50 99.5(5)
O48 Mo24 O50 86.0(4)
O77 Mo24 O50 154.1(4)
O79 Mo24 O50 80.5(3)
O80 Mo24 O41 169.4(5)
O48 Mo24 O41 73.3(3)
O77 Mo24 O41 86.2(3)
O79 Mo24 O41 79.9(3)
O50 Mo24 O41 70.2(2)
O43 P2 O41 113.7(3)
O43 P2 O44 110.6(3)
O41 P2 O44 109.5(2)
O43 P2 O42 107.7(2)
O41 P2 O42 108.7(2)
O44 P2 O42 106.4(2)
P2 O41 Mo13 127.6(3)
P2 O41 Mo14 124.7(3)
Mo13 O41 Mo14 89.42(19)
P2 O41 Mo24 124.4(3)
Mo13 O41 Mo24 89.47(19)
Mo14 O41 Mo24 89.72(19)
P2 O42 Mo17 126.8(3)
P2 O42 Mo18 127.2(3)
Mo17 O42 Mo18 87.87(18)
P2 O42 Mo16 125.5(3)
Mo17 O42 Mo16 88.51(18)
Mo18 O42 Mo16 88.47(18)
P2 O43 Mo19 127.4(3)
P2 O43 Mo23 123.2(3)
Mo19 O43 Mo23 89.62(19)
P2 O43 Mo15 125.8(3)
Mo19 O43 Mo15 89.95(19)
Mo23 O43 Mo15 89.56(19)
P2 O44 Mo21 127.5(3)
P2 O44 Mo20 127.1(3)
Mo21 O44 Mo20 88.39(19)
P2 O44 Mo22 124.5(3)
Mo21 O44 Mo22 88.39(18)
Mo20 O44 Mo22 88.48(18)
Mo13 O46 Mo17 150.7(4)
Mo13 O47 Mo14 124.4(4)
Mo24 O48 Mo13 125.8(4)
Mo14 O50 Mo24 126.4(4)
Mo14 O51 Mo15 152.3(5)
Mo16 O52 Mo14 153.4(4)
Mo15 O54 Mo16 151.2(4)
Mo15 O55 Mo19 126.2(4)
Mo23 O56 Mo15 126.4(4)
Mo16 O58 Mo17 124.8(4)
Mo18 O59 Mo16 125.5(4)
Mo17 O61 Mo18 123.8(4)
Mo17 O62 Mo21 152.5(5)
Mo18 O64 Mo19 151.5(5)
Mo20 O65 Mo18 151.7(5)
Mo19 O67 Mo23 125.7(4)
Mo19 O68 Mo20 151.9(5)
Mo20 O70 Mo21 124.9(4)
Mo22 O71 Mo20 124.3(4)
Mo21 O73 Mo22 124.4(4)
Mo21 O74 Mo13 151.9(5)
Mo22 O76 Mo23 152.5(4)
Mo24 O77 Mo22 151.5(4)
Mo23 O79 Mo24 152.9(5)
O85 Mo25 O86 103.4(4)
O85 Mo25 O87 103.6(4)
O86 Mo25 O87 97.4(4)
O85 Mo25 O88 100.3(4)
O86 Mo25 O88 154.1(3)
O87 Mo25 O88 86.8(3)
O85 Mo25 O114 101.0(4)
O86 Mo25 O114 84.1(3)
O87 Mo25 O114 154.3(3)
O88 Mo25 O114 81.4(3)
O85 Mo25 O81 170.7(4)
O86 Mo25 O81 85.8(3)
O87 Mo25 O81 73.7(3)
O88 Mo25 O81 70.8(2)
O114 Mo25 O81 80.8(3)
O89 Mo26 O90 103.4(5)
O89 Mo26 O91 103.6(4)
O90 Mo26 O91 98.1(4)
O89 Mo26 O87 98.6(4)
O90 Mo26 O87 86.9(4)
O91 Mo26 O87 155.4(4)
O89 Mo26 O92 100.2(5)
O90 Mo26 O92 154.7(4)
O91 Mo26 O92 84.8(3)
O87 Mo26 O92 80.8(3)
O89 Mo26 O81 169.6(4)
O90 Mo26 O81 74.3(3)
O91 Mo26 O81 86.9(3)
O87 Mo26 O81 71.2(2)
O92 Mo26 O81 80.8(3)
O93 Mo27 O95 103.7(5)
O93 Mo27 O94 101.9(5)
O95 Mo27 O94 98.4(3)
O93 Mo27 O96 99.9(5)
O95 Mo27 O96 87.1(3)
O94 Mo27 O96 155.5(3)
O93 Mo27 O91 99.4(5)
O95 Mo27 O91 155.3(3)
O94 Mo27 O91 85.0(3)
O96 Mo27 O91 80.5(3)
O93 Mo27 O83 172.6(5)
O95 Mo27 O83 75.1(2)
O94 Mo27 O83 85.5(3)
O96 Mo27 O83 72.8(2)
O91 Mo27 O83 80.9(2)
O97 Mo28 O92 104.1(4)
O97 Mo28 O98 103.8(4)
O92 Mo28 O98 97.8(4)
O97 Mo28 O94 102.1(4)
O92 Mo28 O94 84.4(3)
O98 Mo28 O94 152.5(4)
O97 Mo28 O99 100.7(4)
O92 Mo28 O99 153.0(4)
O98 Mo28 O99 86.3(4)
O94 Mo28 O99 80.2(3)
O97 Mo28 O82 169.9(4)
O92 Mo28 O82 85.7(3)
O98 Mo28 O82 72.1(3)
O94 Mo28 O82 80.8(3)
O99 Mo28 O82 70.1(2)
O100 Mo29 O102 104.5(4)
O100 Mo29 O101 104.0(5)
O102 Mo29 O101 97.3(4)
O100 Mo29 O98 99.8(4)
O102 Mo29 O98 153.7(4)
O101 Mo29 O98 86.4(4)
O100 Mo29 O86 101.1(4)
O102 Mo29 O86 85.0(3)
O101 Mo29 O86 153.3(4)
O98 Mo29 O86 80.5(3)
O100 Mo29 O82 169.2(4)
O102 Mo29 O82 86.2(3)
O101 Mo29 O82 73.3(3)
O98 Mo29 O82 69.8(3)
O86 Mo29 O82 80.3(3)
O103 Mo30 O99 103.1(4)
O103 Mo30 O104 103.2(4)
O99 Mo30 O104 97.2(4)
O103 Mo30 O101 100.3(4)
O99 Mo30 O101 87.9(4)
O104 Mo30 O101 154.2(4)
O103 Mo30 O105 101.4(4)
O99 Mo30 O105 154.4(4)
O104 Mo30 O105 84.1(3)
O101 Mo30 O105 80.7(4)
O103 Mo30 O82 170.6(4)
O99 Mo30 O82 73.3(3)
O104 Mo30 O82 86.0(3)
O101 Mo30 O82 71.1(2)
O105 Mo30 O82 81.3(3)
O106 Mo31 O108 101.9(4)
O106 Mo31 O107 103.3(4)
O108 Mo31 O107 97.9(4)
O106 Mo31 O95 100.1(4)
O108 Mo31 O95 155.9(3)
O107 Mo31 O95 86.5(3)
O106 Mo31 O104 100.4(5)
O108 Mo31 O104 85.2(3)
O107 Mo31 O104 155.0(3)
O95 Mo31 O104 81.3(3)
O106 Mo31 O83 172.6(4)
O108 Mo31 O83 85.6(3)
O107 Mo31 O83 75.5(2)
O95 Mo31 O83 72.6(2)
O104 Mo31 O83 80.0(2)
O109 Mo32 O105 103.6(5)
O109 Mo32 O110 102.6(4)
O105 Mo32 O110 98.6(4)
O109 Mo32 O111 98.2(4)
O105 Mo32 O111 155.7(4)
O110 Mo32 O111 86.9(3)
O109 Mo32 O108 100.4(4)
O105 Mo32 O108 85.4(3)
O110 Mo32 O108 155.0(4)
O111 Mo32 O108 80.2(3)
O109 Mo32 O84 170.3(4)
O105 Mo32 O84 86.1(3)
O110 Mo32 O84 75.3(3)
O111 Mo32 O84 72.4(2)
O108 Mo32 O84 80.4(3)
O112 Mo33 O113 103.1(5)
O112 Mo33 O114 103.6(5)
O113 Mo33 O114 98.1(3)
O112 Mo33 O110 99.5(5)
O113 Mo33 O110 86.4(3)
O114 Mo33 O110 154.8(3)
O112 Mo33 O102 101.0(5)
O113 Mo33 O102 154.5(3)
O114 Mo33 O102 84.4(3)
O110 Mo33 O102 81.3(3)
O112 Mo33 O84 171.6(5)
O113 Mo33 O84 74.8(2)
O114 Mo33 O84 84.8(3)
O110 Mo33 O84 72.4(2)
O102 Mo33 O84 80.1(2)
O115 Mo34 O116 102.8(4)
O115 Mo34 O111 102.4(4)
O116 Mo34 O111 97.7(4)
O115 Mo34 O117 100.5(4)
O116 Mo34 O117 85.1(4)
O111 Mo34 O117 155.7(4)
O115 Mo34 O113 98.8(4)
O116 Mo34 O113 156.3(4)
O111 Mo34 O113 86.8(4)
O117 Mo34 O113 81.6(4)
O115 Mo34 O84 170.7(4)
O116 Mo34 O84 86.4(3)
O111 Mo34 O84 75.0(3)
O117 Mo34 O84 81.1(3)
O113 Mo34 O84 72.2(3)
O118 Mo35 O119 102.1(5)
O118 Mo35 O96 102.6(4)
O119 Mo35 O96 97.9(4)
O118 Mo35 O107 99.0(4)
O119 Mo35 O107 156.5(4)
O96 Mo35 O107 87.5(3)
O118 Mo35 O116 99.7(5)
O119 Mo35 O116 84.7(4)
O96 Mo35 O116 156.5(4)
O107 Mo35 O116 81.6(3)
O118 Mo35 O83 171.6(4)
O119 Mo35 O83 86.2(3)
O96 Mo35 O83 75.5(3)
O107 Mo35 O83 72.9(2)
O116 Mo35 O83 81.4(3)
O120 Mo36 O117 103.6(4)
O120 Mo36 O88 102.5(4)
O117 Mo36 O88 96.8(4)
O120 Mo36 O119 101.8(4)
O117 Mo36 O119 86.0(4)
O88 Mo36 O119 154.1(4)
O120 Mo36 O90 99.3(4)
O117 Mo36 O90 155.7(4)
O88 Mo36 O90 86.0(4)
O119 Mo36 O90 81.4(4)
O120 Mo36 O81 169.5(4)
O117 Mo36 O81 86.5(3)
O88 Mo36 O81 73.2(3)
O119 Mo36 O81 81.3(3)
O90 Mo36 O81 71.1(2)
O82 P3 O81 115.3(3)
O82 P3 O84 112.3(3)
O81 P3 O84 109.3(2)
O82 P3 O83 109.0(2)
O81 P3 O83 106.2(2)
O84 P3 O83 104.0(2)
P3 O81 Mo26 125.5(3)
P3 O81 Mo25 122.1(3)
Mo26 O81 Mo25 89.69(18)
P3 O81 Mo36 128.8(3)
Mo26 O81 Mo36 89.48(18)
Mo25 O81 Mo36 89.81(17)
P3 O82 Mo30 127.3(3)
P3 O82 Mo29 122.7(3)
Mo30 O82 Mo29 89.95(18)
P3 O82 Mo28 124.9(3)
Mo30 O82 Mo28 90.28(19)
Mo29 O82 Mo28 90.88(19)
P3 O83 Mo31 127.3(3)
P3 O83 Mo35 128.5(3)
Mo31 O83 Mo35 87.25(15)
P3 O83 Mo27 125.3(2)
Mo31 O83 Mo27 87.69(15)
Mo35 O83 Mo27 87.40(16)
P3 O84 Mo32 126.6(3)
P3 O84 Mo34 129.4(3)
Mo32 O84 Mo34 88.45(17)
P3 O84 Mo33 123.4(2)
Mo32 O84 Mo33 87.94(17)
Mo34 O84 Mo33 88.24(17)
Mo25 O86 Mo29 152.6(4)
Mo25 O87 Mo26 125.3(4)
Mo36 O88 Mo25 126.1(4)
Mo26 O90 Mo36 125.1(4)
Mo26 O91 Mo27 150.9(4)
Mo28 O92 Mo26 153.0(4)
Mo27 O94 Mo28 152.1(4)
Mo27 O95 Mo31 124.6(3)
Mo35 O96 Mo27 124.1(4)
Mo28 O98 Mo29 127.2(4)
Mo30 O99 Mo28 126.2(4)
Mo29 O101 Mo30 125.6(4)
Mo29 O102 Mo33 152.5(4)
Mo30 O104 Mo31 152.6(4)
Mo32 O105 Mo30 152.0(4)
Mo31 O107 Mo35 124.3(4)
Mo31 O108 Mo32 151.5(4)
Mo32 O110 Mo33 124.4(4)
Mo34 O111 Mo32 124.1(4)
Mo33 O113 Mo34 124.7(4)
Mo33 O114 Mo25 153.3(4)
Mo34 O116 Mo35 151.2(5)
Mo36 O117 Mo34 150.7(5)
Mo35 O119 Mo36 151.3(5)
C1 N1 C2 107.7(6)
C1 N1 C4 126.6(6)
C2 N1 C4 125.5(6)
C1 N2 C5B 112.4(13)
C1 N2 C3 108.2(6)
C5B N2 C3 139.4(13)
C1 N2 C5A 126.8(7)
C5B N2 C5A 15.8(13)
C3 N2 C5A 124.5(7)
N2 C1 N1 110.0(6)
N2 C1 H1 125.0
N1 C1 H1 125.0
C3 C2 N1 107.8(7)
C3 C2 H2 126.1
N1 C2 H2 126.1
C2 C3 N2 106.2(6)
C2 C3 H3 126.9
N2 C3 H3 126.9
N1 C4 H4A 109.5
N1 C4 H4B 109.5
H4A C4 H4B 109.5
N1 C4 H4C 109.5
H4A C4 H4C 109.5
H4B C4 H4C 109.5
N2 C5A C6A 116.9(8)
N2 C5A H5A1 108.1
C6A C5A H5A1 108.1
N2 C5A H5A2 108.1
C6A C5A H5A2 108.1
H5A1 C5A H5A2 107.3
C5A C6A C7A 115.2(8)
C5A C6A H6A1 108.5
C7A C6A H6A1 108.5
C5A C6A H6A2 108.5
C7A C6A H6A2 108.5
H6A1 C6A H6A2 107.5
C8A C7A C6A 110.9(8)
C8A C7A H7A1 109.5
C6A C7A H7A1 109.5
C8A C7A H7A2 109.5
C6A C7A H7A2 109.5
H7A1 C7A H7A2 108.1
C7A C8A H8A1 109.5
C7A C8A H8A2 109.5
H8A1 C8A H8A2 109.5
C7A C8A H8A3 109.5
H8A1 C8A H8A3 109.5
H8A2 C8A H8A3 109.5
N2 C5B C6B 113(2)
N2 C5B H5B1 109.0
C6B C5B H5B1 109.0
N2 C5B H5B2 109.0
C6B C5B H5B2 109.0
H5B1 C5B H5B2 107.8
C5B C6B C7B 121(2)
C5B C6B H6B1 107.1
C7B C6B H6B1 107.1
C5B C6B H6B2 107.1
C7B C6B H6B2 107.1
H6B1 C6B H6B2 106.8
C8B C7B C6B 101.3(18)
C8B C7B H7B1 111.5
C6B C7B H7B1 111.5
C8B C7B H7B2 111.5
C6B C7B H7B2 111.5
H7B1 C7B H7B2 109.3
C7B C8B H8B1 109.5
C7B C8B H8B2 109.5
H8B1 C8B H8B2 109.5
C7B C8B H8B3 109.5
H8B1 C8B H8B3 109.5
H8B2 C8B H8B3 109.5
C9 N3 C10 108.6(6)
C9 N3 C12 124.8(7)
C10 N3 C12 126.4(7)
C9 N4 C11 107.4(6)
C9 N4 C13 126.4(6)
C11 N4 C13 125.7(6)
N3 C9 N4 108.7(6)
N3 C9 H9 125.7
N4 C9 H9 125.7
C11 C10 N3 107.8(6)
C11 C10 H10 126.1
N3 C10 H10 126.1
C10 C11 N4 107.5(6)
C10 C11 H11 126.2
N4 C11 H11 126.2
N3 C12 H12A 109.5
N3 C12 H12B 109.5
H12A C12 H12B 109.5
N3 C12 H12C 109.5
H12A C12 H12C 109.5
H12B C12 H12C 109.5
N4 C13 C14 111.4(5)
N4 C13 H13A 109.3
C14 C13 H13A 109.3
N4 C13 H13B 109.3
C14 C13 H13B 109.3
H13A C13 H13B 108.0
C15 C14 C13 112.0(6)
C15 C14 H14A 109.2
C13 C14 H14A 109.2
C15 C14 H14B 109.2
C13 C14 H14B 109.2
H14A C14 H14B 107.9
C16 C15 C14 112.7(6)
C16 C15 H15A 109.0
C14 C15 H15A 109.0
C16 C15 H15B 109.0
C14 C15 H15B 109.0
H15A C15 H15B 107.8
C15 C16 H16A 109.5
C15 C16 H16B 109.5
H16A C16 H16B 109.5
C15 C16 H16C 109.5
H16A C16 H16C 109.5
H16B C16 H16C 109.5
C17 N5 C18 108.8(6)
C17 N5 C20 126.8(6)
C18 N5 C20 124.3(6)
C17 N6 C19 108.8(6)
C17 N6 C21B 112.7(9)
C19 N6 C21B 135.1(9)
C17 N6 C21A 132.6(6)
C19 N6 C21A 118.4(6)
C21B N6 C21A 27.1(8)
N6 C17 N5 109.3(6)
N6 C17 H17 125.3
N5 C17 H17 125.3
N5 C18 C19 107.8(6)
N5 C18 H18 126.1
C19 C18 H18 126.1
C18 C19 N6 105.3(6)
C18 C19 H19 127.4
N6 C19 H19 127.4
N5 C20 H20A 109.5
N5 C20 H20B 109.5
H20A C20 H20B 109.5
N5 C20 H20C 109.5
H20A C20 H20C 109.5
H20B C20 H20C 109.5
C22A C21A N6 109.9(7)
C22A C21A H21A 109.7
N6 C21A H21A 109.7
C22A C21A H21B 109.7
N6 C21A H21B 109.7
H21A C21A H21B 108.2
C23A C22A C21A 114.3(7)
C23A C22A H22A 108.7
C21A C22A H22A 108.7
C23A C22A H22B 108.7
C21A C22A H22B 108.7
H22A C22A H22B 107.6
C22A C23A C24A 112.2(8)
C22A C23A H23A 109.2
C24A C23A H23A 109.2
C22A C23A H23B 109.2
C24A C23A H23B 109.2
H23A C23A H23B 107.9
C23A C24A H24A 109.5
C23A C24A H24B 109.5
H24A C24A H24B 109.5
C23A C24A H24C 109.5
H24A C24A H24C 109.5
H24B C24A H24C 109.5
N6 C21B C22B 111.3(13)
N6 C21B H21C 109.4
C22B C21B H21C 109.4
N6 C21B H21D 109.4
C22B C21B H21D 109.4
H21C C21B H21D 108.0
C23B C22B C21B 110.8(13)
C23B C22B H22C 109.5
C21B C22B H22C 109.5
C23B C22B H22D 109.5
C21B C22B H22D 109.5
H22C C22B H22D 108.1
C22B C23B C24B 109.2(14)
C22B C23B H23C 109.8
C24B C23B H23C 109.8
C22B C23B H23D 109.8
C24B C23B H23D 109.8
H23C C23B H23D 108.3
C23B C24B H24D 109.5
C23B C24B H24E 109.5
H24D C24B H24E 109.5
C23B C24B H24F 109.5
H24D C24B H24F 109.5
H24E C24B H24F 109.5
C25A N7A C26A 108.1(10)
C25A N7A C28A 127.3(13)
C26A N7A C28A 124.6(12)
C25A N8A C27A 107.2(10)
C25A N8A C29A 126.8(13)
C27A N8A C29A 126.0(13)
N7A C25A N8A 109.9(11)
N7A C25A H25A 125.1
N8A C25A H25A 125.1
C27A C26A N7A 106.4(11)
C27A C26A H26A 126.8
N7A C26A H26A 126.8
C26A C27A N8A 108.4(11)
C26A C27A H27A 125.8
N8A C27A H27A 125.8
N7A C28A H28A 109.5
N7A C28A H28B 109.5
H28A C28A H28B 109.5
N7A C28A H28C 109.5
H28A C28A H28C 109.5
H28B C28A H28C 109.5
N8A C29A C30A 112.9(13)
N8A C29A H29A 109.0
C30A C29A H29A 109.0
N8A C29A H29B 109.0
C30A C29A H29B 109.0
H29A C29A H29B 107.8
C31A C30A C29A 128.7(13)
C31A C30A H30A 105.1
C29A C30A H30A 105.1
C31A C30A H30B 105.1
C29A C30A H30B 105.1
H30A C30A H30B 105.9
C30A C31A C32A 123.6(15)
C30A C31A H31A 106.4
C32A C31A H31A 106.4
C30A C31A H31B 106.4
C32A C31A H31B 106.4
H31A C31A H31B 106.5
C31A C32A H32A 109.5
C31A C32A H32B 109.5
H32A C32A H32B 109.5
C31A C32A H32C 109.5
H32A C32A H32C 109.5
H32B C32A H32C 109.5
C25B N7B C26B 107.4(11)
C25B N7B C28B 127.9(13)
C26B N7B C28B 124.5(13)
C25B N8B C27B 106.3(10)
C25B N8B C29B 127.6(12)
C27B N8B C29B 126.2(13)
N7B C25B N8B 110.2(11)
N7B C25B H25B 124.9
N8B C25B H25B 124.9
C27B C26B N7B 107.8(11)
C27B C26B H26B 126.1
N7B C26B H26B 126.1
C26B C27B N8B 108.2(11)
C26B C27B H27B 125.9
N8B C27B H27B 125.9
N7B C28B H28D 109.5
N7B C28B H28E 109.5
H28D C28B H28E 109.5
N7B C28B H28F 109.5
H28D C28B H28F 109.5
H28E C28B H28F 109.5
N8B C29B C30B 120.1(12)
N8B C29B H29C 107.3
C30B C29B H29C 107.3
N8B C29B H29D 107.3
C30B C29B H29D 107.3
H29C C29B H29D 106.9
C31B C30B C29B 126.7(12)
C31B C30B H30C 105.6
C29B C30B H30C 105.6
C31B C30B H30D 105.6
C29B C30B H30D 105.6
H30C C30B H30D 106.1
C30B C31B C32B 122.8(14)
C30B C31B H31C 106.6
C32B C31B H31C 106.6
C30B C31B H31D 106.6
C32B C31B H31D 106.6
H31C C31B H31D 106.6
C31B C32B H32D 109.5
C31B C32B H32E 109.5
H32D C32B H32E 109.5
C31B C32B H32F 109.5
H32D C32B H32F 109.5
H32E C32B H32F 109.5
C33A N9A C34A 108.0(9)
C33A N9A C36A 126.1(10)
C34A N9A C36A 125.9(10)
C33A N10A C35A 109.7(9)
C33A N10A C37A 126.6(10)
C35A N10A C37A 123.6(10)
N10A C33A N9A 108.3(9)
N10A C33A H33A 125.9
N9A C33A H33A 125.9
C35A C34A N9A 108.7(9)
C35A C34A H34A 125.6
N9A C34A H34A 125.6
C34A C35A N10A 105.0(10)
C34A C35A H35A 127.5
N10A C35A H35A 127.5
N9A C36A H36A 109.5
N9A C36A H36B 109.5
H36A C36A H36B 109.5
N9A C36A H36C 109.5
H36A C36A H36C 109.5
H36B C36A H36C 109.5
N10A C37A C38A 107.0(10)
N10A C37A H37A 110.3
C38A C37A H37A 110.3
N10A C37A H37B 110.3
C38A C37A H37B 110.3
H37A C37A H37B 108.6
C39A C38A C37A 110.5(10)
C39A C38A H38A 109.5
C37A C38A H38A 109.5
C39A C38A H38B 109.5
C37A C38A H38B 109.5
H38A C38A H38B 108.1
C40A C39A C38A 107.6(10)
C40A C39A H39A 110.2
C38A C39A H39A 110.2
C40A C39A H39B 110.2
C38A C39A H39B 110.2
H39A C39A H39B 108.5
C39A C40A H40A 109.5
C39A C40A H40B 109.5
H40A C40A H40B 109.5
C39A C40A H40C 109.5
H40A C40A H40C 109.5
H40B C40A H40C 109.5
C33B N9B C34B 107.2(14)
C33B N9B C36B 126.9(16)
C34B N9B C36B 125.5(15)
C33B N10B C35B 108.5(13)
C33B N10B C37B 121.8(16)
C35B N10B C37B 129.5(17)
N10B C33B N9B 110.0(14)
N10B C33B H33B 125.0
N9B C33B H33B 125.0
C35B C34B N9B 108.6(14)
C35B C34B H34B 125.7
N9B C34B H34B 125.7
C34B C35B N10B 105.6(14)
C34B C35B H35B 127.2
N10B C35B H35B 127.2
N9B C36B H36D 109.5
N9B C36B H36E 109.5
H36D C36B H36E 109.5
N9B C36B H36F 109.5
H36D C36B H36F 109.5
H36E C36B H36F 109.5
N10B C37B C38B 111.4(16)
N10B C37B H37C 109.4
C38B C37B H37C 109.4
N10B C37B H37D 109.4
C38B C37B H37D 109.4
H37C C37B H37D 108.0
C37B C38B C39B 117.4(16)
C37B C38B H38C 107.9
C39B C38B H38C 107.9
C37B C38B H38D 107.9
C39B C38B H38D 107.9
H38C C38B H38D 107.2
C40B C39B C38B 102.4(15)
C40B C39B H39C 111.3
C38B C39B H39C 111.3
C40B C39B H39D 111.3
C38B C39B H39D 111.3
H39C C39B H39D 109.2
C39B C40B H40D 109.5
C39B C40B H40E 109.5
H40D C40B H40E 109.5
C39B C40B H40F 109.5
H40D C40B H40F 109.5
H40E C40B H40F 109.5
C41A N11A C42A 108.4(8)
C41A N11A C44A 125.4(9)
C42A N11A C44A 126.1(9)
C41A N12A C43A 105.4(8)
C41A N12A C45A 129.9(8)
C43A N12A C45A 124.0(8)
N12A C41A N11A 109.9(8)
N12A C41A H41A 125.0
N11A C41A H41A 125.0
C43A C42A N11A 106.7(8)
C43A C42A H42A 126.6
N11A C42A H42A 126.6
C42A C43A N12A 109.5(9)
C42A C43A H43A 125.2
N12A C43A H43A 125.2
N11A C44A H44A 109.5
N11A C44A H44B 109.5
H44A C44A H44B 109.5
N11A C44A H44C 109.5
H44A C44A H44C 109.5
H44B C44A H44C 109.5
C46A C45A N12A 111.5(8)
C46A C45A H45A 109.3
N12A C45A H45A 109.3
C46A C45A H45B 109.3
N12A C45A H45B 109.3
H45A C45A H45B 108.0
C45A C46A C47A 115.1(8)
C45A C46A H46A 108.5
C47A C46A H46A 108.5
C45A C46A H46B 108.5
C47A C46A H46B 108.5
H46A C46A H46B 107.5
C48A C47A C46A 112.4(8)
C48A C47A H47A 109.1
C46A C47A H47A 109.1
C48A C47A H47B 109.1
C46A C47A H47B 109.1
H47A C47A H47B 107.9
C47A C48A H48A 109.5
C47A C48A H48B 109.5
H48A C48A H48B 109.5
C47A C48A H48C 109.5
H48A C48A H48C 109.5
H48B C48A H48C 109.5
C41B N11B C42B 107.3(9)
C41B N11B C44B 120.0(11)
C42B N11B C44B 132.6(13)
C41B N12B C43B 108.8(9)
C41B N12B C45B 113.2(10)
C43B N12B C45B 128.2(15)
N12B C41B N11B 109.0
N12B C41B H41B 125.5
N11B C41B H41B 125.5
C43B C42B N11B 109.3(15)
C43B C42B H42B 125.4
N11B C42B H42B 125.4
C42B C43B N12B 105.5(15)
C42B C43B H43B 127.3
N12B C43B H43B 127.3
N11B C44B H44D 109.5
N11B C44B H44E 109.5
H44D C44B H44E 109.5
N11B C44B H44F 109.5
H44D C44B H44F 109.5
H44E C44B H44F 109.5
C46B C45B N12B 97.9(15)
C46B C45B H45C 112.2
N12B C45B H45C 112.2
C46B C45B H45D 112.2
N12B C45B H45D 112.2
H45C C45B H45D 109.8
C45B C46B C47B 114.5(17)
C45B C46B H46C 108.6
C47B C46B H46C 108.6
C45B C46B H46D 108.6
C47B C46B H46D 108.6
H46C C46B H46D 107.6
C48B C47B C46B 115.9(18)
C48B C47B H47C 108.3
C46B C47B H47C 108.3
C48B C47B H47D 108.3
C46B C47B H47D 108.3
H47C C47B H47D 107.4
C47B C48B H48D 109.5
C47B C48B H48E 109.5
H48D C48B H48E 109.5
C47B C48B H48F 109.5
H48D C48B H48F 109.5
H48E C48B H48F 109.5

loop_
_geom_bond_atom_site_label_1
_geom_bond_atom_site_label_2
_geom_bond_distance
Mo1 O5 1.682(4)
Mo1 O6 1.821(4)
Mo1 O7 1.833(4)
Mo1 O34 2.008(4)
Mo1 O8 2.011(4)
Mo1 O1 2.429(3)
Mo2 O9 1.676(4)
Mo2 O10 1.821(4)
Mo2 O11 1.825(4)
Mo2 O7 2.013(4)
Mo2 O12 2.017(4)
Mo2 O1 2.427(3)
Mo3 O13 1.675(4)
Mo3 O14 1.828(4)
Mo3 O15 1.834(4)
Mo3 O16 2.008(4)
Mo3 O11 2.026(4)
Mo3 O3 2.442(3)
Mo4 O17 1.674(4)
Mo4 O12 1.815(4)
Mo4 O18 1.837(4)
Mo4 O14 2.008(4)
Mo4 O19 2.011(4)
Mo4 O2 2.439(3)
Mo5 O20 1.685(4)
Mo5 O22 1.817(4)
Mo5 O21 1.842(4)
Mo5 O6 2.007(4)
Mo5 O18 2.007(4)
Mo5 O2 2.413(3)
Mo6 O23 1.685(4)
Mo6 O24 1.818(4)
Mo6 O19 1.829(4)
Mo6 O21 2.011(4)
Mo6 O25 2.011(4)
Mo6 O2 2.418(3)
Mo7 O26 1.682(4)
Mo7 O28 1.816(4)
Mo7 O27 1.832(4)
Mo7 O24 2.010(4)
Mo7 O15 2.021(4)
Mo7 O3 2.433(3)
Mo8 O29 1.681(4)
Mo8 O25 1.822(4)
Mo8 O30 1.824(4)
Mo8 O31 2.008(4)
Mo8 O28 2.032(4)
Mo8 O4 2.426(3)
Mo9 O32 1.675(4)
Mo9 O34 1.826(4)
Mo9 O33 1.828(4)
Mo9 O22 2.007(4)
Mo9 O30 2.011(4)
Mo9 O4 2.441(3)
Mo10 O35 1.686(4)
Mo10 O36 1.823(4)
Mo10 O31 1.852(4)
Mo10 O37 1.991(4)
Mo10 O33 2.021(4)
Mo10 O4 2.430(3)
Mo11 O38 1.680(4)
Mo11 O39 1.830(4)
Mo11 O16 1.835(4)
Mo11 O27 2.005(4)
Mo11 O36 2.017(4)
Mo11 O3 2.438(3)
Mo12 O40 1.678(4)
Mo12 O8 1.832(4)
Mo12 O37 1.833(4)
Mo12 O39 2.006(4)
Mo12 O10 2.017(4)
Mo12 O1 2.442(3)
P1 O4 1.527(3)
P1 O1 1.529(3)
P1 O3 1.532(3)
P1 O2 1.537(3)
Mo13 O45 1.685(7)
Mo13 O46 1.830(6)
Mo13 O47 1.835(7)
Mo13 O48 2.003(7)
Mo13 O74 2.004(6)
Mo13 O41 2.417(5)
Mo14 O49 1.673(7)
Mo14 O50 1.819(7)
Mo14 O51 1.826(6)
Mo14 O52 2.006(6)
Mo14 O47 2.016(7)
Mo14 O41 2.428(5)
Mo15 O53 1.672(7)
Mo15 O54 1.831(6)
Mo15 O55 1.838(7)
Mo15 O56 2.003(7)
Mo15 O51 2.021(6)
Mo15 O43 2.430(5)
Mo16 O57 1.672(7)
Mo16 O52 1.818(6)
Mo16 O58 1.837(6)
Mo16 O54 2.008(6)
Mo16 O59 2.009(6)
Mo16 O42 2.449(4)
Mo17 O60 1.684(7)
Mo17 O62 1.814(6)
Mo17 O61 1.829(6)
Mo17 O58 2.003(7)
Mo17 O46 2.016(6)
Mo17 O42 2.429(5)
Mo18 O63 1.679(7)
Mo18 O64 1.821(6)
Mo18 O59 1.823(7)
Mo18 O61 1.996(7)
Mo18 O65 2.018(6)
Mo18 O42 2.436(5)
Mo19 O66 1.682(7)
Mo19 O68 1.816(7)
Mo19 O67 1.837(7)
Mo19 O55 2.007(7)
Mo19 O64 2.009(6)
Mo19 O43 2.424(5)
Mo20 O69 1.685(7)
Mo20 O65 1.820(6)
Mo20 O70 1.830(6)
Mo20 O71 2.006(7)
Mo20 O68 2.009(6)
Mo20 O44 2.436(5)
Mo21 O72 1.684(7)
Mo21 O73 1.825(7)
Mo21 O74 1.829(6)
Mo21 O70 1.997(7)
Mo21 O62 2.004(6)
Mo21 O44 2.433(5)
Mo22 O75 1.690(7)
Mo22 O76 1.829(6)
Mo22 O71 1.841(6)
Mo22 O77 2.011(6)
Mo22 O73 2.013(6)
Mo22 O44 2.440(4)
Mo23 O78 1.670(7)
Mo23 O56 1.831(7)
Mo23 O79 1.834(6)
Mo23 O67 2.006(6)
Mo23 O76 2.014(6)
Mo23 O43 2.430(5)
Mo24 O80 1.671(7)
Mo24 O48 1.835(6)
Mo24 O77 1.839(6)
Mo24 O79 2.006(6)
Mo24 O50 2.025(7)
Mo24 O41 2.439(5)
P2 O43 1.512(3)
P2 O41 1.523(3)
P2 O44 1.539(3)
P2 O42 1.555(3)
Mo25 O85 1.678(7)
Mo25 O86 1.831(6)
Mo25 O87 1.837(6)
Mo25 O88 2.005(6)
Mo25 O114 2.007(6)
Mo25 O81 2.427(4)
Mo26 O89 1.681(7)
Mo26 O90 1.825(6)
Mo26 O91 1.826(6)
Mo26 O87 2.011(7)
Mo26 O92 2.016(6)
Mo26 O81 2.421(5)
Mo27 O93 1.679(7)
Mo27 O95 1.830(6)
Mo27 O94 1.834(6)
Mo27 O96 1.997(6)
Mo27 O91 2.022(6)
Mo27 O83 2.449(4)
Mo28 O97 1.660(7)
Mo28 O92 1.825(6)
Mo28 O98 1.843(7)
Mo28 O94 2.014(6)
Mo28 O99 2.015(7)
Mo28 O82 2.429(5)
Mo29 O100 1.668(7)
Mo29 O102 1.825(6)
Mo29 O101 1.840(6)
Mo29 O98 2.013(7)
Mo29 O86 2.015(6)
Mo29 O82 2.419(4)
Mo30 O103 1.675(7)
Mo30 O99 1.830(7)
Mo30 O104 1.832(6)
Mo30 O101 1.997(7)
Mo30 O105 2.022(6)
Mo30 O82 2.411(5)
Mo31 O106 1.689(7)
Mo31 O108 1.814(6)
Mo31 O107 1.826(6)
Mo31 O95 1.998(6)
Mo31 O104 2.009(6)
Mo31 O83 2.445(4)
Mo32 O109 1.688(7)
Mo32 O105 1.821(6)
Mo32 O110 1.827(6)
Mo32 O111 2.008(6)
Mo32 O108 2.011(6)
Mo32 O84 2.435(5)
Mo33 O112 1.675(7)
Mo33 O113 1.829(6)
Mo33 O114 1.833(6)
Mo33 O110 2.001(6)
Mo33 O102 2.009(6)
Mo33 O84 2.442(4)
Mo34 O115 1.696(7)
Mo34 O116 1.825(6)
Mo34 O111 1.839(7)
Mo34 O117 1.997(7)
Mo34 O113 2.006(7)
Mo34 O84 2.437(5)
Mo35 O118 1.683(7)
Mo35 O119 1.827(6)
Mo35 O96 1.832(6)
Mo35 O107 1.990(6)
Mo35 O116 2.010(6)
Mo35 O83 2.447(5)
Mo36 O120 1.681(7)
Mo36 O117 1.830(7)
Mo36 O88 1.841(7)
Mo36 O119 1.985(6)
Mo36 O90 2.021(7)
Mo36 O81 2.430(5)
P3 O82 1.505(3)
P3 O81 1.522(3)
P3 O84 1.541(3)
P3 O83 1.563(3)
N1 C1 1.320(9)
N1 C2 1.372(9)
N1 C4 1.466(9)
N2 C1 1.317(9)
N2 C5B 1.44(2)
N2 C3 1.384(9)
N2 C5A 1.484(12)
C1 H1 0.9500
C2 C3 1.352(10)
C2 H2 0.9500
C3 H3 0.9500
C4 H4A 0.9800
C4 H4B 0.9800
C4 H4C 0.9800
C5A C6A 1.509(10)
C5A H5A1 0.9900
C5A H5A2 0.9900
C6A C7A 1.521(10)
C6A H6A1 0.9900
C6A H6A2 0.9900
C7A C8A 1.522(10)
C7A H7A1 0.9900
C7A H7A2 0.9900
C8A H8A1 0.9800
C8A H8A2 0.9800
C8A H8A3 0.9800
C5B C6B 1.496(14)
C5B H5B1 0.9900
C5B H5B2 0.9900
C6B C7B 1.529(14)
C6B H6B1 0.9900
C6B H6B2 0.9900
C7B C8B 1.534(14)
C7B H7B1 0.9900
C7B H7B2 0.9900
C8B H8B1 0.9800
C8B H8B2 0.9800
C8B H8B3 0.9800
N3 C9 1.319(9)
N3 C10 1.350(9)
N3 C12 1.460(10)
N4 C9 1.332(8)
N4 C11 1.369(8)
N4 C13 1.475(8)
C9 H9 0.9500
C10 C11 1.329(10)
C10 H10 0.9500
C11 H11 0.9500
C12 H12A 0.9800
C12 H12B 0.9800
C12 H12C 0.9800
C13 C14 1.537(9)
C13 H13A 0.9900
C13 H13B 0.9900
C14 C15 1.532(9)
C14 H14A 0.9900
C14 H14B 0.9900
C15 C16 1.504(10)
C15 H15A 0.9900
C15 H15B 0.9900
C16 H16A 0.9800
C16 H16B 0.9800
C16 H16C 0.9800
N5 C17 1.318(8)
N5 C18 1.347(8)
N5 C20 1.469(8)
N6 C17 1.308(8)
N6 C19 1.382(8)
N6 C21B 1.427(15)
N6 C21A 1.540(10)
C17 H17 0.9500
C18 C19 1.365(10)
C18 H18 0.9500
C19 H19 0.9500
C20 H20A 0.9800
C20 H20B 0.9800
C20 H20C 0.9800
C21A C22A 1.526(10)
C21A H21A 0.9900
C21A H21B 0.9900
C22A C23A 1.518(10)
C22A H22A 0.9900
C22A H22B 0.9900
C23A C24A 1.535(10)
C23A H23A 0.9900
C23A H23B 0.9900
C24A H24A 0.9800
C24A H24B 0.9800
C24A H24C 0.9800
C21B C22B 1.520(13)
C21B H21C 0.9900
C21B H21D 0.9900
C22B C23B 1.518(13)
C22B H22C 0.9900
C22B H22D 0.9900
C23B C24B 1.518(13)
C23B H23C 0.9900
C23B H23D 0.9900
C24B H24D 0.9800
C24B H24E 0.9800
C24B H24F 0.9800
N7A C25A 1.306(13)
N7A C26A 1.389(13)
N7A C28A 1.471(13)
N8A C25A 1.336(13)
N8A C27A 1.367(13)
N8A C29A 1.457(13)
C25A H25A 0.9500
C26A C27A 1.339(15)
C26A H26A 0.9500
C27A H27A 0.9500
C28A H28A 0.9800
C28A H28B 0.9800
C28A H28C 0.9800
C29A C30A 1.500(8)
C29A H29A 0.9900
C29A H29B 0.9900
C30A C31A 1.469(8)
C30A H30A 0.9900
C30A H30B 0.9900
C31A C32A 1.513(15)
C31A H31A 0.9900
C31A H31B 0.9900
C32A H32A 0.9800
C32A H32B 0.9800
C32A H32C 0.9800
N7B C25B 1.311(13)
N7B C26B 1.381(13)
N7B C28B 1.473(14)
N8B C25B 1.347(13)
N8B C27B 1.376(13)
N8B C29B 1.462(13)
C25B H25B 0.9500
C26B C27B 1.326(15)
C26B H26B 0.9500
C27B H27B 0.9500
C28B H28D 0.9800
C28B H28E 0.9800
C28B H28F 0.9800
C29B C30B 1.497(8)
C29B H29C 0.9900
C29B H29D 0.9900
C30B C31B 1.489(8)
C30B H30C 0.9900
C30B H30D 0.9900
C31B C32B 1.514(15)
C31B H31C 0.9900
C31B H31D 0.9900
C32B H32D 0.9800
C32B H32E 0.9800
C32B H32F 0.9800
N9A C33A 1.334(12)
N9A C34A 1.360(13)
N9A C36A 1.435(14)
N10A C33A 1.302(12)
N10A C35A 1.391(12)
N10A C37A 1.454(12)
C33A H33A 0.9500
C34A C35A 1.338(16)
C34A H34A 0.9500
C35A H35A 0.9500
C36A H36A 0.9800
C36A H36B 0.9800
C36A H36C 0.9800
C37A C38A 1.539(12)
C37A H37A 0.9900
C37A H37B 0.9900
C38A C39A 1.532(11)
C38A H38A 0.9900
C38A H38B 0.9900
C39A C40A 1.511(12)
C39A H39A 0.9900
C39A H39B 0.9900
C40A H40A 0.9800
C40A H40B 0.9800
C40A H40C 0.9800
N9B C33B 1.334(15)
N9B C34B 1.371(17)
N9B C36B 1.430(17)
N10B C33B 1.300(16)
N10B C35B 1.403(16)
N10B C37B 1.458(16)
C33B H33B 0.9500
C34B C35B 1.34(2)
C34B H34B 0.9500
C35B H35B 0.9500
C36B H36D 0.9800
C36B H36E 0.9800
C36B H36F 0.9800
C37B C38B 1.517(14)
C37B H37C 0.9900
C37B H37D 0.9900
C38B C39B 1.532(14)
C38B H38C 0.9900
C38B H38D 0.9900
C39B C40B 1.514(14)
C39B H39C 0.9900
C39B H39D 0.9900
C40B H40D 0.9800
C40B H40E 0.9800
C40B H40F 0.9800
N11A C41A 1.339(10)
N11A C42A 1.367(11)
N11A C44A 1.479(12)
N12A C41A 1.328(10)
N12A C43A 1.401(11)
N12A C45A 1.526(11)
C41A H41A 0.9500
C42A C43A 1.322(13)
C42A H42A 0.9500
C43A H43A 0.9500
C44A H44A 0.9800
C44A H44B 0.9800
C44A H44C 0.9800
C45A C46A 1.506(10)
C45A H45A 0.9900
C45A H45B 0.9900
C46A C47A 1.526(11)
C46A H46A 0.9900
C46A H46B 0.9900
C47A C48A 1.513(11)
C47A H47A 0.9900
C47A H47B 0.9900
C48A H48A 0.9800
C48A H48B 0.9800
C48A H48C 0.9800
N11B C41B 1.3324
N11B C42B 1.365(16)
N11B C44B 1.464(16)
N12B C41B 1.3235
N12B C43B 1.387(15)
N12B C45B 1.524(16)
C41B H41B 0.9500
C42B C43B 1.341(18)
C42B H42B 0.9500
C43B H43B 0.9500
C44B H44D 0.9800
C44B H44E 0.9800
C44B H44F 0.9800
C45B C46B 1.520(14)
C45B H45C 0.9900
C45B H45D 0.9900
C46B C47B 1.514(14)
C46B H46C 0.9900
C46B H46D 0.9900
C47B C48B 1.508(14)
C47B H47C 0.9900
C47B H47D 0.9900
C48B H48D 0.9800
C48B H48E 0.9800
C48B H48F 0.9800

loop_
_geom_torsion_atom_site_label_1
_geom_torsion_atom_site_label_2
_geom_torsion_atom_site_label_3
_geom_torsion_atom_site_label_4
_geom_torsion
O4 P1 O1 Mo2 -173.9(2)
O3 P1 O1 Mo2 -53.2(3)
O2 P1 O1 Mo2 65.9(3)
O4 P1 O1 Mo1 65.8(3)
O3 P1 O1 Mo1 -173.5(2)
O2 P1 O1 Mo1 -54.5(3)
O4 P1 O1 Mo12 -53.7(3)
O3 P1 O1 Mo12 67.0(3)
O2 P1 O1 Mo12 -173.9(2)
O9 Mo2 O1 P1 -151.7(9)
O10 Mo2 O1 P1 133.4(3)
O11 Mo2 O1 P1 34.0(3)
O7 Mo2 O1 P1 -134.1(3)
O12 Mo2 O1 P1 -51.1(3)
O9 Mo2 O1 Mo1 -16.2(10)
O10 Mo2 O1 Mo1 -91.24(15)
O11 Mo2 O1 Mo1 169.45(15)
O7 Mo2 O1 Mo1 1.35(13)
O12 Mo2 O1 Mo1 84.27(14)
O9 Mo2 O1 Mo12 73.0(10)
O10 Mo2 O1 Mo12 -2.00(14)
O11 Mo2 O1 Mo12 -101.31(15)
O7 Mo2 O1 Mo12 90.59(15)
O12 Mo2 O1 Mo12 173.51(14)
O5 Mo1 O1 P1 -144.3(10)
O6 Mo1 O1 P1 35.0(3)
O7 Mo1 O1 P1 134.7(3)
O34 Mo1 O1 P1 -50.8(2)
O8 Mo1 O1 P1 -133.9(3)
O5 Mo1 O1 Mo2 79.6(11)
O6 Mo1 O1 Mo2 -101.13(15)
O7 Mo1 O1 Mo2 -1.46(14)
O34 Mo1 O1 Mo2 173.04(14)
O8 Mo1 O1 Mo2 89.97(15)
O5 Mo1 O1 Mo12 -9.4(11)
O6 Mo1 O1 Mo12 169.93(15)
O7 Mo1 O1 Mo12 -90.40(15)
O34 Mo1 O1 Mo12 84.10(14)
O8 Mo1 O1 Mo12 1.03(13)
O40 Mo12 O1 P1 -153.3(10)
O8 Mo12 O1 P1 133.8(3)
O37 Mo12 O1 P1 34.5(3)
O39 Mo12 O1 P1 -51.2(3)
O10 Mo12 O1 P1 -134.3(3)
O40 Mo12 O1 Mo2 -17.2(11)
O8 Mo12 O1 Mo2 -90.10(16)
O37 Mo12 O1 Mo2 170.64(15)
O39 Mo12 O1 Mo2 84.94(14)
O10 Mo12 O1 Mo2 1.84(13)
O40 Mo12 O1 Mo1 71.8(10)
O8 Mo12 O1 Mo1 -1.12(14)
O37 Mo12 O1 Mo1 -100.38(15)
O39 Mo12 O1 Mo1 173.92(15)
O10 Mo12 O1 Mo1 90.81(15)
O4 P1 O2 Mo5 -53.4(3)
O1 P1 O2 Mo5 67.1(3)
O3 P1 O2 Mo5 -173.3(2)
O4 P1 O2 Mo6 66.4(3)
O1 P1 O2 Mo6 -173.1(2)
O3 P1 O2 Mo6 -53.5(3)
O4 P1 O2 Mo4 -173.2(2)
O1 P1 O2 Mo4 -52.7(3)
O3 P1 O2 Mo4 66.9(3)
O20 Mo5 O2 P1 -149.8(10)
O22 Mo5 O2 P1 34.1(3)
O21 Mo5 O2 P1 134.0(3)
O6 Mo5 O2 P1 -51.7(2)
O18 Mo5 O2 P1 -134.4(3)
O20 Mo5 O2 Mo6 75.0(10)
O22 Mo5 O2 Mo6 -101.03(14)
O21 Mo5 O2 Mo6 -1.08(14)
O6 Mo5 O2 Mo6 173.23(14)
O18 Mo5 O2 Mo6 90.44(14)
O20 Mo5 O2 Mo4 -14.4(11)
O22 Mo5 O2 Mo4 169.52(14)
O21 Mo5 O2 Mo4 -90.53(15)
O6 Mo5 O2 Mo4 83.78(14)
O18 Mo5 O2 Mo4 0.98(13)
O23 Mo6 O2 P1 -151.9(9)
O24 Mo6 O2 P1 34.3(3)
O19 Mo6 O2 P1 134.5(3)
O21 Mo6 O2 P1 -134.1(3)
O25 Mo6 O2 P1 -51.6(2)
O23 Mo6 O2 Mo5 -16.8(10)
O24 Mo6 O2 Mo5 169.47(15)
O19 Mo6 O2 Mo5 -90.34(15)
O21 Mo6 O2 Mo5 1.00(13)
O25 Mo6 O2 Mo5 83.58(14)
O23 Mo6 O2 Mo4 72.3(10)
O24 Mo6 O2 Mo4 -101.46(15)
O19 Mo6 O2 Mo4 -1.27(14)
O21 Mo6 O2 Mo4 90.07(14)
O25 Mo6 O2 Mo4 172.65(15)
O17 Mo4 O2 P1 -151.7(9)
O12 Mo4 O2 P1 33.8(3)
O18 Mo4 O2 P1 134.1(3)
O14 Mo4 O2 P1 -51.7(2)
O19 Mo4 O2 P1 -134.3(3)
O17 Mo4 O2 Mo5 73.2(10)
O12 Mo4 O2 Mo5 -101.33(15)
O18 Mo4 O2 Mo5 -1.06(14)
O14 Mo4 O2 Mo5 173.14(14)
O19 Mo4 O2 Mo5 90.57(15)
O17 Mo4 O2 Mo6 -16.2(10)
O12 Mo4 O2 Mo6 169.28(15)
O18 Mo4 O2 Mo6 -90.46(15)
O14 Mo4 O2 Mo6 83.75(14)
O19 Mo4 O2 Mo6 1.18(13)
O4 P1 O3 Mo7 -52.3(3)
O1 P1 O3 Mo7 -173.1(2)
O2 P1 O3 Mo7 67.5(3)
O4 P1 O3 Mo11 66.6(3)
O1 P1 O3 Mo11 -54.2(3)
O2 P1 O3 Mo11 -173.5(2)
O4 P1 O3 Mo3 -173.7(2)
O1 P1 O3 Mo3 65.5(3)
O2 P1 O3 Mo3 -53.9(3)
O26 Mo7 O3 P1 -145.8(8)
O28 Mo7 O3 P1 33.1(3)
O27 Mo7 O3 P1 133.9(3)
O24 Mo7 O3 P1 -52.8(2)
O15 Mo7 O3 P1 -135.0(3)
O26 Mo7 O3 Mo11 79.5(9)
O28 Mo7 O3 Mo11 -101.61(14)
O27 Mo7 O3 Mo11 -0.84(15)
O24 Mo7 O3 Mo11 172.52(15)
O15 Mo7 O3 Mo11 90.32(15)
O26 Mo7 O3 Mo3 -9.4(9)
O28 Mo7 O3 Mo3 169.51(15)
O27 Mo7 O3 Mo3 -89.72(16)
O24 Mo7 O3 Mo3 83.64(14)
O15 Mo7 O3 Mo3 1.44(13)
O38 Mo11 O3 P1 -154.2(10)
O39 Mo11 O3 P1 33.8(3)
O16 Mo11 O3 P1 133.3(3)
O27 Mo11 O3 P1 -134.2(3)
O36 Mo11 O3 P1 -51.0(2)
O38 Mo11 O3 Mo7 -19.2(11)
O39 Mo11 O3 Mo7 168.81(15)
O16 Mo11 O3 Mo7 -91.75(15)
O27 Mo11 O3 Mo7 0.78(13)
O36 Mo11 O3 Mo7 83.97(14)
O38 Mo11 O3 Mo3 70.5(11)
O39 Mo11 O3 Mo3 -101.52(15)
O16 Mo11 O3 Mo3 -2.09(14)
O27 Mo11 O3 Mo3 90.45(15)
O36 Mo11 O3 Mo3 173.63(14)
O13 Mo3 O3 P1 -155.9(10)
O14 Mo3 O3 P1 34.4(3)
O15 Mo3 O3 P1 134.9(3)
O16 Mo3 O3 P1 -133.2(3)
O11 Mo3 O3 P1 -50.6(2)
O13 Mo3 O3 Mo7 67.7(11)
O14 Mo3 O3 Mo7 -102.03(15)
O15 Mo3 O3 Mo7 -1.56(15)
O16 Mo3 O3 Mo7 90.41(14)
O11 Mo3 O3 Mo7 172.95(15)
O13 Mo3 O3 Mo11 -20.8(11)
O14 Mo3 O3 Mo11 169.50(15)
O15 Mo3 O3 Mo11 -90.03(16)
O16 Mo3 O3 Mo11 1.94(13)
O11 Mo3 O3 Mo11 84.48(14)
O1 P1 O4 Mo8 -173.1(2)
O3 P1 O4 Mo8 66.3(3)
O2 P1 O4 Mo8 -53.0(3)
O1 P1 O4 Mo10 66.1(3)
O3 P1 O4 Mo10 -54.5(3)
O2 P1 O4 Mo10 -173.8(2)
O1 P1 O4 Mo9 -53.6(3)
O3 P1 O4 Mo9 -174.2(2)
O2 P1 O4 Mo9 66.5(3)
O29 Mo8 O4 P1 -147.0(10)
O25 Mo8 O4 P1 33.4(3)
O30 Mo8 O4 P1 133.9(3)
O31 Mo8 O4 P1 -134.0(3)
O28 Mo8 O4 P1 -51.6(2)
O29 Mo8 O4 Mo10 -11.4(11)
O25 Mo8 O4 Mo10 168.95(15)
O30 Mo8 O4 Mo10 -90.56(15)
O31 Mo8 O4 Mo10 1.63(13)
O28 Mo8 O4 Mo10 83.97(14)
O29 Mo8 O4 Mo9 77.7(11)
O25 Mo8 O4 Mo9 -101.91(15)
O30 Mo8 O4 Mo9 -1.42(14)
O31 Mo8 O4 Mo9 90.77(15)
O28 Mo8 O4 Mo9 173.11(14)
O35 Mo10 O4 P1 -152.3(9)
O36 Mo10 O4 P1 35.2(3)
O31 Mo10 O4 P1 134.5(3)
O37 Mo10 O4 P1 -51.4(2)
O33 Mo10 O4 P1 -134.8(3)
O35 Mo10 O4 Mo8 71.4(10)
O36 Mo10 O4 Mo8 -101.07(15)
O31 Mo10 O4 Mo8 -1.75(14)
O37 Mo10 O4 Mo8 172.35(15)
O33 Mo10 O4 Mo8 89.00(14)
O35 Mo10 O4 Mo9 -17.0(11)
O36 Mo10 O4 Mo9 170.55(15)
O31 Mo10 O4 Mo9 -90.13(15)
O37 Mo10 O4 Mo9 83.97(14)
O33 Mo10 O4 Mo9 0.62(13)
O32 Mo9 O4 P1 -151.7(10)
O34 Mo9 O4 P1 34.3(3)
O33 Mo9 O4 P1 134.3(3)
O22 Mo9 O4 P1 -51.4(2)
O30 Mo9 O4 P1 -134.2(3)
O32 Mo9 O4 Mo8 -16.2(11)
O34 Mo9 O4 Mo8 169.83(15)
O33 Mo9 O4 Mo8 -90.21(15)
O22 Mo9 O4 Mo8 84.09(13)
O30 Mo9 O4 Mo8 1.31(13)
O32 Mo9 O4 Mo10 73.4(10)
O34 Mo9 O4 Mo10 -100.63(15)
O33 Mo9 O4 Mo10 -0.68(14)
O22 Mo9 O4 Mo10 173.62(14)
O30 Mo9 O4 Mo10 90.84(14)
O5 Mo1 O6 Mo5 127.4(5)
O7 Mo1 O6 Mo5 -126.3(5)
O34 Mo1 O6 Mo5 28.8(5)
O8 Mo1 O6 Mo5 -27.2(8)
O1 Mo1 O6 Mo5 -52.4(5)
O20 Mo5 O6 Mo1 -131.4(5)
O22 Mo5 O6 Mo1 -29.0(5)
O21 Mo5 O6 Mo1 70.8(7)
O18 Mo5 O6 Mo1 131.1(5)
O2 Mo5 O6 Mo1 57.7(5)
O5 Mo1 O7 Mo2 -168.6(2)
O6 Mo1 O7 Mo2 85.5(3)
O34 Mo1 O7 Mo2 -10.8(6)
O8 Mo1 O7 Mo2 -69.4(2)
O1 Mo1 O7 Mo2 2.1(2)
O9 Mo2 O7 Mo1 174.7(3)
O10 Mo2 O7 Mo1 72.3(3)
O11 Mo2 O7 Mo1 -32.1(6)
O12 Mo2 O7 Mo1 -85.5(3)
O1 Mo2 O7 Mo1 -2.2(2)
O40 Mo12 O8 Mo1 -168.9(3)
O37 Mo12 O8 Mo1 85.2(3)
O39 Mo12 O8 Mo1 -9.4(6)
O10 Mo12 O8 Mo1 -69.7(3)
O1 Mo12 O8 Mo1 1.7(2)
O5 Mo1 O8 Mo12 176.7(3)
O6 Mo1 O8 Mo12 -28.3(6)
O7 Mo1 O8 Mo12 73.3(3)
O34 Mo1 O8 Mo12 -85.3(3)
O1 Mo1 O8 Mo12 -1.7(2)
O9 Mo2 O10 Mo12 -166.8(3)
O11 Mo2 O10 Mo12 87.2(3)
O7 Mo2 O10 Mo12 -68.9(3)
O12 Mo2 O10 Mo12 -7.5(6)
O1 Mo2 O10 Mo12 3.0(2)
O40 Mo12 O10 Mo2 173.8(3)
O8 Mo12 O10 Mo2 71.0(3)
O37 Mo12 O10 Mo2 -29.9(6)
O39 Mo12 O10 Mo2 -86.0(3)
O1 Mo12 O10 Mo2 -3.0(2)
O9 Mo2 O11 Mo3 131.9(5)
O10 Mo2 O11 Mo3 -123.0(5)
O7 Mo2 O11 Mo3 -20.8(8)
O12 Mo2 O11 Mo3 31.9(5)
O1 Mo2 O11 Mo3 -49.1(5)
O13 Mo3 O11 Mo2 -134.5(5)
O14 Mo3 O11 Mo2 -32.7(5)
O15 Mo3 O11 Mo2 66.4(7)
O16 Mo3 O11 Mo2 126.9(5)
O3 Mo3 O11 Mo2 54.3(5)
O17 Mo4 O12 Mo2 130.3(5)
O18 Mo4 O12 Mo2 -124.1(5)
O14 Mo4 O12 Mo2 30.3(5)
O19 Mo4 O12 Mo2 -24.0(8)
O2 Mo4 O12 Mo2 -50.7(5)
O9 Mo2 O12 Mo4 -134.5(5)
O10 Mo2 O12 Mo4 66.2(7)
O11 Mo2 O12 Mo4 -31.6(5)
O7 Mo2 O12 Mo4 128.9(5)
O1 Mo2 O12 Mo4 55.9(5)
O13 Mo3 O14 Mo4 130.9(5)
O15 Mo3 O14 Mo4 -123.3(5)
O16 Mo3 O14 Mo4 -22.5(8)
O11 Mo3 O14 Mo4 30.6(5)
O3 Mo3 O14 Mo4 -50.8(5)
O17 Mo4 O14 Mo3 -134.3(5)
O12 Mo4 O14 Mo3 -31.0(5)
O18 Mo4 O14 Mo3 69.0(7)
O19 Mo4 O14 Mo3 128.0(5)
O2 Mo4 O14 Mo3 56.1(5)
O13 Mo3 O15 Mo7 -169.0(3)
O14 Mo3 O15 Mo7 85.6(3)
O16 Mo3 O15 Mo7 -69.3(3)
O11 Mo3 O15 Mo7 -10.1(6)
O3 Mo3 O15 Mo7 2.3(2)
O26 Mo7 O15 Mo3 175.6(3)
O28 Mo7 O15 Mo3 -30.9(5)
O27 Mo7 O15 Mo3 72.9(3)
O24 Mo7 O15 Mo3 -85.5(3)
O3 Mo7 O15 Mo3 -2.4(2)
O38 Mo11 O16 Mo3 -167.5(3)
O39 Mo11 O16 Mo3 86.5(3)
O27 Mo11 O16 Mo3 -68.9(2)
O36 Mo11 O16 Mo3 -6.6(5)
O3 Mo11 O16 Mo3 3.1(2)
O13 Mo3 O16 Mo11 173.3(3)
O14 Mo3 O16 Mo11 -33.1(5)
O15 Mo3 O16 Mo11 70.5(3)
O11 Mo3 O16 Mo11 -87.0(3)
O3 Mo3 O16 Mo11 -3.2(2)
O17 Mo4 O18 Mo5 -168.3(2)
O12 Mo4 O18 Mo5 85.2(2)
O14 Mo4 O18 Mo5 -11.7(5)
O19 Mo4 O18 Mo5 -69.5(2)
O2 Mo4 O18 Mo5 1.6(2)
O20 Mo5 O18 Mo4 176.0(2)
O22 Mo5 O18 Mo4 -30.1(5)
O21 Mo5 O18 Mo4 73.5(2)
O6 Mo5 O18 Mo4 -84.7(2)
O2 Mo5 O18 Mo4 -1.6(2)
O23 Mo6 O19 Mo4 -168.7(3)
O24 Mo6 O19 Mo4 86.0(3)
O21 Mo6 O19 Mo4 -70.4(3)
O25 Mo6 O19 Mo4 -11.9(6)
O2 Mo6 O19 Mo4 1.9(2)
O17 Mo4 O19 Mo6 175.0(3)
O12 Mo4 O19 Mo6 -30.2(5)
O18 Mo4 O19 Mo6 72.7(3)
O14 Mo4 O19 Mo6 -85.4(3)
O2 Mo4 O19 Mo6 -1.9(2)
O20 Mo5 O21 Mo6 -169.4(2)
O22 Mo5 O21 Mo6 85.1(2)
O6 Mo5 O21 Mo6 -11.8(5)
O18 Mo5 O21 Mo6 -70.9(2)
O2 Mo5 O21 Mo6 1.6(2)
O23 Mo6 O21 Mo5 175.5(2)
O24 Mo6 O21 Mo5 -31.0(5)
O19 Mo6 O21 Mo5 72.8(2)
O25 Mo6 O21 Mo5 -84.9(2)
O2 Mo6 O21 Mo5 -1.6(2)
O20 Mo5 O22 Mo9 126.7(5)
O21 Mo5 O22 Mo9 -128.0(5)
O6 Mo5 O22 Mo9 26.9(5)
O18 Mo5 O22 Mo9 -26.8(8)
O2 Mo5 O22 Mo9 -54.0(5)
O32 Mo9 O22 Mo5 -130.5(5)
O34 Mo9 O22 Mo5 -27.5(5)
O33 Mo9 O22 Mo5 71.2(6)
O30 Mo9 O22 Mo5 132.4(5)
O4 Mo9 O22 Mo5 59.0(5)
O23 Mo6 O24 Mo7 129.3(5)
O19 Mo6 O24 Mo7 -125.0(5)
O21 Mo6 O24 Mo7 -23.8(8)
O25 Mo6 O24 Mo7 29.1(5)
O2 Mo6 O24 Mo7 -51.7(5)
O26 Mo7 O24 Mo6 -133.7(5)
O28 Mo7 O24 Mo6 -30.0(5)
O27 Mo7 O24 Mo6 71.9(7)
O15 Mo7 O24 Mo6 129.2(5)
O3 Mo7 O24 Mo6 57.1(5)
O29 Mo8 O25 Mo6 129.3(5)
O30 Mo8 O25 Mo6 -125.2(5)
O31 Mo8 O25 Mo6 -21.9(8)
O28 Mo8 O25 Mo6 30.0(5)
O4 Mo8 O25 Mo6 -50.8(5)
O23 Mo6 O25 Mo8 -132.8(5)
O24 Mo6 O25 Mo8 -30.8(5)
O19 Mo6 O25 Mo8 70.2(7)
O21 Mo6 O25 Mo8 130.0(5)
O2 Mo6 O25 Mo8 56.7(5)
O26 Mo7 O27 Mo11 -168.0(3)
O28 Mo7 O27 Mo11 84.9(3)
O24 Mo7 O27 Mo11 -13.9(6)
O15 Mo7 O27 Mo11 -69.9(3)
O3 Mo7 O27 Mo11 1.2(2)
O38 Mo11 O27 Mo7 175.4(3)
O39 Mo11 O27 Mo7 -30.5(6)
O16 Mo11 O27 Mo7 72.9(3)
O36 Mo11 O27 Mo7 -84.1(3)
O3 Mo11 O27 Mo7 -1.3(2)
O26 Mo7 O28 Mo8 129.5(5)
O27 Mo7 O28 Mo8 -124.3(5)
O24 Mo7 O28 Mo8 30.0(5)
O15 Mo7 O28 Mo8 -23.5(7)
O3 Mo7 O28 Mo8 -50.3(5)
O29 Mo8 O28 Mo7 -132.9(5)
O25 Mo8 O28 Mo7 -30.8(5)
O30 Mo8 O28 Mo7 68.7(7)
O31 Mo8 O28 Mo7 129.0(5)
O4 Mo8 O28 Mo7 56.0(5)
O29 Mo8 O30 Mo9 -169.0(2)
O25 Mo8 O30 Mo9 85.4(3)
O31 Mo8 O30 Mo9 -69.7(2)
O28 Mo8 O30 Mo9 -10.9(5)
O4 Mo8 O30 Mo9 2.1(2)
O32 Mo9 O30 Mo8 175.0(3)
O34 Mo9 O30 Mo8 -30.1(5)
O33 Mo9 O30 Mo8 72.4(3)
O22 Mo9 O30 Mo8 -84.2(3)
O4 Mo9 O30 Mo8 -2.1(2)
O35 Mo10 O31 Mo8 -167.9(3)
O36 Mo10 O31 Mo8 86.3(3)
O37 Mo10 O31 Mo8 -11.1(6)
O33 Mo10 O31 Mo8 -69.4(2)
O4 Mo10 O31 Mo8 2.6(2)
O29 Mo8 O31 Mo10 175.4(3)
O25 Mo8 O31 Mo10 -33.1(5)
O30 Mo8 O31 Mo10 72.7(3)
O28 Mo8 O31 Mo10 -85.8(3)
O4 Mo8 O31 Mo10 -2.6(2)
O32 Mo9 O33 Mo10 -169.6(2)
O34 Mo9 O33 Mo10 84.1(3)
O22 Mo9 O33 Mo10 -11.5(5)
O30 Mo9 O33 Mo10 -71.2(2)
O4 Mo9 O33 Mo10 1.0(2)
O35 Mo10 O33 Mo9 176.0(3)
O36 Mo10 O33 Mo9 -26.0(6)
O31 Mo10 O33 Mo9 73.6(3)
O37 Mo10 O33 Mo9 -84.6(3)
O4 Mo10 O33 Mo9 -1.0(2)
O32 Mo9 O34 Mo1 129.0(5)
O33 Mo9 O34 Mo1 -125.3(5)
O22 Mo9 O34 Mo1 27.8(5)
O30 Mo9 O34 Mo1 -25.4(8)
O4 Mo9 O34 Mo1 -52.0(5)
O5 Mo1 O34 Mo9 -131.9(5)
O6 Mo1 O34 Mo9 -29.2(5)
O7 Mo1 O34 Mo9 70.0(7)
O8 Mo1 O34 Mo9 129.7(5)
O1 Mo1 O34 Mo9 57.3(5)
O35 Mo10 O36 Mo11 128.7(5)
O31 Mo10 O36 Mo11 -125.9(5)
O37 Mo10 O36 Mo11 28.8(5)
O33 Mo10 O36 Mo11 -28.9(8)
O4 Mo10 O36 Mo11 -52.6(5)
O38 Mo11 O36 Mo10 -132.1(5)
O39 Mo11 O36 Mo10 -29.4(5)
O16 Mo11 O36 Mo10 66.9(7)
O27 Mo11 O36 Mo10 130.6(5)
O3 Mo11 O36 Mo10 57.4(5)
O40 Mo12 O37 Mo10 128.7(5)
O8 Mo12 O37 Mo10 -125.6(5)
O39 Mo12 O37 Mo10 28.0(5)
O10 Mo12 O37 Mo10 -27.3(8)
O1 Mo12 O37 Mo10 -52.7(5)
O35 Mo10 O37 Mo12 -131.7(5)
O36 Mo10 O37 Mo12 -28.8(5)
O31 Mo10 O37 Mo12 71.3(7)
O33 Mo10 O37 Mo12 130.5(5)
O4 Mo10 O37 Mo12 58.0(5)
O38 Mo11 O39 Mo12 130.3(5)
O16 Mo11 O39 Mo12 -124.4(5)
O27 Mo11 O39 Mo12 -23.2(8)
O36 Mo11 O39 Mo12 29.7(5)
O3 Mo11 O39 Mo12 -51.0(5)
O40 Mo12 O39 Mo11 -133.2(5)
O8 Mo12 O39 Mo11 67.2(7)
O37 Mo12 O39 Mo11 -30.4(5)
O10 Mo12 O39 Mo11 128.7(5)
O1 Mo12 O39 Mo11 56.4(5)
O43 P2 O41 Mo13 -172.5(3)
O44 P2 O41 Mo13 63.2(4)
O42 P2 O41 Mo13 -52.6(4)
O43 P2 O41 Mo14 -51.3(4)
O44 P2 O41 Mo14 -175.5(3)
O42 P2 O41 Mo14 68.6(4)
O43 P2 O41 Mo24 66.6(4)
O44 P2 O41 Mo24 -57.7(4)
O42 P2 O41 Mo24 -173.5(3)
O45 Mo13 O41 P2 -145(3)
O46 Mo13 O41 P2 35.3(5)
O47 Mo13 O41 P2 133.8(4)
O48 Mo13 O41 P2 -133.8(4)
O74 Mo13 O41 P2 -50.3(4)
O45 Mo13 O41 Mo14 80(3)
O46 Mo13 O41 Mo14 -100.1(3)
O47 Mo13 O41 Mo14 -1.6(3)
O48 Mo13 O41 Mo14 90.9(3)
O74 Mo13 O41 Mo14 174.3(3)
O45 Mo13 O41 Mo24 -10(3)
O46 Mo13 O41 Mo24 170.2(3)
O47 Mo13 O41 Mo24 -91.3(3)
O48 Mo13 O41 Mo24 1.2(3)
O74 Mo13 O41 Mo24 84.6(3)
O49 Mo14 O41 P2 -152(3)
O50 Mo14 O41 P2 132.0(4)
O51 Mo14 O41 P2 32.2(4)
O52 Mo14 O41 P2 -52.6(4)
O47 Mo14 O41 P2 -135.9(4)
O49 Mo14 O41 Mo13 -15(3)
O50 Mo14 O41 Mo13 -90.6(3)
O51 Mo14 O41 Mo13 169.5(3)
O52 Mo14 O41 Mo13 84.8(3)
O47 Mo14 O41 Mo13 1.5(3)
O49 Mo14 O41 Mo24 74(3)
O50 Mo14 O41 Mo24 -1.2(3)
O51 Mo14 O41 Mo24 -101.0(3)
O52 Mo14 O41 Mo24 174.2(3)
O47 Mo14 O41 Mo24 90.9(3)
O80 Mo24 O41 P2 -146(3)
O48 Mo24 O41 P2 135.9(4)
O77 Mo24 O41 P2 36.7(4)
O79 Mo24 O41 P2 -48.9(4)
O50 Mo24 O41 P2 -132.4(4)
O80 Mo24 O41 Mo13 77(3)
O48 Mo24 O41 Mo13 -1.3(3)
O77 Mo24 O41 Mo13 -100.4(3)
O79 Mo24 O41 Mo13 174.0(3)
O50 Mo24 O41 Mo13 90.5(3)
O80 Mo24 O41 Mo14 -13(3)
O48 Mo24 O41 Mo14 -90.7(3)
O77 Mo24 O41 Mo14 170.1(3)
O79 Mo24 O41 Mo14 84.5(3)
O50 Mo24 O41 Mo14 1.1(3)
O43 P2 O42 Mo17 -172.4(3)
O41 P2 O42 Mo17 64.1(4)
O44 P2 O42 Mo17 -53.7(4)
O43 P2 O42 Mo18 -51.8(4)
O41 P2 O42 Mo18 -175.4(3)
O44 P2 O42 Mo18 66.8(4)
O43 P2 O42 Mo16 68.1(4)
O41 P2 O42 Mo16 -55.4(4)
O44 P2 O42 Mo16 -173.2(3)
O60 Mo17 O42 P2 -142(3)
O62 Mo17 O42 P2 35.2(4)
O61 Mo17 O42 P2 135.1(4)
O58 Mo17 O42 P2 -133.4(4)
O46 Mo17 O42 P2 -50.6(4)
O60 Mo17 O42 Mo18 82(3)
O62 Mo17 O42 Mo18 -101.5(3)
O61 Mo17 O42 Mo18 -1.5(3)
O58 Mo17 O42 Mo18 90.0(3)
O46 Mo17 O42 Mo18 172.8(3)
O60 Mo17 O42 Mo16 -7(3)
O62 Mo17 O42 Mo16 170.0(3)
O61 Mo17 O42 Mo16 -90.0(3)
O58 Mo17 O42 Mo16 1.5(3)
O46 Mo17 O42 Mo16 84.2(3)
O63 Mo18 O42 P2 -153(3)
O64 Mo18 O42 P2 33.6(5)
O59 Mo18 O42 P2 133.2(4)
O61 Mo18 O42 P2 -134.9(4)
O65 Mo18 O42 P2 -51.7(4)
O63 Mo18 O42 Mo17 -17(3)
O64 Mo18 O42 Mo17 169.9(3)
O59 Mo18 O42 Mo17 -90.5(3)
O61 Mo18 O42 Mo17 1.4(3)
O65 Mo18 O42 Mo17 84.6(3)
O63 Mo18 O42 Mo16 72(3)
O64 Mo18 O42 Mo16 -101.5(3)
O59 Mo18 O42 Mo16 -1.9(3)
O61 Mo18 O42 Mo16 90.0(3)
O65 Mo18 O42 Mo16 173.2(3)
O57 Mo16 O42 P2 -149(3)
O52 Mo16 O42 P2 34.3(4)
O58 Mo16 O42 P2 134.2(4)
O54 Mo16 O42 P2 -51.5(4)
O59 Mo16 O42 P2 -134.6(4)
O57 Mo16 O42 Mo17 75(3)
O52 Mo16 O42 Mo17 -101.5(3)
O58 Mo16 O42 Mo17 -1.6(3)
O54 Mo16 O42 Mo17 172.7(3)
O59 Mo16 O42 Mo17 89.6(3)
O57 Mo16 O42 Mo18 -13(3)
O52 Mo16 O42 Mo18 170.6(3)
O58 Mo16 O42 Mo18 -89.5(3)
O54 Mo16 O42 Mo18 84.8(3)
O59 Mo16 O42 Mo18 1.7(3)
O41 P2 O43 Mo19 -173.4(3)
O44 P2 O43 Mo19 -49.8(4)
O42 P2 O43 Mo19 66.1(4)
O41 P2 O43 Mo23 -54.1(4)
O44 P2 O43 Mo23 69.5(4)
O42 P2 O43 Mo23 -174.6(3)
O41 P2 O43 Mo15 63.2(4)
O44 P2 O43 Mo15 -173.2(3)
O42 P2 O43 Mo15 -57.3(4)
O66 Mo19 O43 P2 -147(2)
O68 Mo19 O43 P2 32.9(5)
O67 Mo19 O43 P2 132.2(4)
O55 Mo19 O43 P2 -136.3(4)
O64 Mo19 O43 P2 -53.1(4)
O66 Mo19 O43 Mo23 79(3)
O68 Mo19 O43 Mo23 -100.2(3)
O67 Mo19 O43 Mo23 -0.9(3)
O55 Mo19 O43 Mo23 90.6(3)
O64 Mo19 O43 Mo23 173.8(3)
O66 Mo19 O43 Mo15 -10(3)
O68 Mo19 O43 Mo15 170.2(3)
O67 Mo19 O43 Mo15 -90.5(3)
O55 Mo19 O43 Mo15 1.0(3)
O64 Mo19 O43 Mo15 84.2(3)
O78 Mo23 O43 P2 -156(3)
O56 Mo23 O43 P2 132.4(4)
O79 Mo23 O43 P2 33.0(4)
O67 Mo23 O43 P2 -135.3(4)
O76 Mo23 O43 P2 -52.1(4)
O78 Mo23 O43 Mo19 -19(3)
O56 Mo23 O43 Mo19 -91.5(3)
O79 Mo23 O43 Mo19 169.2(3)
O67 Mo23 O43 Mo19 0.8(3)
O76 Mo23 O43 Mo19 84.1(3)
O78 Mo23 O43 Mo15 71(3)
O56 Mo23 O43 Mo15 -1.5(3)
O79 Mo23 O43 Mo15 -100.9(3)
O67 Mo23 O43 Mo15 90.8(3)
O76 Mo23 O43 Mo15 174.1(3)
O53 Mo15 O43 P2 -148(3)
O54 Mo15 O43 P2 37.7(4)
O55 Mo15 O43 P2 137.4(4)
O56 Mo15 O43 P2 -130.5(4)
O51 Mo15 O43 P2 -47.7(4)
O53 Mo15 O43 Mo19 74(3)
O54 Mo15 O43 Mo19 -100.8(3)
O55 Mo15 O43 Mo19 -1.1(3)
O56 Mo15 O43 Mo19 91.0(3)
O51 Mo15 O43 Mo19 173.9(3)
O53 Mo15 O43 Mo23 -16(3)
O54 Mo15 O43 Mo23 169.6(3)
O55 Mo15 O43 Mo23 -90.7(3)
O56 Mo15 O43 Mo23 1.4(3)
O51 Mo15 O43 Mo23 84.2(3)
O43 P2 O44 Mo21 -176.0(3)
O41 P2 O44 Mo21 -50.0(4)
O42 P2 O44 Mo21 67.3(4)
O43 P2 O44 Mo20 61.7(4)
O41 P2 O44 Mo20 -172.3(3)
O42 P2 O44 Mo20 -55.1(4)
O43 P2 O44 Mo22 -57.0(4)
O41 P2 O44 Mo22 69.0(4)
O42 P2 O44 Mo22 -173.7(3)
O72 Mo21 O44 P2 -149(3)
O73 Mo21 O44 P2 132.1(4)
O74 Mo21 O44 P2 32.2(4)
O70 Mo21 O44 P2 -136.3(4)
O62 Mo21 O44 P2 -53.0(4)
O72 Mo21 O44 Mo20 -11(3)
O73 Mo21 O44 Mo20 -90.3(3)
O74 Mo21 O44 Mo20 169.8(3)
O70 Mo21 O44 Mo20 1.3(3)
O62 Mo21 O44 Mo20 84.7(3)
O72 Mo21 O44 Mo22 78(3)
O73 Mo21 O44 Mo22 -1.8(3)
O74 Mo21 O44 Mo22 -101.6(3)
O70 Mo21 O44 Mo22 89.9(3)
O62 Mo21 O44 Mo22 173.2(3)
O69 Mo20 O44 P2 -156(3)
O65 Mo20 O44 P2 36.5(4)
O70 Mo20 O44 P2 136.5(4)
O71 Mo20 O44 P2 -132.0(4)
O68 Mo20 O44 P2 -48.7(4)
O69 Mo20 O44 Mo21 66(3)
O65 Mo20 O44 Mo21 -101.4(3)
O70 Mo20 O44 Mo21 -1.4(3)
O71 Mo20 O44 Mo21 90.1(3)
O68 Mo20 O44 Mo21 173.4(3)
O69 Mo20 O44 Mo22 -22(3)
O65 Mo20 O44 Mo22 170.2(3)
O70 Mo20 O44 Mo22 -89.9(3)
O71 Mo20 O44 Mo22 1.7(3)
O68 Mo20 O44 Mo22 85.0(3)
O75 Mo22 O44 P2 -148(3)
O76 Mo22 O44 P2 34.5(4)
O71 Mo22 O44 P2 133.8(4)
O77 Mo22 O44 P2 -51.3(4)
O73 Mo22 O44 P2 -134.4(4)
O75 Mo22 O44 Mo21 -12(3)
O76 Mo22 O44 Mo21 170.5(3)
O71 Mo22 O44 Mo21 -90.2(3)
O77 Mo22 O44 Mo21 84.7(3)
O73 Mo22 O44 Mo21 1.6(3)
O75 Mo22 O44 Mo20 76(3)
O76 Mo22 O44 Mo20 -101.1(3)
O71 Mo22 O44 Mo20 -1.8(3)
O77 Mo22 O44 Mo20 173.1(3)
O73 Mo22 O44 Mo20 90.1(3)
O45 Mo13 O46 Mo17 128.8(9)
O47 Mo13 O46 Mo17 -125.2(9)
O48 Mo13 O46 Mo17 -25.7(17)
O74 Mo13 O46 Mo17 30.2(10)
O41 Mo13 O46 Mo17 -51.3(9)
O60 Mo17 O46 Mo13 -132.8(10)
O62 Mo17 O46 Mo13 -30.6(10)
O61 Mo17 O46 Mo13 70.0(15)
O58 Mo17 O46 Mo13 129.6(10)
O42 Mo17 O46 Mo13 56.2(9)
O45 Mo13 O47 Mo14 -167.9(5)
O46 Mo13 O47 Mo14 86.6(5)
O48 Mo13 O47 Mo14 -69.0(5)
O74 Mo13 O47 Mo14 -7.5(13)
O41 Mo13 O47 Mo14 2.3(4)
O49 Mo14 O47 Mo13 174.7(6)
O50 Mo14 O47 Mo13 71.4(5)
O51 Mo14 O47 Mo13 -31.5(12)
O52 Mo14 O47 Mo13 -85.3(5)
O41 Mo14 O47 Mo13 -2.4(5)
O80 Mo24 O48 Mo13 -167.5(6)
O77 Mo24 O48 Mo13 85.5(6)
O79 Mo24 O48 Mo13 -8.5(13)
O50 Mo24 O48 Mo13 -68.7(6)
O41 Mo24 O48 Mo13 1.9(5)
O45 Mo13 O48 Mo24 176.2(6)
O46 Mo13 O48 Mo24 -29.0(13)
O47 Mo13 O48 Mo24 72.7(6)
O74 Mo13 O48 Mo24 -85.7(6)
O41 Mo13 O48 Mo24 -1.9(5)
O49 Mo14 O50 Mo24 -168.2(6)
O51 Mo14 O50 Mo24 85.3(6)
O52 Mo14 O50 Mo24 -8.5(13)
O47 Mo14 O50 Mo24 -69.9(6)
O41 Mo14 O50 Mo24 1.7(5)
O80 Mo24 O50 Mo14 175.7(6)
O48 Mo24 O50 Mo14 72.0(6)
O77 Mo24 O50 Mo14 -27.4(12)
O79 Mo24 O50 Mo14 -84.4(6)
O41 Mo24 O50 Mo14 -1.8(5)
O49 Mo14 O51 Mo15 128.8(10)
O50 Mo14 O51 Mo15 -124.8(10)
O52 Mo14 O51 Mo15 28.8(10)
O47 Mo14 O51 Mo15 -24.4(17)
O41 Mo14 O51 Mo15 -52.0(10)
O53 Mo15 O51 Mo14 -133.2(10)
O54 Mo15 O51 Mo14 -30.6(10)
O55 Mo15 O51 Mo14 67.6(15)
O56 Mo15 O51 Mo14 128.6(10)
O43 Mo15 O51 Mo14 56.8(10)
O57 Mo16 O52 Mo14 127.7(10)
O58 Mo16 O52 Mo14 -126.2(10)
O54 Mo16 O52 Mo14 28.3(10)
O59 Mo16 O52 Mo14 -28.2(16)
O42 Mo16 O52 Mo14 -52.8(10)
O49 Mo14 O52 Mo16 -131.5(10)
O50 Mo14 O52 Mo16 68.7(15)
O51 Mo14 O52 Mo16 -28.5(10)
O47 Mo14 O52 Mo16 131.3(10)
O41 Mo14 O52 Mo16 58.7(10)
O53 Mo15 O54 Mo16 130.2(10)
O55 Mo15 O54 Mo16 -123.2(10)
O56 Mo15 O54 Mo16 -24.2(17)
O51 Mo15 O54 Mo16 30.2(10)
O43 Mo15 O54 Mo16 -50.8(10)
O57 Mo16 O54 Mo15 -133.1(10)
O52 Mo16 O54 Mo15 -30.4(10)
O58 Mo16 O54 Mo15 68.1(14)
O59 Mo16 O54 Mo15 127.7(10)
O42 Mo16 O54 Mo15 55.2(10)
O53 Mo15 O55 Mo19 -168.5(6)
O54 Mo15 O55 Mo19 85.5(6)
O56 Mo15 O55 Mo19 -69.3(6)
O51 Mo15 O55 Mo19 -9.6(13)
O43 Mo15 O55 Mo19 1.6(5)
O66 Mo19 O55 Mo15 176.4(6)
O68 Mo19 O55 Mo15 -27.3(13)
O67 Mo19 O55 Mo15 72.5(6)
O64 Mo19 O55 Mo15 -85.0(6)
O43 Mo19 O55 Mo15 -1.6(5)
O78 Mo23 O56 Mo15 -168.0(6)
O79 Mo23 O56 Mo15 85.9(6)
O67 Mo23 O56 Mo15 -68.8(6)
O76 Mo23 O56 Mo15 -7.6(13)
O43 Mo23 O56 Mo15 2.3(5)
O53 Mo15 O56 Mo23 174.7(6)
O54 Mo15 O56 Mo23 -30.6(13)
O55 Mo15 O56 Mo23 71.0(6)
O51 Mo15 O56 Mo23 -85.9(6)
O43 Mo15 O56 Mo23 -2.3(5)
O57 Mo16 O58 Mo17 -169.5(6)
O52 Mo16 O58 Mo17 84.6(5)
O54 Mo16 O58 Mo17 -10.9(12)
O59 Mo16 O58 Mo17 -69.4(5)
O42 Mo16 O58 Mo17 2.3(4)
O60 Mo17 O58 Mo16 176.4(6)
O62 Mo17 O58 Mo16 -31.0(12)
O61 Mo17 O58 Mo16 73.4(5)
O46 Mo17 O58 Mo16 -85.9(5)
O42 Mo17 O58 Mo16 -2.4(4)
O63 Mo18 O59 Mo16 -168.8(6)
O64 Mo18 O59 Mo16 86.2(5)
O61 Mo18 O59 Mo16 -70.0(5)
O65 Mo18 O59 Mo16 -8.8(13)
O42 Mo18 O59 Mo16 2.8(4)
O57 Mo16 O59 Mo18 175.1(6)
O52 Mo16 O59 Mo18 -28.8(11)
O58 Mo16 O59 Mo18 71.9(5)
O54 Mo16 O59 Mo18 -86.1(5)
O42 Mo16 O59 Mo18 -2.9(4)
O60 Mo17 O61 Mo18 -168.7(6)
O62 Mo17 O61 Mo18 85.9(5)
O58 Mo17 O61 Mo18 -70.2(5)
O46 Mo17 O61 Mo18 -11.8(13)
O42 Mo17 O61 Mo18 2.2(4)
O63 Mo18 O61 Mo17 175.1(6)
O64 Mo18 O61 Mo17 -31.3(13)
O59 Mo18 O61 Mo17 72.5(5)
O65 Mo18 O61 Mo17 -85.6(5)
O42 Mo18 O61 Mo17 -2.2(4)
O60 Mo17 O62 Mo21 128.1(10)
O61 Mo17 O62 Mo21 -126.1(10)
O58 Mo17 O62 Mo21 -24.1(17)
O46 Mo17 O62 Mo21 30.0(10)
O42 Mo17 O62 Mo21 -51.3(10)
O72 Mo21 O62 Mo17 -133.3(10)
O73 Mo21 O62 Mo17 67.8(15)
O74 Mo21 O62 Mo17 -30.6(10)
O70 Mo21 O62 Mo17 129.6(10)
O44 Mo21 O62 Mo17 56.3(10)
O63 Mo18 O64 Mo19 129.8(10)
O59 Mo18 O64 Mo19 -124.9(10)
O61 Mo18 O64 Mo19 -23.5(18)
O65 Mo18 O64 Mo19 30.2(10)
O42 Mo18 O64 Mo19 -51.1(10)
O66 Mo19 O64 Mo18 -133.3(10)
O68 Mo19 O64 Mo18 -30.1(10)
O67 Mo19 O64 Mo18 68.4(16)
O55 Mo19 O64 Mo18 128.6(10)
O43 Mo19 O64 Mo18 56.8(10)
O69 Mo20 O65 Mo18 133.3(10)
O70 Mo20 O65 Mo18 -122.6(10)
O71 Mo20 O65 Mo18 -21.1(18)
O68 Mo20 O65 Mo18 32.0(10)
O44 Mo20 O65 Mo18 -48.8(10)
O63 Mo18 O65 Mo20 -135.0(10)
O64 Mo18 O65 Mo20 -33.2(10)
O59 Mo18 O65 Mo20 64.8(15)
O61 Mo18 O65 Mo20 127.2(10)
O42 Mo18 O65 Mo20 53.4(10)
O66 Mo19 O67 Mo23 -168.6(6)
O68 Mo19 O67 Mo23 85.0(6)
O55 Mo19 O67 Mo23 -69.7(6)
O64 Mo19 O67 Mo23 -10.6(13)
O43 Mo19 O67 Mo23 1.3(5)
O78 Mo23 O67 Mo19 175.2(6)
O56 Mo23 O67 Mo19 72.1(6)
O79 Mo23 O67 Mo19 -29.2(13)
O76 Mo23 O67 Mo19 -84.7(6)
O43 Mo23 O67 Mo19 -1.4(5)
O66 Mo19 O68 Mo20 127.5(10)
O67 Mo19 O68 Mo20 -125.5(10)
O55 Mo19 O68 Mo20 -28.3(18)
O64 Mo19 O68 Mo20 28.4(10)
O43 Mo19 O68 Mo20 -52.5(10)
O69 Mo20 O68 Mo19 -131.6(10)
O65 Mo20 O68 Mo19 -29.7(11)
O70 Mo20 O68 Mo19 69.3(15)
O71 Mo20 O68 Mo19 131.1(10)
O44 Mo20 O68 Mo19 57.6(10)
O69 Mo20 O70 Mo21 -168.9(6)
O65 Mo20 O70 Mo21 86.1(5)
O71 Mo20 O70 Mo21 -70.4(5)
O68 Mo20 O70 Mo21 -9.9(13)
O44 Mo20 O70 Mo21 2.1(4)
O72 Mo21 O70 Mo20 175.8(6)
O73 Mo21 O70 Mo20 73.2(5)
O74 Mo21 O70 Mo20 -30.6(13)
O62 Mo21 O70 Mo20 -84.6(5)
O44 Mo21 O70 Mo20 -2.2(4)
O75 Mo22 O71 Mo20 -168.5(6)
O76 Mo22 O71 Mo20 85.3(5)
O77 Mo22 O71 Mo20 -9.4(12)
O73 Mo22 O71 Mo20 -69.5(5)
O44 Mo22 O71 Mo20 2.6(4)
O69 Mo20 O71 Mo22 173.5(6)
O65 Mo20 O71 Mo22 -31.9(13)
O70 Mo20 O71 Mo22 72.2(5)
O68 Mo20 O71 Mo22 -85.6(5)
O44 Mo20 O71 Mo22 -2.7(4)
O72 Mo21 O73 Mo22 -167.8(6)
O74 Mo21 O73 Mo22 86.2(5)
O70 Mo21 O73 Mo22 -69.6(5)
O62 Mo21 O73 Mo22 -9.1(13)
O44 Mo21 O73 Mo22 2.6(4)
O75 Mo22 O73 Mo21 175.3(6)
O76 Mo22 O73 Mo21 -29.3(12)
O71 Mo22 O73 Mo21 72.4(5)
O77 Mo22 O73 Mo21 -85.9(5)
O44 Mo22 O73 Mo21 -2.6(4)
O72 Mo21 O74 Mo13 130.5(10)
O73 Mo21 O74 Mo13 -123.9(10)
O70 Mo21 O74 Mo13 -22.5(17)
O62 Mo21 O74 Mo13 30.8(10)
O44 Mo21 O74 Mo13 -49.6(10)
O45 Mo13 O74 Mo21 -134.6(10)
O46 Mo13 O74 Mo21 -32.1(10)
O47 Mo13 O74 Mo21 64.6(16)
O48 Mo13 O74 Mo21 127.4(10)
O41 Mo13 O74 Mo21 55.1(10)
O75 Mo22 O76 Mo23 128.1(10)
O71 Mo22 O76 Mo23 -126.3(9)
O77 Mo22 O76 Mo23 28.8(10)
O73 Mo22 O76 Mo23 -26.9(16)
O44 Mo22 O76 Mo23 -52.3(9)
O78 Mo23 O76 Mo22 -131.6(10)
O56 Mo23 O76 Mo22 67.9(14)
O79 Mo23 O76 Mo22 -28.8(10)
O67 Mo23 O76 Mo22 130.3(10)
O43 Mo23 O76 Mo22 58.2(9)
O80 Mo24 O77 Mo22 129.0(10)
O48 Mo24 O77 Mo22 -124.1(10)
O79 Mo24 O77 Mo22 28.6(10)
O50 Mo24 O77 Mo22 -27.4(16)
O41 Mo24 O77 Mo22 -51.5(10)
O75 Mo22 O77 Mo24 -132.7(10)
O76 Mo22 O77 Mo24 -29.6(10)
O71 Mo22 O77 Mo24 67.9(15)
O73 Mo22 O77 Mo24 129.2(10)
O44 Mo22 O77 Mo24 56.1(10)
O78 Mo23 O79 Mo24 127.9(10)
O56 Mo23 O79 Mo24 -126.2(10)
O67 Mo23 O79 Mo24 -27.3(17)
O76 Mo23 O79 Mo24 27.4(10)
O43 Mo23 O79 Mo24 -53.6(10)
O80 Mo24 O79 Mo23 -132.2(10)
O48 Mo24 O79 Mo23 68.6(15)
O77 Mo24 O79 Mo23 -28.5(10)
O50 Mo24 O79 Mo23 129.9(10)
O41 Mo24 O79 Mo23 58.5(10)
O82 P3 O81 Mo26 61.0(4)
O84 P3 O81 Mo26 -171.4(3)
O83 P3 O81 Mo26 -59.8(4)
O82 P3 O81 Mo25 -55.2(4)
O84 P3 O81 Mo25 72.5(3)
O83 P3 O81 Mo25 -175.9(3)
O82 P3 O81 Mo36 -175.0(3)
O84 P3 O81 Mo36 -47.4(4)
O83 P3 O81 Mo36 64.2(4)
O89 Mo26 O81 P3 -142(2)
O90 Mo26 O81 P3 139.0(4)
O91 Mo26 O81 P3 39.8(4)
O87 Mo26 O81 P3 -128.9(4)
O92 Mo26 O81 P3 -45.5(4)
O89 Mo26 O81 Mo25 -12(3)
O90 Mo26 O81 Mo25 -90.5(3)
O91 Mo26 O81 Mo25 170.2(3)
O87 Mo26 O81 Mo25 1.6(3)
O92 Mo26 O81 Mo25 85.0(3)
O89 Mo26 O81 Mo36 78(3)
O90 Mo26 O81 Mo36 -0.7(3)
O91 Mo26 O81 Mo36 -100.0(3)
O87 Mo26 O81 Mo36 91.4(3)
O92 Mo26 O81 Mo36 174.8(3)
O85 Mo25 O81 P3 -154(3)
O86 Mo25 O81 P3 32.3(4)
O87 Mo25 O81 P3 131.3(4)
O88 Mo25 O81 P3 -136.4(4)
O114 Mo25 O81 P3 -52.4(4)
O85 Mo25 O81 Mo26 73(3)
O86 Mo25 O81 Mo26 -100.7(3)
O87 Mo25 O81 Mo26 -1.7(3)
O88 Mo25 O81 Mo26 90.6(3)
O114 Mo25 O81 Mo26 174.6(3)
O85 Mo25 O81 Mo36 -17(3)
O86 Mo25 O81 Mo36 169.8(3)
O87 Mo25 O81 Mo36 -91.2(3)
O88 Mo25 O81 Mo36 1.1(3)
O114 Mo25 O81 Mo36 85.1(3)
O120 Mo36 O81 P3 -161(2)
O117 Mo36 O81 P3 33.4(5)
O88 Mo36 O81 P3 131.6(4)
O119 Mo36 O81 P3 -53.1(4)
O90 Mo36 O81 P3 -137.0(4)
O120 Mo36 O81 Mo26 -23(2)
O117 Mo36 O81 Mo26 171.0(3)
O88 Mo36 O81 Mo26 -90.9(3)
O119 Mo36 O81 Mo26 84.5(3)
O90 Mo36 O81 Mo26 0.6(3)
O120 Mo36 O81 Mo25 66(2)
O117 Mo36 O81 Mo25 -99.3(3)
O88 Mo36 O81 Mo25 -1.2(3)
O119 Mo36 O81 Mo25 174.2(3)
O90 Mo36 O81 Mo25 90.3(3)
O81 P3 O82 Mo30 -172.6(3)
O84 P3 O82 Mo30 61.3(4)
O83 P3 O82 Mo30 -53.4(4)
O81 P3 O82 Mo29 68.1(4)
O84 P3 O82 Mo29 -58.0(4)
O83 P3 O82 Mo29 -172.7(3)
O81 P3 O82 Mo28 -50.0(4)
O84 P3 O82 Mo28 -176.1(3)
O83 P3 O82 Mo28 69.3(4)
O103 Mo30 O82 P3 -156(2)
O99 Mo30 O82 P3 134.6(4)
O104 Mo30 O82 P3 35.9(4)
O101 Mo30 O82 P3 -131.9(4)
O105 Mo30 O82 P3 -48.8(4)
O103 Mo30 O82 Mo29 -23(3)
O99 Mo30 O82 Mo29 -92.5(3)
O104 Mo30 O82 Mo29 168.7(3)
O101 Mo30 O82 Mo29 0.9(3)
O105 Mo30 O82 Mo29 84.1(3)
O103 Mo30 O82 Mo28 67(3)
O99 Mo30 O82 Mo28 -1.7(3)
O104 Mo30 O82 Mo28 -100.4(3)
O101 Mo30 O82 Mo28 91.8(3)
O105 Mo30 O82 Mo28 174.9(3)
O100 Mo29 O82 P3 -148(2)
O102 Mo29 O82 P3 36.3(4)
O101 Mo29 O82 P3 135.1(4)
O98 Mo29 O82 P3 -132.6(4)
O86 Mo29 O82 P3 -49.3(4)
O100 Mo29 O82 Mo30 76(2)
O102 Mo29 O82 Mo30 -99.8(3)
O101 Mo29 O82 Mo30 -1.0(3)
O98 Mo29 O82 Mo30 91.3(3)
O86 Mo29 O82 Mo30 174.6(3)
O100 Mo29 O82 Mo28 -14(3)
O102 Mo29 O82 Mo28 169.9(3)
O101 Mo29 O82 Mo28 -91.3(3)
O98 Mo29 O82 Mo28 1.0(3)
O86 Mo29 O82 Mo28 84.3(3)
O97 Mo28 O82 P3 -162(3)
O92 Mo28 O82 P3 31.4(4)
O98 Mo28 O82 P3 131.0(4)
O94 Mo28 O82 P3 -53.6(4)
O99 Mo28 O82 P3 -136.4(4)
O97 Mo28 O82 Mo30 -24(3)
O92 Mo28 O82 Mo30 169.4(3)
O98 Mo28 O82 Mo30 -91.1(3)
O94 Mo28 O82 Mo30 84.3(3)
O99 Mo28 O82 Mo30 1.5(3)
O97 Mo28 O82 Mo29 66(3)
O92 Mo28 O82 Mo29 -100.7(3)
O98 Mo28 O82 Mo29 -1.1(3)
O94 Mo28 O82 Mo29 174.3(3)
O99 Mo28 O82 Mo29 91.5(3)
O82 P3 O83 Mo31 63.4(4)
O81 P3 O83 Mo31 -171.8(3)
O84 P3 O83 Mo31 -56.5(4)
O82 P3 O83 Mo35 -174.6(3)
O81 P3 O83 Mo35 -49.9(4)
O84 P3 O83 Mo35 65.4(4)
O82 P3 O83 Mo27 -55.1(4)
O81 P3 O83 Mo27 69.7(4)
O84 P3 O83 Mo27 -175.1(3)
O106 Mo31 O83 P3 -142(3)
O108 Mo31 O83 P3 37.4(4)
O107 Mo31 O83 P3 136.7(4)
O95 Mo31 O83 P3 -132.4(4)
O104 Mo31 O83 P3 -48.5(4)
O106 Mo31 O83 Mo35 80(3)
O108 Mo31 O83 Mo35 -100.9(3)
O107 Mo31 O83 Mo35 -1.6(3)
O95 Mo31 O83 Mo35 89.3(3)
O104 Mo31 O83 Mo35 173.2(3)
O106 Mo31 O83 Mo27 -7(3)
O108 Mo31 O83 Mo27 171.6(3)
O107 Mo31 O83 Mo27 -89.1(3)
O95 Mo31 O83 Mo27 1.8(2)
O104 Mo31 O83 Mo27 85.7(3)
O118 Mo35 O83 P3 -150(3)
O119 Mo35 O83 P3 33.1(4)
O96 Mo35 O83 P3 132.2(4)
O107 Mo35 O83 P3 -136.0(4)
O116 Mo35 O83 P3 -52.1(4)
O118 Mo35 O83 Mo31 -13(3)
O119 Mo35 O83 Mo31 170.6(3)
O96 Mo35 O83 Mo31 -90.3(3)
O107 Mo35 O83 Mo31 1.5(3)
O116 Mo35 O83 Mo31 85.3(3)
O118 Mo35 O83 Mo27 75(3)
O119 Mo35 O83 Mo27 -101.6(3)
O96 Mo35 O83 Mo27 -2.5(3)
O107 Mo35 O83 Mo27 89.3(3)
O116 Mo35 O83 Mo27 173.2(3)
O93 Mo27 O83 P3 -145(4)
O95 Mo27 O83 P3 133.7(4)
O94 Mo27 O83 P3 33.7(4)
O96 Mo27 O83 P3 -134.7(4)
O91 Mo27 O83 P3 -51.9(4)
O93 Mo27 O83 Mo31 79(4)
O95 Mo27 O83 Mo31 -1.9(3)
O94 Mo27 O83 Mo31 -101.8(3)
O96 Mo27 O83 Mo31 89.7(2)
O91 Mo27 O83 Mo31 172.5(2)
O93 Mo27 O83 Mo35 -8(4)
O95 Mo27 O83 Mo35 -89.2(3)
O94 Mo27 O83 Mo35 170.8(3)
O96 Mo27 O83 Mo35 2.3(2)
O91 Mo27 O83 Mo35 85.1(2)
O82 P3 O84 Mo32 -47.6(4)
O81 P3 O84 Mo32 -176.9(3)
O83 P3 O84 Mo32 70.0(4)
O82 P3 O84 Mo34 -172.1(3)
O81 P3 O84 Mo34 58.6(4)
O83 P3 O84 Mo34 -54.5(4)
O82 P3 O84 Mo33 68.3(4)
O81 P3 O84 Mo33 -61.0(4)
O83 P3 O84 Mo33 -174.1(3)
O109 Mo32 O84 P3 -151(2)
O105 Mo32 O84 P3 30.2(4)
O110 Mo32 O84 P3 130.1(4)
O111 Mo32 O84 P3 -138.4(4)
O108 Mo32 O84 P3 -55.8(4)
O109 Mo32 O84 Mo34 -11(3)
O105 Mo32 O84 Mo34 170.6(3)
O110 Mo32 O84 Mo34 -89.4(3)
O111 Mo32 O84 Mo34 2.0(3)
O108 Mo32 O84 Mo34 84.7(3)
O109 Mo32 O84 Mo33 78(3)
O105 Mo32 O84 Mo33 -101.1(3)
O110 Mo32 O84 Mo33 -1.1(3)
O111 Mo32 O84 Mo33 90.3(3)
O108 Mo32 O84 Mo33 173.0(3)
O115 Mo34 O84 P3 -149(3)
O116 Mo34 O84 P3 37.5(5)
O111 Mo34 O84 P3 136.4(4)
O117 Mo34 O84 P3 -48.1(4)
O113 Mo34 O84 P3 -132.1(4)
O115 Mo34 O84 Mo32 73(3)
O116 Mo34 O84 Mo32 -101.1(3)
O111 Mo34 O84 Mo32 -2.1(3)
O117 Mo34 O84 Mo32 173.3(3)
O113 Mo34 O84 Mo32 89.4(3)
O115 Mo34 O84 Mo33 -15(3)
O116 Mo34 O84 Mo33 170.9(3)
O111 Mo34 O84 Mo33 -90.1(3)
O117 Mo34 O84 Mo33 85.4(3)
O113 Mo34 O84 Mo33 1.4(3)
O112 Mo33 O84 P3 -147(3)
O113 Mo33 O84 P3 136.3(4)
O114 Mo33 O84 P3 36.5(4)
O110 Mo33 O84 P3 -132.6(4)
O102 Mo33 O84 P3 -48.8(4)
O112 Mo33 O84 Mo32 -13(4)
O113 Mo33 O84 Mo32 -90.0(3)
O114 Mo33 O84 Mo32 170.2(3)
O110 Mo33 O84 Mo32 1.1(3)
O102 Mo33 O84 Mo32 84.9(3)
O112 Mo33 O84 Mo34 75(4)
O113 Mo33 O84 Mo34 -1.5(3)
O114 Mo33 O84 Mo34 -101.3(3)
O110 Mo33 O84 Mo34 89.6(3)
O102 Mo33 O84 Mo34 173.5(3)
O85 Mo25 O86 Mo29 127.2(10)
O87 Mo25 O86 Mo29 -126.9(9)
O88 Mo25 O86 Mo29 -28.8(15)
O114 Mo25 O86 Mo29 27.3(9)
O81 Mo25 O86 Mo29 -53.9(9)
O100 Mo29 O86 Mo25 -131.4(10)
O102 Mo29 O86 Mo25 -27.5(10)
O101 Mo29 O86 Mo25 68.8(14)
O98 Mo29 O86 Mo25 130.4(10)
O82 Mo29 O86 Mo25 59.5(9)
O85 Mo25 O87 Mo26 -168.2(6)
O86 Mo25 O87 Mo26 86.0(5)
O88 Mo25 O87 Mo26 -68.4(5)
O114 Mo25 O87 Mo26 -5.9(12)
O81 Mo25 O87 Mo26 2.6(4)
O89 Mo26 O87 Mo25 175.0(6)
O90 Mo26 O87 Mo25 71.9(5)
O91 Mo26 O87 Mo25 -30.8(12)
O92 Mo26 O87 Mo25 -86.0(5)
O81 Mo26 O87 Mo25 -2.6(4)
O120 Mo36 O88 Mo25 -168.3(6)
O117 Mo36 O88 Mo25 86.0(6)
O119 Mo36 O88 Mo25 -8.8(13)
O90 Mo36 O88 Mo25 -69.7(5)
O81 Mo36 O88 Mo25 1.7(5)
O85 Mo25 O88 Mo36 175.3(6)
O86 Mo25 O88 Mo36 -28.4(12)
O87 Mo25 O88 Mo36 72.1(6)
O114 Mo25 O88 Mo36 -85.0(6)
O81 Mo25 O88 Mo36 -1.8(5)
O89 Mo26 O90 Mo36 -168.5(6)
O91 Mo26 O90 Mo36 85.4(6)
O87 Mo26 O90 Mo36 -70.3(5)
O92 Mo26 O90 Mo36 -9.5(12)
O81 Mo26 O90 Mo36 1.0(4)
O120 Mo36 O90 Mo26 174.6(6)
O117 Mo36 O90 Mo26 -25.0(13)
O88 Mo36 O90 Mo26 72.6(5)
O119 Mo36 O90 Mo26 -84.7(5)
O81 Mo36 O90 Mo26 -1.0(5)
O89 Mo26 O91 Mo27 130.9(9)
O90 Mo26 O91 Mo27 -123.1(9)
O87 Mo26 O91 Mo27 -22.8(16)
O92 Mo26 O91 Mo27 31.7(9)
O81 Mo26 O91 Mo27 -49.4(9)
O93 Mo27 O91 Mo26 -134.2(10)
O95 Mo27 O91 Mo26 66.3(13)
O94 Mo27 O91 Mo26 -32.9(9)
O96 Mo27 O91 Mo26 127.2(9)
O83 Mo27 O91 Mo26 53.3(9)
O97 Mo28 O92 Mo26 129.2(10)
O98 Mo28 O92 Mo26 -124.4(10)
O94 Mo28 O92 Mo26 28.1(10)
O99 Mo28 O92 Mo26 -27.1(16)
O82 Mo28 O92 Mo26 -53.1(10)
O89 Mo26 O92 Mo28 -132.7(10)
O90 Mo26 O92 Mo28 68.1(15)
O91 Mo26 O92 Mo28 -29.8(10)
O87 Mo26 O92 Mo28 130.1(10)
O81 Mo26 O92 Mo28 57.8(10)
O93 Mo27 O94 Mo28 128.9(10)
O95 Mo27 O94 Mo28 -125.1(9)
O96 Mo27 O94 Mo28 -23.6(15)
O91 Mo27 O94 Mo28 30.3(9)
O83 Mo27 O94 Mo28 -51.0(9)
O97 Mo28 O94 Mo27 -132.8(9)
O92 Mo28 O94 Mo27 -29.6(9)
O98 Mo28 O94 Mo27 66.6(14)
O99 Mo28 O94 Mo27 128.2(9)
O82 Mo28 O94 Mo27 57.0(9)
O93 Mo27 O95 Mo31 -169.7(6)
O94 Mo27 O95 Mo31 85.8(5)
O96 Mo27 O95 Mo31 -70.2(5)
O91 Mo27 O95 Mo31 -10.6(11)
O83 Mo27 O95 Mo31 2.8(4)
O106 Mo31 O95 Mo27 175.9(6)
O108 Mo31 O95 Mo27 -28.4(11)
O107 Mo31 O95 Mo27 73.1(5)
O104 Mo31 O95 Mo27 -85.0(5)
O83 Mo31 O95 Mo27 -2.8(4)
O118 Mo35 O96 Mo27 -167.9(6)
O119 Mo35 O96 Mo27 87.7(5)
O107 Mo35 O96 Mo27 -69.3(5)
O116 Mo35 O96 Mo27 -7.2(12)
O83 Mo35 O96 Mo27 3.7(4)
O93 Mo27 O96 Mo35 174.9(6)
O95 Mo27 O96 Mo35 71.5(5)
O94 Mo27 O96 Mo35 -32.4(11)
O91 Mo27 O96 Mo35 -87.0(5)
O83 Mo27 O96 Mo35 -3.7(4)
O97 Mo28 O98 Mo29 -168.8(6)
O92 Mo28 O98 Mo29 84.6(6)
O94 Mo28 O98 Mo29 -8.3(13)
O99 Mo28 O98 Mo29 -68.6(6)
O82 Mo28 O98 Mo29 1.7(5)
O100 Mo29 O98 Mo28 175.4(6)
O102 Mo29 O98 Mo28 -27.3(12)
O101 Mo29 O98 Mo28 71.9(6)
O86 Mo29 O98 Mo28 -84.8(6)
O82 Mo29 O98 Mo28 -1.7(5)
O103 Mo30 O99 Mo28 -168.5(6)
O104 Mo30 O99 Mo28 86.1(6)
O101 Mo30 O99 Mo28 -68.4(6)
O105 Mo30 O99 Mo28 -5.3(13)
O82 Mo30 O99 Mo28 2.5(5)
O97 Mo28 O99 Mo30 173.2(6)
O92 Mo28 O99 Mo30 -30.2(12)
O98 Mo28 O99 Mo30 69.8(6)
O94 Mo28 O99 Mo30 -86.2(6)
O82 Mo28 O99 Mo30 -2.5(5)
O100 Mo29 O101 Mo30 -167.7(6)
O102 Mo29 O101 Mo30 85.3(6)
O98 Mo29 O101 Mo30 -68.5(6)
O86 Mo29 O101 Mo30 -8.1(13)
O82 Mo29 O101 Mo30 1.5(5)
O103 Mo30 O101 Mo29 174.5(6)
O99 Mo30 O101 Mo29 71.6(6)
O104 Mo30 O101 Mo29 -30.5(13)
O105 Mo30 O101 Mo29 -85.4(6)
O82 Mo30 O101 Mo29 -1.5(5)
O100 Mo29 O102 Mo33 126.7(10)
O101 Mo29 O102 Mo33 -126.7(9)
O98 Mo29 O102 Mo33 -30.1(16)
O86 Mo29 O102 Mo33 26.5(10)
O82 Mo29 O102 Mo33 -54.1(9)
O112 Mo33 O102 Mo29 -130.3(10)
O113 Mo33 O102 Mo29 69.5(14)
O114 Mo33 O102 Mo29 -27.5(10)
O110 Mo33 O102 Mo29 131.6(10)
O84 Mo33 O102 Mo29 58.2(9)
O103 Mo30 O104 Mo31 129.7(9)
O99 Mo30 O104 Mo31 -124.9(9)
O101 Mo30 O104 Mo31 -24.9(16)
O105 Mo30 O104 Mo31 29.4(10)
O82 Mo30 O104 Mo31 -52.3(9)
O106 Mo31 O104 Mo30 -131.3(10)
O108 Mo31 O104 Mo30 -30.0(10)
O107 Mo31 O104 Mo30 68.2(14)
O95 Mo31 O104 Mo30 130.0(10)
O83 Mo31 O104 Mo30 56.3(9)
O109 Mo32 O105 Mo30 129.6(10)
O110 Mo32 O105 Mo30 -125.1(10)
O111 Mo32 O105 Mo30 -23.4(17)
O108 Mo32 O105 Mo30 30.1(10)
O84 Mo32 O105 Mo30 -50.6(10)
O103 Mo30 O105 Mo32 -132.9(10)
O99 Mo30 O105 Mo32 63.8(16)
O104 Mo30 O105 Mo32 -30.6(10)
O101 Mo30 O105 Mo32 128.4(10)
O82 Mo30 O105 Mo32 56.3(10)
O106 Mo31 O107 Mo35 -170.1(5)
O108 Mo31 O107 Mo35 85.7(5)
O95 Mo31 O107 Mo35 -70.5(5)
O104 Mo31 O107 Mo35 -9.8(11)
O83 Mo31 O107 Mo35 2.4(4)
O118 Mo35 O107 Mo31 175.5(5)
O119 Mo35 O107 Mo31 -30.8(13)
O96 Mo35 O107 Mo31 73.2(5)
O116 Mo35 O107 Mo31 -86.0(5)
O83 Mo35 O107 Mo31 -2.4(4)
O106 Mo31 O108 Mo32 128.3(10)
O107 Mo31 O108 Mo32 -126.3(9)
O95 Mo31 O108 Mo32 -27.2(16)
O104 Mo31 O108 Mo32 28.7(9)
O83 Mo31 O108 Mo32 -51.6(9)
O109 Mo32 O108 Mo31 -132.8(10)
O105 Mo32 O108 Mo31 -29.8(10)
O110 Mo32 O108 Mo31 70.6(14)
O111 Mo32 O108 Mo31 130.6(9)
O84 Mo32 O108 Mo31 57.0(9)
O109 Mo32 O110 Mo33 -168.6(6)
O105 Mo32 O110 Mo33 85.3(5)
O111 Mo32 O110 Mo33 -70.9(5)
O108 Mo32 O110 Mo33 -12.2(12)
O84 Mo32 O110 Mo33 1.7(4)
O112 Mo33 O110 Mo32 176.2(6)
O113 Mo33 O110 Mo32 73.5(5)
O114 Mo33 O110 Mo32 -27.9(11)
O102 Mo33 O110 Mo32 -84.0(5)
O84 Mo33 O110 Mo32 -1.7(4)
O115 Mo34 O111 Mo32 -167.7(5)
O116 Mo34 O111 Mo32 87.3(5)
O117 Mo34 O111 Mo32 -7.8(13)
O113 Mo34 O111 Mo32 -69.3(5)
O84 Mo34 O111 Mo32 3.1(4)
O109 Mo32 O111 Mo34 174.7(5)
O105 Mo32 O111 Mo34 -31.8(12)
O110 Mo32 O111 Mo34 72.4(5)
O108 Mo32 O111 Mo34 -86.1(5)
O84 Mo32 O111 Mo34 -3.2(4)
O112 Mo33 O113 Mo34 -169.4(6)
O114 Mo33 O113 Mo34 84.5(5)
O110 Mo33 O113 Mo34 -70.5(5)
O102 Mo33 O113 Mo34 -9.4(11)
O84 Mo33 O113 Mo34 2.2(4)
O115 Mo34 O113 Mo33 175.1(6)
O116 Mo34 O113 Mo33 -29.0(13)
O111 Mo34 O113 Mo33 73.0(5)
O117 Mo34 O113 Mo33 -85.6(5)
O84 Mo34 O113 Mo33 -2.2(4)
O112 Mo33 O114 Mo25 129.3(10)
O113 Mo33 O114 Mo25 -125.1(9)
O110 Mo33 O114 Mo25 -26.2(15)
O102 Mo33 O114 Mo25 29.3(10)
O84 Mo33 O114 Mo25 -51.2(9)
O85 Mo25 O114 Mo33 -132.6(10)
O86 Mo25 O114 Mo33 -30.0(10)
O87 Mo25 O114 Mo33 64.9(14)
O88 Mo25 O114 Mo33 128.5(10)
O81 Mo25 O114 Mo33 56.7(9)
O115 Mo34 O116 Mo35 133.3(10)
O111 Mo34 O116 Mo35 -122.1(10)
O117 Mo34 O116 Mo35 33.6(10)
O113 Mo34 O116 Mo35 -22.4(18)
O84 Mo34 O116 Mo35 -47.8(10)
O118 Mo35 O116 Mo34 -136.2(10)
O119 Mo35 O116 Mo34 -34.7(10)
O96 Mo35 O116 Mo34 62.9(16)
O107 Mo35 O116 Mo34 126.1(10)
O83 Mo35 O116 Mo34 52.2(10)
O120 Mo36 O117 Mo34 130.2(10)
O88 Mo36 O117 Mo34 -125.1(10)
O119 Mo36 O117 Mo34 29.1(10)
O90 Mo36 O117 Mo34 -29.8(18)
O81 Mo36 O117 Mo34 -52.4(10)
O115 Mo34 O117 Mo36 -132.6(10)
O116 Mo34 O117 Mo36 -30.5(10)
O111 Mo34 O117 Mo36 67.4(16)
O113 Mo34 O117 Mo36 129.8(10)
O84 Mo34 O117 Mo36 56.7(10)
O118 Mo35 O119 Mo36 130.5(10)
O96 Mo35 O119 Mo36 -124.8(10)
O107 Mo35 O119 Mo36 -22.9(18)
O116 Mo35 O119 Mo36 31.7(10)
O83 Mo35 O119 Mo36 -50.0(10)
O120 Mo36 O119 Mo35 -134.6(10)
O117 Mo36 O119 Mo35 -31.5(10)
O88 Mo36 O119 Mo35 65.8(16)
O90 Mo36 O119 Mo35 127.6(10)
O81 Mo36 O119 Mo35 55.5(10)
C5B N2 C1 N1 179.3(11)
C3 N2 C1 N1 -0.3(8)
C5A N2 C1 N1 171.5(7)
C2 N1 C1 N2 -0.3(8)
C4 N1 C1 N2 -175.6(6)
C1 N1 C2 C3 0.7(8)
C4 N1 C2 C3 176.1(7)
N1 C2 C3 N2 -0.9(8)
C1 N2 C3 C2 0.7(8)
C5B N2 C3 C2 -178.6(15)
C5A N2 C3 C2 -171.3(7)
C1 N2 C5A C6A 140.4(8)
C5B N2 C5A C6A 113(4)
C3 N2 C5A C6A -49.1(12)
N2 C5A C6A C7A -57.6(12)
C5A C6A C7A C8A -177.3(10)
C1 N2 C5B C6B 111(2)
C3 N2 C5B C6B -70(3)
C5A N2 C5B C6B -93(5)
N2 C5B C6B C7B 53(4)
C5B C6B C7B C8B 167(3)
C10 N3 C9 N4 -0.7(9)
C12 N3 C9 N4 -177.1(8)
C11 N4 C9 N3 0.2(8)
C13 N4 C9 N3 -171.9(6)
C9 N3 C10 C11 0.9(9)
C12 N3 C10 C11 177.3(8)
N3 C10 C11 N4 -0.8(9)
C9 N4 C11 C10 0.4(8)
C13 N4 C11 C10 172.6(6)
C9 N4 C13 C14 98.1(8)
C11 N4 C13 C14 -72.7(8)
N4 C13 C14 C15 -57.8(8)
C13 C14 C15 C16 -165.9(6)
C19 N6 C17 N5 -0.5(8)
C21B N6 C17 N5 162.0(9)
C21A N6 C17 N5 -175.9(7)
C18 N5 C17 N6 0.3(8)
C20 N5 C17 N6 176.5(6)
C17 N5 C18 C19 0.1(8)
C20 N5 C18 C19 -176.2(6)
N5 C18 C19 N6 -0.4(8)
C17 N6 C19 C18 0.6(8)
C21B N6 C19 C18 -156.4(13)
C21A N6 C19 C18 176.7(6)
C17 N6 C21A C22A -72.7(10)
C19 N6 C21A C22A 112.3(8)
C21B N6 C21A C22A -23.0(17)
N6 C21A C22A C23A -61.6(10)
C21A C22A C23A C24A -170.8(8)
C17 N6 C21B C22B -108.5(15)
C19 N6 C21B C22B 48(2)
C21A N6 C21B C22B 109(3)
N6 C21B C22B C23B 174.9(16)
C21B C22B C23B C24B -163.8(19)
C26A N7A C25A N8A 0(3)
C28A N7A C25A N8A 179(2)
C27A N8A C25A N7A -1(3)
C29A N8A C25A N7A -180(2)
C25A N7A C26A C27A 1(2)
C28A N7A C26A C27A -179(2)
N7A C26A C27A N8A -1(2)
C25A N8A C27A C26A 1(2)
C29A N8A C27A C26A -179.3(19)
C25A N8A C29A C30A -93(3)
C27A N8A C29A C30A 88(3)
N8A C29A C30A C31A -19(3)
C29A C30A C31A C32A -127(2)
C26B N7B C25B N8B 0(3)
C28B N7B C25B N8B -175(3)
C27B N8B C25B N7B -2(3)
C29B N8B C25B N7B 179(2)
C25B N7B C26B C27B 2(3)
C28B N7B C26B C27B 177(2)
N7B C26B C27B N8B -4(2)
C25B N8B C27B C26B 4(2)
C29B N8B C27B C26B -177.5(19)
C25B N8B C29B C30B -124(3)
C27B N8B C29B C30B 58(3)
N8B C29B C30B C31B 25(3)
C29B C30B C31B C32B 133(2)
C35A N10A C33A N9A -4.5(15)
C37A N10A C33A N9A 172.2(12)
C34A N9A C33A N10A 2.2(14)
C36A N9A C33A N10A -178.1(12)
C33A N9A C34A C35A 1.0(13)
C36A N9A C34A C35A -178.7(12)
N9A C34A C35A N10A -3.6(14)
C33A N10A C35A C34A 5.0(15)
C37A N10A C35A C34A -171.8(12)
C33A N10A C37A C38A 123.9(15)
C35A N10A C37A C38A -59.9(16)
N10A C37A C38A C39A -84.0(13)
C37A C38A C39A C40A -175.8(12)
C35B N10B C33B N9B 0(3)
C37B N10B C33B N9B -175(2)
C34B N9B C33B N10B 1(3)
C36B N9B C33B N10B 173(2)
C33B N9B C34B C35B -2(3)
C36B N9B C34B C35B -174(2)
N9B C34B C35B N10B 2(3)
C33B N10B C35B C34B -1(3)
C37B N10B C35B C34B 174(2)
C33B N10B C37B C38B 61(3)
C35B N10B C37B C38B -113(3)
N10B C37B C38B C39B -179(2)
C37B C38B C39B C40B -177(2)
C43A N12A C41A N11A 0.6(12)
C45A N12A C41A N11A -170.0(10)
C42A N11A C41A N12A -0.9(14)
C44A N11A C41A N12A 178.7(10)
C41A N11A C42A C43A 0.8(16)
C44A N11A C42A C43A -178.8(11)
N11A C42A C43A N12A -0.5(16)
C41A N12A C43A C42A -0.1(14)
C45A N12A C43A C42A 171.2(12)
C41A N12A C45A C46A 11.6(16)
C43A N12A C45A C46A -157.4(9)
N12A C45A C46A C47A 73.9(12)
C45A C46A C47A C48A -178.1(8)
C43B N12B C41B N11B -2.5(15)
C45B N12B C41B N11B 146.5(11)
C42B N11B C41B N12B 2(3)
C44B N11B C41B N12B 179.2(15)
C41B N11B C42B C43B -1(4)
C44B N11B C42B C43B -178(3)
N11B C42B C43B N12B 0(5)
C41B N12B C43B C42B 2(3)
C45B N12B C43B C42B -141(3)
C41B N12B C45B C46B 143.4(12)
C43B N12B C45B C46B -75(2)
N12B C45B C46B C47B -58(2)
C45B C46B C47B C48B -56(3)
